data_7150723
loop_
_publ_author_name
'Meshcheryakov, Denys'
'Bolte, Michael'
'B\"ohmer, Volker'

_publ_section_title
;
 Macrocyclic oligoureas with xanthene and diphenyl ether units
;
_journal_issue 21
_journal_name_full 'Organic &amp; Biomolecular Chemistry'
_journal_page_first 4386
_journal_page_last 4390
_journal_paper_doi 10.1039/b909453a
_journal_volume 7
_journal_year 2009
_chemical_formula_sum 'C196 H270 Cl16 N16 O25 S9'
_chemical_formula_weight 4106.02
_chemical_name_systematic ?
_space_group_IT_number 2
_symmetry_cell_setting triclinic
_symmetry_space_group_name_Hall '-P 1'
_symmetry_space_group_name_H-M 'P -1'
_atom_sites_solution_hydrogens geom
_atom_sites_solution_primary direct
_atom_sites_solution_secondary difmap
_audit_creation_method SHELXL-97
_cell_angle_alpha 93.080(2)
_cell_angle_beta 98.429(2)
_cell_angle_gamma 105.306(2)
_cell_formula_units_Z 2
_cell_length_a 15.9483(4)
_cell_length_b 19.0501(5)
_cell_length_c 37.5597(10)
_cell_measurement_reflns_used 156691
_cell_measurement_temperature 173(2)
_cell_measurement_theta_max 26.5
_cell_measurement_theta_min 2.2
_cell_volume 10836.4(5)
_computing_cell_refinement 'X-Area (Stoe & Cie, 2001)'
_computing_data_collection 'X-Area (Stoe & Cie, 2001)'
_computing_data_reduction 'X-Area (Stoe & Cie, 2001)'
_computing_molecular_graphics 'XP in SHELXTL-Plus (Sheldrick, 1991)'
_computing_structure_refinement 'SHELXL-97 (Sheldrick, 1997)'
_computing_structure_solution 'SHELXS-97 (Sheldrick, 1990)'
_diffrn_ambient_temperature 173(2)
_diffrn_measured_fraction_theta_full 0.999
_diffrn_measured_fraction_theta_max 0.988
_diffrn_measurement_device_type 'STOE IPDS II two-circle-diffractometer'
_diffrn_measurement_method \w
_diffrn_radiation_monochromator graphite
_diffrn_radiation_source 'fine-focus sealed tube'
_diffrn_radiation_type MoK\a
_diffrn_radiation_wavelength 0.71073
_diffrn_reflns_av_R_equivalents 0.0804
_diffrn_reflns_av_sigmaI/netI 0.0444
_diffrn_reflns_limit_h_max 18
_diffrn_reflns_limit_h_min -19
_diffrn_reflns_limit_k_max 23
_diffrn_reflns_limit_k_min -23
_diffrn_reflns_limit_l_max 46
_diffrn_reflns_limit_l_min -46
_diffrn_reflns_number 301931
_diffrn_reflns_theta_full 25.00
_diffrn_reflns_theta_max 26.28
_diffrn_reflns_theta_min 2.08
_diffrn_standards_number 0
_exptl_absorpt_coefficient_mu 0.354
_exptl_absorpt_correction_T_max 0.8626
_exptl_absorpt_correction_T_min 0.8512
_exptl_absorpt_correction_type multi-scan
_exptl_absorpt_process_details 'MULABS (Spek, 2003; Blessing, 1995)'
_exptl_crystal_colour colourless
_exptl_crystal_density_diffrn 1.258
_exptl_crystal_density_method 'not measured'
_exptl_crystal_description block
_exptl_crystal_F_000 4348
_exptl_crystal_size_max 0.47
_exptl_crystal_size_mid 0.44
_exptl_crystal_size_min 0.43
_refine_diff_density_max 2.532
_refine_diff_density_min -1.532
_refine_diff_density_rms 0.146
_refine_ls_extinction_method none
_refine_ls_goodness_of_fit_ref 1.575
_refine_ls_hydrogen_treatment constr
_refine_ls_matrix_type full
_refine_ls_number_parameters 2331
_refine_ls_number_reflns 43376
_refine_ls_number_restraints 10
_refine_ls_restrained_S_all 1.576
_refine_ls_R_factor_all 0.1720
_refine_ls_R_factor_gt 0.1395
_refine_ls_shift/su_max 0.001
_refine_ls_shift/su_mean 0.000
_refine_ls_structure_factor_coef Fsqd
_refine_ls_weighting_details 'calc w=1/[\s^2^(Fo^2^)+(0.2000P)^2^+0.0000P] where P=(Fo^2^+2Fc^2^)/3'
_refine_ls_weighting_scheme calc
_refine_ls_wR_factor_gt 0.3821
_refine_ls_wR_factor_ref 0.4089
_reflns_number_gt 29332
_reflns_number_total 43376
_reflns_threshold_expression >2sigma(I)
_cod_data_source_file b909453a.txt
_cod_data_source_block boeh67
_cod_depositor_comments
;
The following automatic conversions were performed:
'_symmetry_cell_setting' value 'Triclinic' changed to 'triclinic'
according to '/home/saulius/struct/CIF-dictionaries/cif_core.dic'
dictionary named 'cif_core.dic' version 2.4.1 from 2010-06-29.

Automatic conversion script
Id: cif_fix_enum 1527 2010-12-29 10:47:43Z saulius 
;
_cod_database_code 7150723

loop_
_symmetry_equiv_pos_as_xyz
'x, y, z'
'-x, -y, -z'

loop_
_atom_site_label
_atom_site_type_symbol
_atom_site_fract_x
_atom_site_fract_y
_atom_site_fract_z
_atom_site_U_iso_or_equiv
_atom_site_adp_type
_atom_site_occupancy
_atom_site_symmetry_multiplicity
_atom_site_calc_flag
_atom_site_refinement_flags
_atom_site_disorder_assembly
_atom_site_disorder_group
CA C 0.1866(3) 1.0114(3) 0.63376(13) 0.0400(10) Uani 1 1 d . . .
OA O 0.2153(3) 1.07764(19) 0.64168(11) 0.0548(9) Uani 1 1 d . . .
NA" N 0.1072(3) 0.9707(2) 0.64122(11) 0.0415(9) Uani 1 1 d . . .
HA" H 0.0838 0.9268 0.6297 0.050 Uiso 1 1 calc R . .
NA' N 0.2287(3) 0.9688(2) 0.61686(12) 0.0439(9) Uani 1 1 d . . .
HA' H 0.2004 0.9222 0.6117 0.053 Uiso 1 1 calc R . .
CA'1 C 0.3132(3) 0.9922(3) 0.60685(13) 0.0431(11) Uani 1 1 d . . .
CA'2 C 0.3541(4) 1.0651(3) 0.60218(16) 0.0543(13) Uani 1 1 d . . .
HA'2 H 0.3278 1.1028 0.6076 0.065 Uiso 1 1 calc R . .
CA'3 C 0.4352(4) 1.0814(3) 0.58926(17) 0.0606(15) Uani 1 1 d . . .
CA'4 C 0.4693(4) 1.0246(3) 0.58003(15) 0.0532(13) Uani 1 1 d . . .
HA'4 H 0.5221 1.0356 0.5700 0.064 Uiso 1 1 calc R . .
CA'5 C 0.4298(3) 0.9521(3) 0.58468(14) 0.0451(11) Uani 1 1 d . . .
CA'6 C 0.3529(3) 0.9377(3) 0.59960(13) 0.0416(10) Uani 1 1 d . . .
OAB O 0.3116(2) 0.86714(18) 0.60685(9) 0.0407(7) Uani 1 1 d . . .
CA'A C 0.4783(6) 1.1616(4) 0.5837(2) 0.082(2) Uani 1 1 d . . .
CA'B C 0.4699(10) 1.2117(5) 0.6128(4) 0.159(7) Uani 1 1 d . . .
H17A H 0.4096 1.1972 0.6180 0.238 Uiso 1 1 calc R . .
H17B H 0.4831 1.2615 0.6055 0.238 Uiso 1 1 calc R . .
H17C H 0.5115 1.2100 0.6345 0.238 Uiso 1 1 calc R . .
CA'C C 0.4302(18) 1.1774(7) 0.5480(4) 0.257(14) Uani 1 1 d . . .
H17D H 0.3686 1.1733 0.5501 0.385 Uiso 1 1 calc R . .
H17E H 0.4325 1.1420 0.5285 0.385 Uiso 1 1 calc R . .
H17F H 0.4587 1.2270 0.5426 0.385 Uiso 1 1 calc R . .
CA'D C 0.5711(10) 1.1731(7) 0.5782(9) 0.267(15) Uani 1 1 d . . .
H17G H 0.5737 1.1372 0.5590 0.401 Uiso 1 1 calc R . .
H17H H 0.6070 1.1670 0.6007 0.401 Uiso 1 1 calc R . .
H17I H 0.5937 1.2225 0.5713 0.401 Uiso 1 1 calc R . .
CAB1 C 0.4650(3) 0.8870(3) 0.57542(14) 0.0446(11) Uani 1 1 d . . .
CAB2 C 0.5260(4) 0.9028(4) 0.54709(18) 0.0595(15) Uani 1 1 d . . .
H18A H 0.5472 0.8600 0.5421 0.089 Uiso 1 1 calc R . .
H18B H 0.5764 0.9450 0.5563 0.089 Uiso 1 1 calc R . .
H18C H 0.4934 0.9134 0.5248 0.089 Uiso 1 1 calc R . .
CAB3 C 0.5166(4) 0.8694(4) 0.61020(18) 0.0631(15) Uani 1 1 d . . .
H18D H 0.5397 0.8280 0.6046 0.095 Uiso 1 1 calc R . .
H18E H 0.4773 0.8568 0.6280 0.095 Uiso 1 1 calc R . .
H18F H 0.5657 0.9121 0.6201 0.095 Uiso 1 1 calc R . .
CB"1 C 0.2469(3) 0.7465(3) 0.57717(13) 0.0385(10) Uani 1 1 d . . .
CB"2 C 0.2481(3) 0.6923(3) 0.55100(13) 0.0424(10) Uani 1 1 d . . .
HB"2 H 0.2015 0.6483 0.5472 0.051 Uiso 1 1 calc R . .
CB"3 C 0.3151(3) 0.7000(3) 0.53020(14) 0.0441(11) Uani 1 1 d . . .
CB"4 C 0.3833(3) 0.7653(3) 0.53688(14) 0.0444(11) Uani 1 1 d . . .
HB"4 H 0.4296 0.7721 0.5230 0.053 Uiso 1 1 calc R . .
CB"5 C 0.3857(3) 0.8208(3) 0.56339(13) 0.0401(10) Uani 1 1 d . . .
CB"6 C 0.3145(3) 0.8120(3) 0.58189(12) 0.0376(9) Uani 1 1 d . . .
CB"A C 0.3125(4) 0.6412(3) 0.50068(15) 0.0543(13) Uani 1 1 d . . .
CB"B C 0.4049(5) 0.6351(4) 0.4971(2) 0.082(2) Uani 1 1 d . . .
H27A H 0.4336 0.6242 0.5202 0.123 Uiso 1 1 calc R . .
H27B H 0.4400 0.6814 0.4903 0.123 Uiso 1 1 calc R . .
H27C H 0.4001 0.5957 0.4783 0.123 Uiso 1 1 calc R . .
CB"C C 0.2600(6) 0.5657(4) 0.50876(19) 0.077(2) Uani 1 1 d . . .
H27D H 0.2873 0.5538 0.5319 0.115 Uiso 1 1 calc R . .
H27E H 0.2601 0.5289 0.4895 0.115 Uiso 1 1 calc R . .
H27F H 0.1992 0.5661 0.5100 0.115 Uiso 1 1 calc R . .
CB"D C 0.2694(6) 0.6590(5) 0.46489(18) 0.083(2) Uani 1 1 d . . .
H27G H 0.2682 0.6215 0.4458 0.125 Uiso 1 1 calc R . .
H27H H 0.3031 0.7068 0.4593 0.125 Uiso 1 1 calc R . .
H27I H 0.2090 0.6601 0.4665 0.125 Uiso 1 1 calc R . .
CB C 0.1185(3) 0.7672(3) 0.60190(13) 0.0372(9) Uani 1 1 d . . .
OB O 0.1213(2) 0.82669(19) 0.59047(10) 0.0465(8) Uani 1 1 d . . .
NB" N 0.1800(3) 0.7300(2) 0.59892(11) 0.0407(9) Uani 1 1 d . . .
HB" H 0.1779 0.6923 0.6117 0.049 Uiso 1 1 calc R . .
NB' N 0.0528(2) 0.7300(2) 0.61930(12) 0.0417(9) Uani 1 1 d . . .
HB' H 0.0664 0.7002 0.6349 0.050 Uiso 1 1 calc R . .
CB'1 C -0.0348(3) 0.7353(3) 0.61428(12) 0.0380(10) Uani 1 1 d . . .
CB'2 C -0.0603(3) 0.7952(3) 0.60099(14) 0.0434(11) Uani 1 1 d . . .
H32 H -0.0169 0.8365 0.5959 0.052 Uiso 1 1 calc R . .
CB'3 C -0.1490(3) 0.7944(3) 0.59522(15) 0.0491(12) Uani 1 1 d . . .
CB'4 C -0.2111(3) 0.7318(3) 0.60116(15) 0.0486(12) Uani 1 1 d . . .
H34 H -0.2718 0.7301 0.5960 0.058 Uiso 1 1 calc R . .
CB'5 C -0.1885(3) 0.6715(3) 0.61428(13) 0.0408(10) Uani 1 1 d . . .
CB'6 C -0.0988(3) 0.6756(3) 0.62165(13) 0.0377(10) Uani 1 1 d . . .
OBC O -0.06813(19) 0.61897(18) 0.63576(9) 0.0391(7) Uani 1 1 d . . .
CB'A C -0.1785(4) 0.8600(4) 0.58138(18) 0.0593(15) Uani 1 1 d . . .
CB'B C -0.2487(7) 0.8357(6) 0.5474(4) 0.130(5) Uani 1 1 d . . .
H37A H -0.2983 0.7971 0.5526 0.195 Uiso 1 1 calc R . .
H37B H -0.2232 0.8171 0.5279 0.195 Uiso 1 1 calc R . .
H37C H -0.2696 0.8775 0.5399 0.195 Uiso 1 1 calc R . .
CB'C C -0.1039(5) 0.9206(5) 0.5711(3) 0.097(3) Uani 1 1 d . . .
H37D H -0.1273 0.9605 0.5626 0.145 Uiso 1 1 calc R . .
H37E H -0.0789 0.9008 0.5518 0.145 Uiso 1 1 calc R . .
H37F H -0.0578 0.9392 0.5923 0.145 Uiso 1 1 calc R . .
CB'D C -0.2171(9) 0.8932(6) 0.6116(3) 0.126(4) Uani 1 1 d . . .
H37G H -0.2647 0.8552 0.6186 0.189 Uiso 1 1 calc R . .
H37H H -0.2403 0.9329 0.6026 0.189 Uiso 1 1 calc R . .
H37I H -0.1706 0.9125 0.6326 0.189 Uiso 1 1 calc R . .
CBC1 C -0.2563(3) 0.6004(3) 0.61725(15) 0.0495(12) Uani 1 1 d . . .
CBC2 C -0.3397(4) 0.6143(5) 0.6285(3) 0.086(3) Uani 1 1 d . . .
H38A H -0.3822 0.5675 0.6303 0.129 Uiso 1 1 calc R . .
H38B H -0.3659 0.6409 0.6104 0.129 Uiso 1 1 calc R . .
H38C H -0.3242 0.6435 0.6520 0.129 Uiso 1 1 calc R . .
CBC3 C -0.2790(5) 0.5535(4) 0.57976(19) 0.080(2) Uani 1 1 d . . .
H38D H -0.3225 0.5070 0.5812 0.121 Uiso 1 1 calc R . .
H38E H -0.2253 0.5440 0.5734 0.121 Uiso 1 1 calc R . .
H38F H -0.3034 0.5803 0.5612 0.121 Uiso 1 1 calc R . .
CC"1 C -0.0870(3) 0.5237(2) 0.67395(13) 0.0360(9) Uani 1 1 d . . .
CC"2 C -0.1422(3) 0.4689(3) 0.68985(15) 0.0441(11) Uani 1 1 d . . .
H42 H -0.1170 0.4389 0.7051 0.053 Uiso 1 1 calc R . .
CC"3 C -0.2332(3) 0.4573(3) 0.68391(17) 0.0519(13) Uani 1 1 d . A .
CC"4 C -0.2682(3) 0.5014(3) 0.66096(16) 0.0495(12) Uani 1 1 d . . .
H44 H -0.3303 0.4937 0.6565 0.059 Uiso 1 1 calc R . .
CC"5 C -0.2164(3) 0.5558(3) 0.64432(14) 0.0399(10) Uani 1 1 d . . .
CC"6 C -0.1255(3) 0.5661(2) 0.65125(13) 0.0357(9) Uani 1 1 d . . .
CC"A C -0.2939(4) 0.3973(4) 0.7018(2) 0.073(2) Uani 1 1 d . . .
CC"B C -0.3922(8) 0.3862(9) 0.6881(5) 0.073(5) Uani 0.50(2) 1 d P A 1
H47A H -0.4047 0.3744 0.6619 0.110 Uiso 0.50(2) 1 calc PR A 1
H47B H -0.4082 0.4312 0.6942 0.110 Uiso 0.50(2) 1 calc PR A 1
H47C H -0.4268 0.3460 0.6996 0.110 Uiso 0.50(2) 1 calc PR A 1
CC"C C -0.2834(12) 0.3214(8) 0.6873(7) 0.090(7) Uani 0.50(2) 1 d P A 1
H47D H -0.2979 0.3151 0.6609 0.134 Uiso 0.50(2) 1 calc PR A 1
H47E H -0.3234 0.2819 0.6973 0.134 Uiso 0.50(2) 1 calc PR A 1
H47F H -0.2224 0.3199 0.6948 0.134 Uiso 0.50(2) 1 calc PR A 1
CC"D C -0.2743(14) 0.4087(17) 0.7397(6) 0.123(12) Uani 0.50(2) 1 d P A 1
H47G H -0.3140 0.3697 0.7501 0.185 Uiso 0.50(2) 1 calc PR A 1
H47H H -0.2819 0.4561 0.7478 0.185 Uiso 0.50(2) 1 calc PR A 1
H47I H -0.2131 0.4083 0.7478 0.185 Uiso 0.50(2) 1 calc PR A 1
CC"E C -0.2450(12) 0.3512(10) 0.7233(7) 0.093(8) Uani 0.50(2) 1 d P A 2
H47J H -0.1998 0.3826 0.7422 0.140 Uiso 0.50(2) 1 calc PR A 2
H47K H -0.2169 0.3260 0.7071 0.140 Uiso 0.50(2) 1 calc PR A 2
H47L H -0.2866 0.3150 0.7344 0.140 Uiso 0.50(2) 1 calc PR A 2
CC"F C -0.327(3) 0.4424(16) 0.7331(13) 0.22(3) Uani 0.50(2) 1 d P A 2
H47M H -0.2762 0.4751 0.7490 0.337 Uiso 0.50(2) 1 calc PR A 2
H47N H -0.3617 0.4076 0.7474 0.337 Uiso 0.50(2) 1 calc PR A 2
H47O H -0.3644 0.4713 0.7216 0.337 Uiso 0.50(2) 1 calc PR A 2
CC"G C -0.3591(14) 0.3449(12) 0.6755(8) 0.118(9) Uani 0.50(2) 1 d P A 2
H47P H -0.3960 0.3081 0.6881 0.178 Uiso 0.50(2) 1 calc PR A 2
H47Q H -0.3292 0.3209 0.6596 0.178 Uiso 0.50(2) 1 calc PR A 2
H47R H -0.3960 0.3702 0.6610 0.178 Uiso 0.50(2) 1 calc PR A 2
CC C 0.0539(3) 0.4942(2) 0.69406(12) 0.0353(9) Uani 1 1 d . . .
OC O 0.0215(2) 0.42857(19) 0.69597(13) 0.0555(10) Uani 1 1 d . . .
NC" N 0.0057(2) 0.5401(2) 0.68138(11) 0.0366(8) Uani 1 1 d . . .
HC" H 0.0355 0.5842 0.6775 0.044 Uiso 1 1 calc R . .
NC' N 0.1423(2) 0.52802(19) 0.70412(11) 0.0364(8) Uani 1 1 d . . .
HC' H 0.1591 0.5761 0.7056 0.044 Uiso 1 1 calc R . .
CC'1 C 0.2081(3) 0.4921(2) 0.71225(13) 0.0354(9) Uani 1 1 d . . .
CC'2 C 0.2045(3) 0.4248(2) 0.69409(13) 0.0379(10) Uani 1 1 d . . .
H52 H 0.1542 0.4011 0.6766 0.046 Uiso 1 1 calc R . .
CC'3 C 0.2726(3) 0.3919(2) 0.70097(13) 0.0387(10) Uani 1 1 d . . .
CC'4 C 0.3451(3) 0.4279(2) 0.72677(13) 0.0371(9) Uani 1 1 d . . .
H54 H 0.3920 0.4061 0.7318 0.045 Uiso 1 1 calc R . .
CC'5 C 0.3521(3) 0.4955(2) 0.74583(12) 0.0328(9) Uani 1 1 d . . .
CC'6 C 0.2821(3) 0.5260(2) 0.73858(12) 0.0318(8) Uani 1 1 d . . .
OCD O 0.27963(19) 0.59086(16) 0.75616(8) 0.0337(6) Uani 1 1 d . . .
CC'A C 0.2666(4) 0.3192(3) 0.67929(16) 0.0495(12) Uani 1 1 d . . .
CC'B C 0.2588(6) 0.3305(4) 0.63992(19) 0.078(2) Uani 1 1 d . . .
H57A H 0.2070 0.3479 0.6325 0.117 Uiso 1 1 calc R . .
H57B H 0.2526 0.2841 0.6258 0.117 Uiso 1 1 calc R . .
H57C H 0.3119 0.3668 0.6357 0.117 Uiso 1 1 calc R . .
CC'C C 0.1881(5) 0.2600(3) 0.6861(2) 0.075(2) Uani 1 1 d . . .
H57D H 0.1943 0.2530 0.7119 0.112 Uiso 1 1 calc R . .
H57E H 0.1852 0.2141 0.6721 0.112 Uiso 1 1 calc R . .
H57F H 0.1340 0.2743 0.6786 0.112 Uiso 1 1 calc R . .
CC'D C 0.3484(5) 0.2912(4) 0.6911(2) 0.074(2) Uani 1 1 d . . .
H57G H 0.3541 0.2848 0.7169 0.111 Uiso 1 1 calc R . .
H57H H 0.4014 0.3267 0.6864 0.111 Uiso 1 1 calc R . .
H57I H 0.3413 0.2442 0.6773 0.111 Uiso 1 1 calc R . .
CCD1 C 0.4346(3) 0.5325(2) 0.77291(13) 0.0352(9) Uani 1 1 d . . .
CCD2 C 0.5150(3) 0.5496(3) 0.75313(15) 0.0477(12) Uani 1 1 d . . .
H58A H 0.5685 0.5734 0.7705 0.072 Uiso 1 1 calc R . .
H58B H 0.5065 0.5823 0.7345 0.072 Uiso 1 1 calc R . .
H58C H 0.5211 0.5041 0.7418 0.072 Uiso 1 1 calc R . .
CCD3 C 0.4495(4) 0.4816(3) 0.80184(15) 0.0500(12) Uani 1 1 d . . .
H58D H 0.5029 0.5059 0.8192 0.075 Uiso 1 1 calc R . .
H58E H 0.4565 0.4365 0.7904 0.075 Uiso 1 1 calc R . .
H58F H 0.3988 0.4698 0.8145 0.075 Uiso 1 1 calc R . .
CD"1 C 0.3421(3) 0.6906(2) 0.80110(12) 0.0325(9) Uani 1 1 d . . .
CD"2 C 0.4125(3) 0.7320(2) 0.82668(12) 0.0355(9) Uani 1 1 d . . .
H62 H 0.4075 0.7751 0.8391 0.043 Uiso 1 1 calc R . .
CD"3 C 0.4905(3) 0.7113(2) 0.83435(13) 0.0365(9) Uani 1 1 d . . .
CD"4 C 0.4954(3) 0.6473(2) 0.81625(13) 0.0364(9) Uani 1 1 d . . .
H64 H 0.5479 0.6325 0.8216 0.044 Uiso 1 1 calc R . .
CD"5 C 0.4264(3) 0.6039(2) 0.79050(12) 0.0326(9) Uani 1 1 d . . .
CD"6 C 0.3509(3) 0.6275(2) 0.78262(12) 0.0313(8) Uani 1 1 d . . .
CD"A C 0.5696(3) 0.7551(3) 0.86231(13) 0.0395(10) Uani 1 1 d . . .
CD"B C 0.6509(3) 0.7795(3) 0.84439(15) 0.0502(12) Uani 1 1 d . . .
H67A H 0.7011 0.8071 0.8625 0.075 Uiso 1 1 calc R . .
H67B H 0.6395 0.8107 0.8254 0.075 Uiso 1 1 calc R . .
H67C H 0.6644 0.7365 0.8338 0.075 Uiso 1 1 calc R . .
CD"C C 0.5893(4) 0.7061(3) 0.89215(15) 0.0517(13) Uani 1 1 d . . .
H67D H 0.6401 0.7339 0.9100 0.078 Uiso 1 1 calc R . .
H67E H 0.6026 0.6632 0.8813 0.078 Uiso 1 1 calc R . .
H67F H 0.5378 0.6903 0.9041 0.078 Uiso 1 1 calc R . .
CD"D C 0.5526(4) 0.8231(3) 0.88024(16) 0.0519(13) Uani 1 1 d . . .
H67G H 0.6046 0.8493 0.8979 0.078 Uiso 1 1 calc R . .
H67H H 0.5016 0.8082 0.8926 0.078 Uiso 1 1 calc R . .
H67I H 0.5408 0.8552 0.8617 0.078 Uiso 1 1 calc R . .
CD C 0.2377(3) 0.7665(2) 0.80470(12) 0.0307(8) Uani 1 1 d . . .
OD O 0.2912(2) 0.82475(15) 0.81737(9) 0.0374(7) Uani 1 1 d . . .
ND" N 0.2600(2) 0.70540(19) 0.79358(11) 0.0345(8) Uani 1 1 d . . .
HD" H 0.2176 0.6711 0.7800 0.041 Uiso 1 1 calc R . .
ND' N 0.1481(2) 0.75618(18) 0.80014(11) 0.0345(8) Uani 1 1 d . . .
HD' H 0.1142 0.7113 0.7942 0.041 Uiso 1 1 calc R . .
CD'1 C 0.1063(3) 0.8121(2) 0.80431(12) 0.0311(8) Uani 1 1 d . . .
CD'6 C 0.0269(3) 0.7945(2) 0.81809(12) 0.0322(9) Uani 1 1 d . . .
CD'5 C -0.0199(3) 0.8454(3) 0.82228(12) 0.0370(9) Uani 1 1 d . . .
H73 H -0.0735 0.8326 0.8317 0.044 Uiso 1 1 calc R . .
CD'4 C 0.0130(3) 0.9155(2) 0.81252(13) 0.0389(10) Uani 1 1 d . . .
H74 H -0.0186 0.9508 0.8151 0.047 Uiso 1 1 calc R . .
CD'3 C 0.0916(3) 0.9341(2) 0.79909(13) 0.0377(10) Uani 1 1 d . . .
H75 H 0.1140 0.9823 0.7927 0.045 Uiso 1 1 calc R . .
CD'2 C 0.1378(3) 0.8826(2) 0.79488(13) 0.0353(9) Uani 1 1 d . . .
H76 H 0.1914 0.8957 0.7855 0.042 Uiso 1 1 calc R . .
ODE O 0.0028(2) 0.72482(17) 0.82930(10) 0.0419(8) Uani 1 1 d . . .
CE"1 C -0.0977(3) 0.6333(3) 0.85170(14) 0.0393(10) Uani 1 1 d . . .
CE"6 C -0.0838(3) 0.6856(2) 0.82715(12) 0.0335(9) Uani 1 1 d . . .
CE"5 C -0.1529(3) 0.6918(3) 0.80128(13) 0.0403(10) Uani 1 1 d . . .
H83 H -0.1431 0.7278 0.7847 0.048 Uiso 1 1 calc R . .
CE"4 C -0.2360(4) 0.6448(3) 0.80010(17) 0.0550(14) Uani 1 1 d . . .
H84 H -0.2833 0.6481 0.7823 0.066 Uiso 1 1 calc R . .
CE"3 C -0.2506(4) 0.5936(3) 0.8243(2) 0.073(2) Uani 1 1 d . . .
H85 H -0.3081 0.5619 0.8234 0.087 Uiso 1 1 calc R . .
CE"2 C -0.1821(4) 0.5875(3) 0.8502(2) 0.0621(17) Uani 1 1 d . . .
H86 H -0.1930 0.5520 0.8670 0.074 Uiso 1 1 calc R . .
CE C -0.0054(3) 0.5633(3) 0.88233(14) 0.0415(10) Uani 1 1 d . . .
OE O -0.0573(2) 0.50391(19) 0.87282(12) 0.0576(10) Uani 1 1 d . . .
NE" N -0.0250(3) 0.6291(2) 0.87693(12) 0.0418(9) Uani 1 1 d . . .
HE" H 0.0090 0.6693 0.8896 0.050 Uiso 1 1 calc R . .
NE' N 0.0797(3) 0.5738(2) 0.89931(12) 0.0432(9) Uani 1 1 d . . .
HE' H 0.1111 0.6192 0.9061 0.052 Uiso 1 1 calc R . .
CE'1 C 0.1212(3) 0.5186(2) 0.90680(13) 0.0396(10) Uani 1 1 d . . .
CE'2 C 0.0765(3) 0.4461(2) 0.91098(14) 0.0415(10) Uani 1 1 d . . .
H92 H 0.0139 0.4312 0.9066 0.050 Uiso 1 1 calc R . .
CE'3 C 0.1223(3) 0.3962(2) 0.92132(13) 0.0408(10) Uani 1 1 d . . .
CE'4 C 0.2138(3) 0.4192(2) 0.92841(13) 0.0392(10) Uani 1 1 d . . .
H94 H 0.2455 0.3858 0.9367 0.047 Uiso 1 1 calc R . .
CE'5 C 0.2607(3) 0.4907(2) 0.92364(12) 0.0368(9) Uani 1 1 d . . .
CE'6 C 0.2124(3) 0.5376(2) 0.91155(12) 0.0361(9) Uani 1 1 d . . .
OEF O 0.2539(2) 0.60832(16) 0.90460(9) 0.0385(7) Uani 1 1 d . . .
CE'A C 0.0692(4) 0.3172(3) 0.92454(18) 0.0532(13) Uani 1 1 d . . .
CE'B C 0.0255(5) 0.2815(3) 0.8860(2) 0.074(2) Uani 1 1 d . . .
H97A H -0.0118 0.3103 0.8747 0.111 Uiso 1 1 calc R . .
H97B H -0.0106 0.2317 0.8874 0.111 Uiso 1 1 calc R . .
H97C H 0.0714 0.2797 0.8715 0.111 Uiso 1 1 calc R . .
CE'C C -0.0026(5) 0.3161(4) 0.9480(3) 0.081(2) Uani 1 1 d . . .
H97D H -0.0408 0.3453 0.9379 0.122 Uiso 1 1 calc R . .
H97E H 0.0253 0.3366 0.9728 0.122 Uiso 1 1 calc R . .
H97F H -0.0379 0.2656 0.9484 0.122 Uiso 1 1 calc R . .
CE'D C 0.1270(4) 0.2715(3) 0.94163(18) 0.0560(14) Uani 1 1 d . . .
H97G H 0.0904 0.2220 0.9432 0.084 Uiso 1 1 calc R . .
H97H H 0.1559 0.2941 0.9659 0.084 Uiso 1 1 calc R . .
H97I H 0.1719 0.2691 0.9267 0.084 Uiso 1 1 calc R . .
CEF1 C 0.3611(3) 0.5192(2) 0.92918(14) 0.0415(10) Uani 1 1 d . . .
CEF2 C 0.4060(4) 0.4748(3) 0.9551(2) 0.0621(16) Uani 1 1 d . . .
H98A H 0.4702 0.4949 0.9580 0.093 Uiso 1 1 calc R . .
H98B H 0.3895 0.4236 0.9450 0.093 Uiso 1 1 calc R . .
H98C H 0.3871 0.4778 0.9786 0.093 Uiso 1 1 calc R . .
CEF3 C 0.3917(4) 0.5154(3) 0.89255(16) 0.0538(13) Uani 1 1 d . . .
H98D H 0.4561 0.5336 0.8959 0.081 Uiso 1 1 calc R . .
H98E H 0.3654 0.5455 0.8765 0.081 Uiso 1 1 calc R . .
H98F H 0.3732 0.4645 0.8818 0.081 Uiso 1 1 calc R . .
CF"1 C 0.3580(3) 0.7178(2) 0.93360(12) 0.0370(9) Uani 1 1 d . . .
CF"2 C 0.4342(4) 0.7510(3) 0.95812(14) 0.0475(12) Uani 1 1 d . . .
H102 H 0.4515 0.8028 0.9626 0.057 Uiso 1 1 calc R . .
CF"3 C 0.4863(4) 0.7117(3) 0.97633(16) 0.0579(15) Uani 1 1 d . . .
CF"4 C 0.4602(4) 0.6355(3) 0.96811(14) 0.0479(12) Uani 1 1 d . . .
H104 H 0.4954 0.6073 0.9797 0.058 Uiso 1 1 calc R . .
CF"5 C 0.3848(3) 0.5999(2) 0.94363(12) 0.0360(9) Uani 1 1 d . . .
CF"6 C 0.3324(3) 0.6415(2) 0.92766(12) 0.0337(9) Uani 1 1 d . . .
CF"A C 0.5684(7) 0.7505(4) 1.0044(3) 0.107(4) Uani 1 1 d . . .
CF"B C 0.6471(7) 0.7147(6) 0.9976(3) 0.126(4) Uani 1 1 d . . .
H10A H 0.6641 0.7265 0.9741 0.189 Uiso 1 1 calc R . .
H10B H 0.6266 0.6615 0.9977 0.189 Uiso 1 1 calc R . .
H10C H 0.6980 0.7344 1.0168 0.189 Uiso 1 1 calc R . .
CF"C C 0.5989(15) 0.8263(5) 0.9989(7) 0.37(2) Uani 1 1 d . . .
H10D H 0.6024 0.8310 0.9733 0.552 Uiso 1 1 calc R . .
H10E H 0.6574 0.8475 1.0135 0.552 Uiso 1 1 calc R . .
H10F H 0.5577 0.8522 1.0062 0.552 Uiso 1 1 calc R . .
CF"D C 0.5517(13) 0.7296(11) 1.0402(3) 0.207(9) Uani 1 1 d . . .
H10G H 0.6035 0.7539 1.0583 0.310 Uiso 1 1 calc R . .
H10H H 0.5400 0.6765 1.0403 0.310 Uiso 1 1 calc R . .
H10I H 0.5005 0.7445 1.0459 0.310 Uiso 1 1 calc R . .
CF C 0.2293(3) 0.7639(2) 0.91259(12) 0.0350(9) Uani 1 1 d . . .
OF O 0.1742(2) 0.71910(17) 0.92556(10) 0.0430(8) Uani 1 1 d . . .
NF" N 0.3147(3) 0.76366(19) 0.91381(11) 0.0384(8) Uani 1 1 d . . .
HF" H 0.3463 0.7948 0.9012 0.046 Uiso 1 1 calc R . .
NF' N 0.2100(3) 0.82030(19) 0.89432(11) 0.0373(8) Uani 1 1 d . . .
HF' H 0.2392 0.8350 0.8767 0.045 Uiso 1 1 calc R . .
CF'1 C 0.1468(3) 0.8558(2) 0.90200(12) 0.0322(9) Uani 1 1 d . . .
CF'2 C 0.0738(3) 0.8239(2) 0.91752(12) 0.0357(9) Uani 1 1 d . . .
H112 H 0.0627 0.7741 0.9224 0.043 Uiso 1 1 calc R . .
CF'3 C 0.0159(3) 0.8643(2) 0.92609(12) 0.0337(9) Uani 1 1 d . . .
CF'4 C 0.0354(3) 0.9372(2) 0.91963(12) 0.0341(9) Uani 1 1 d . . .
H114 H -0.0021 0.9654 0.9260 0.041 Uiso 1 1 calc R . .
CF'5 C 0.1085(3) 0.9710(2) 0.90398(11) 0.0309(8) Uani 1 1 d . . .
CF'6 C 0.1613(3) 0.9289(2) 0.89408(11) 0.0293(8) Uani 1 1 d . . .
OFG O 0.23283(19) 0.95492(15) 0.87694(8) 0.0326(6) Uani 1 1 d . . .
CF'A C -0.0668(3) 0.8277(3) 0.94183(13) 0.0411(10) Uani 1 1 d . . .
CF'B C -0.0611(7) 0.7593(8) 0.9583(4) 0.166(7) Uani 1 1 d . . .
H11A H -0.0104 0.7704 0.9780 0.249 Uiso 1 1 calc R . .
H11B H -0.0538 0.7240 0.9398 0.249 Uiso 1 1 calc R . .
H11C H -0.1153 0.7384 0.9679 0.249 Uiso 1 1 calc R . .
CF'C C -0.1412(6) 0.8045(12) 0.9126(3) 0.241(12) Uani 1 1 d . . .
H11D H -0.1280 0.7725 0.8942 0.362 Uiso 1 1 calc R . .
H11E H -0.1527 0.8475 0.9018 0.362 Uiso 1 1 calc R . .
H11F H -0.1934 0.7778 0.9221 0.362 Uiso 1 1 calc R . .
CF'D C -0.0800(11) 0.8765(5) 0.9709(5) 0.195(9) Uani 1 1 d . . .
H11G H -0.0282 0.8889 0.9900 0.293 Uiso 1 1 calc R . .
H11H H -0.1323 0.8518 0.9809 0.293 Uiso 1 1 calc R . .
H11I H -0.0885 0.9213 0.9611 0.293 Uiso 1 1 calc R . .
CFG1 C 0.1344(3) 1.0539(2) 0.90137(11) 0.0298(8) Uani 1 1 d . . .
CFG2 C 0.0538(3) 1.0793(2) 0.88587(15) 0.0407(10) Uani 1 1 d . . .
H11J H 0.0084 1.0659 0.9012 0.061 Uiso 1 1 calc R . .
H11K H 0.0302 1.0556 0.8613 0.061 Uiso 1 1 calc R . .
H11L H 0.0715 1.1325 0.8852 0.061 Uiso 1 1 calc R . .
CFG3 C 0.1720(3) 1.0907(2) 0.94004(13) 0.0402(10) Uani 1 1 d . . .
H11M H 0.1267 1.0777 0.9554 0.060 Uiso 1 1 calc R . .
H11N H 0.1904 1.1439 0.9395 0.060 Uiso 1 1 calc R . .
H11O H 0.2230 1.0739 0.9498 0.060 Uiso 1 1 calc R . .
CG"1 C 0.3128(3) 1.0442(2) 0.84408(12) 0.0318(8) Uani 1 1 d . . .
CG"2 C 0.3358(3) 1.1155(2) 0.83459(13) 0.0379(10) Uani 1 1 d . . .
H122 H 0.3797 1.1293 0.8198 0.045 Uiso 1 1 calc R . .
CG"3 C 0.2955(3) 1.1675(2) 0.84640(13) 0.0403(10) Uani 1 1 d . . .
CG"4 C 0.2310(3) 1.1459(2) 0.86743(13) 0.0398(10) Uani 1 1 d . . .
H124 H 0.2026 1.1805 0.8753 0.048 Uiso 1 1 calc R . .
CG"5 C 0.2058(3) 1.0745(2) 0.87765(11) 0.0309(8) Uani 1 1 d . . .
CG"6 C 0.2487(3) 1.0254(2) 0.86653(11) 0.0297(8) Uani 1 1 d . . .
CG"A C 0.3247(4) 1.2457(3) 0.83528(17) 0.0557(14) Uani 1 1 d . . .
CG"B C 0.4252(5) 1.2783(3) 0.8485(2) 0.078(2) Uani 1 1 d . . .
H12A H 0.4378 1.2796 0.8749 0.117 Uiso 1 1 calc R . .
H12B H 0.4438 1.3281 0.8414 0.117 Uiso 1 1 calc R . .
H12C H 0.4573 1.2479 0.8376 0.117 Uiso 1 1 calc R . .
CG"C C 0.3067(6) 1.2433(4) 0.7943(2) 0.081(2) Uani 1 1 d . . .
H12D H 0.3369 1.2108 0.7837 0.121 Uiso 1 1 calc R . .
H12E H 0.3284 1.2927 0.7870 0.121 Uiso 1 1 calc R . .
H12F H 0.2431 1.2250 0.7856 0.121 Uiso 1 1 calc R . .
CG"D C 0.2782(6) 1.2960(3) 0.8520(2) 0.072(2) Uani 1 1 d . . .
H12G H 0.2910 1.2978 0.8784 0.108 Uiso 1 1 calc R . .
H12H H 0.2144 1.2773 0.8438 0.108 Uiso 1 1 calc R . .
H12I H 0.2991 1.3452 0.8445 0.108 Uiso 1 1 calc R . .
CG C 0.4237(3) 0.9995(2) 0.81617(12) 0.0330(9) Uani 1 1 d . . .
OG O 0.4721(2) 1.06021(18) 0.81384(12) 0.0534(10) Uani 1 1 d . . .
NG" N 0.3491(2) 0.98913(18) 0.83197(10) 0.0322(7) Uani 1 1 d . . .
HG" H 0.3214 0.9438 0.8348 0.039 Uiso 1 1 calc R . .
NG' N 0.4392(2) 0.9366(2) 0.80373(11) 0.0357(8) Uani 1 1 d . . .
HG' H 0.3966 0.8958 0.8023 0.043 Uiso 1 1 calc R . .
CG'1 C 0.5186(3) 0.9322(2) 0.79291(12) 0.0335(9) Uani 1 1 d . . .
CG'2 C 0.5998(3) 0.9778(2) 0.81044(13) 0.0372(9) Uani 1 1 d . . .
H132 H 0.6010 1.0143 0.8289 0.045 Uiso 1 1 calc R . .
CG'3 C 0.6790(3) 0.9704(3) 0.80129(13) 0.0394(10) Uani 1 1 d . . .
CG'4 C 0.6744(3) 0.9162(3) 0.77414(13) 0.0400(10) Uani 1 1 d . . .
HG'4 H 0.7278 0.9104 0.7677 0.048 Uiso 1 1 calc R . .
CG'5 C 0.5947(3) 0.8700(2) 0.75600(12) 0.0342(9) Uani 1 1 d . . .
CG'6 C 0.5168(3) 0.8800(2) 0.76520(12) 0.0332(9) Uani 1 1 d . . .
OGH O 0.43379(19) 0.83895(17) 0.74839(9) 0.0354(7) Uani 1 1 d . . .
CG'A C 0.7692(3) 1.0166(3) 0.82203(16) 0.0504(12) Uani 1 1 d . . .
CG'B C 0.7612(4) 1.0821(4) 0.8441(3) 0.086(2) Uani 1 1 d . . .
H13A H 0.8196 1.1099 0.8570 0.129 Uiso 1 1 calc R . .
H13B H 0.7221 1.0658 0.8617 0.129 Uiso 1 1 calc R . .
H13C H 0.7367 1.1133 0.8281 0.129 Uiso 1 1 calc R . .
CG'C C 0.8343(4) 1.0413(4) 0.79650(19) 0.0655(16) Uani 1 1 d . . .
H13D H 0.8388 0.9985 0.7820 0.098 Uiso 1 1 calc R . .
H13E H 0.8923 1.0667 0.8105 0.098 Uiso 1 1 calc R . .
H13F H 0.8139 1.0745 0.7805 0.098 Uiso 1 1 calc R . .
CG'D C 0.8064(4) 0.9665(4) 0.8482(2) 0.0710(18) Uani 1 1 d . . .
H13G H 0.8118 0.9235 0.8341 0.106 Uiso 1 1 calc R . .
H13H H 0.7662 0.9507 0.8654 0.106 Uiso 1 1 calc R . .
H13I H 0.8646 0.9939 0.8614 0.106 Uiso 1 1 calc R . .
CGH1 C 0.5949(3) 0.8090(3) 0.72753(12) 0.0376(10) Uani 1 1 d . . .
CGH2 C 0.6439(3) 0.8417(3) 0.69744(15) 0.0519(13) Uani 1 1 d . . .
H13J H 0.7044 0.8692 0.7079 0.078 Uiso 1 1 calc R . .
H13K H 0.6135 0.8744 0.6853 0.078 Uiso 1 1 calc R . .
H13L H 0.6452 0.8022 0.6799 0.078 Uiso 1 1 calc R . .
CGH3 C 0.6419(3) 0.7562(3) 0.74574(15) 0.0458(11) Uani 1 1 d . . .
H13M H 0.7026 0.7830 0.7563 0.069 Uiso 1 1 calc R . .
H13N H 0.6426 0.7173 0.7277 0.069 Uiso 1 1 calc R . .
H13O H 0.6105 0.7346 0.7648 0.069 Uiso 1 1 calc R . .
CH"1 C 0.3419(3) 0.7479(2) 0.70442(12) 0.0346(9) Uani 1 1 d . . .
CH"2 C 0.3289(3) 0.6893(3) 0.67828(13) 0.0373(9) Uani 1 1 d . . .
H142 H 0.2707 0.6634 0.6671 0.045 Uiso 1 1 calc R . .
CH"3 C 0.4006(3) 0.6686(3) 0.66847(12) 0.0373(9) Uani 1 1 d . . .
CH"4 C 0.4844(3) 0.7079(3) 0.68482(13) 0.0389(10) Uani 1 1 d . . .
H144 H 0.5333 0.6946 0.6778 0.047 Uiso 1 1 calc R . .
CH"5 C 0.5005(3) 0.7666(3) 0.71136(13) 0.0358(9) Uani 1 1 d . . .
CH"6 C 0.4275(3) 0.7844(2) 0.72151(12) 0.0330(9) Uani 1 1 d . . .
CH"A C 0.3908(3) 0.6057(3) 0.63929(13) 0.0409(10) Uani 1 1 d . . .
CH"B C 0.2939(3) 0.5656(3) 0.62468(15) 0.0517(13) Uani 1 1 d . . .
H14A H 0.2638 0.6002 0.6142 0.078 Uiso 1 1 calc R . .
H14B H 0.2652 0.5444 0.6445 0.078 Uiso 1 1 calc R . .
H14C H 0.2909 0.5265 0.6060 0.078 Uiso 1 1 calc R . .
CH"C C 0.4346(4) 0.5485(3) 0.65536(14) 0.0468(11) Uani 1 1 d . . .
H14D H 0.4969 0.5722 0.6649 0.070 Uiso 1 1 calc R . .
H14E H 0.4299 0.5096 0.6364 0.070 Uiso 1 1 calc R . .
H14F H 0.4047 0.5276 0.6749 0.070 Uiso 1 1 calc R . .
CH"D C 0.4347(4) 0.6368(3) 0.60771(14) 0.0481(12) Uani 1 1 d . . .
H14G H 0.4970 0.6620 0.6165 0.072 Uiso 1 1 calc R . .
H14H H 0.4050 0.6715 0.5971 0.072 Uiso 1 1 calc R . .
H14I H 0.4303 0.5969 0.5893 0.072 Uiso 1 1 calc R . .
CH C 0.1846(3) 0.7428(2) 0.70634(12) 0.0319(8) Uani 1 1 d . . .
OH O 0.15152(19) 0.67844(16) 0.69357(9) 0.0385(7) Uani 1 1 d . . .
NH" N 0.2731(2) 0.7752(2) 0.71392(11) 0.0362(8) Uani 1 1 d . . .
HH" H 0.2894 0.8185 0.7263 0.043 Uiso 1 1 calc R . .
NH' N 0.1357(2) 0.7888(2) 0.71410(11) 0.0355(8) Uani 1 1 d . . .
HH' H 0.1641 0.8347 0.7214 0.043 Uiso 1 1 calc R . .
CH'1 C 0.0432(3) 0.7686(2) 0.71135(12) 0.0330(9) Uani 1 1 d . . .
CH'6 C -0.0021(3) 0.8197(3) 0.69986(13) 0.0394(10) Uani 1 1 d . . .
CH'5 C -0.0929(3) 0.8039(3) 0.69682(14) 0.0449(11) Uani 1 1 d . . .
H153 H -0.1228 0.8386 0.6886 0.054 Uiso 1 1 calc R . .
CH'4 C -0.1395(3) 0.7373(3) 0.70590(14) 0.0466(12) Uani 1 1 d . . .
H154 H -0.2018 0.7259 0.7038 0.056 Uiso 1 1 calc R . .
CH'3 C -0.0959(3) 0.6866(3) 0.71816(14) 0.0429(11) Uani 1 1 d . . .
H155 H -0.1286 0.6411 0.7247 0.051 Uiso 1 1 calc R . .
CH'2 C -0.0047(3) 0.7020(2) 0.72095(13) 0.0377(9) Uani 1 1 d . . .
H156 H 0.0248 0.6672 0.7294 0.045 Uiso 1 1 calc R . .
OAH O 0.0504(2) 0.8831(2) 0.68945(11) 0.0517(9) Uani 1 1 d . . .
CA"1 C 0.0611(3) 0.9955(3) 0.66622(13) 0.0417(10) Uani 1 1 d . . .
CA"6 C 0.0294(3) 0.9490(3) 0.69158(14) 0.0422(10) Uani 1 1 d . . .
CA"5 C -0.0150(4) 0.9700(3) 0.71731(15) 0.0538(13) Uani 1 1 d . . .
H163 H -0.0367 0.9374 0.7342 0.065 Uiso 1 1 calc R . .
CA"4 C -0.0277(5) 1.0405(4) 0.71807(19) 0.0712(18) Uani 1 1 d . . .
H164 H -0.0572 1.0561 0.7359 0.085 Uiso 1 1 calc R . .
CA"3 C 0.0029(5) 1.0869(3) 0.6929(2) 0.073(2) Uani 1 1 d . . .
H165 H -0.0060 1.1344 0.6934 0.088 Uiso 1 1 calc R . .
CA"2 C 0.0467(4) 1.0645(3) 0.66689(18) 0.0585(15) Uani 1 1 d . . .
H166 H 0.0668 1.0964 0.6495 0.070 Uiso 1 1 calc R . .
S1 S 0.28643(17) 0.98091(14) 0.70966(6) 0.0465(7) Uani 0.755(8) 1 d P B 1
S1' S 0.294(2) 0.9859(11) 0.7165(10) 0.246(19) Uani 0.245(8) 1 d P B 2
O1S O 0.2710(3) 0.92481(19) 0.73610(11) 0.0530(9) Uani 1 1 d . . .
C11S C 0.2830(7) 1.0633(4) 0.7323(2) 0.089(3) Uani 1 1 d . . .
H11P H 0.2223 1.0602 0.7355 0.134 Uiso 0.755(8) 1 calc PR B 1
H11Q H 0.3040 1.1039 0.7181 0.134 Uiso 0.755(8) 1 calc PR B 1
H11R H 0.3208 1.0716 0.7561 0.134 Uiso 0.755(8) 1 calc PR B 1
H11S H 0.2386 1.0542 0.7483 0.134 Uiso 0.245(8) 1 calc PR B 2
H11T H 0.2642 1.0894 0.7123 0.134 Uiso 0.245(8) 1 calc PR B 2
H11U H 0.3395 1.0929 0.7460 0.134 Uiso 0.245(8) 1 calc PR B 2
C12S C 0.4019(6) 1.0041(6) 0.7082(3) 0.106(3) Uani 1 1 d . . .
H12J H 0.4161 0.9630 0.6960 0.159 Uiso 0.755(8) 1 calc PR B 1
H12K H 0.4350 1.0148 0.7329 0.159 Uiso 0.755(8) 1 calc PR B 1
H12L H 0.4180 1.0473 0.6949 0.159 Uiso 0.755(8) 1 calc PR B 1
H12M H 0.4227 0.9603 0.7110 0.159 Uiso 0.245(8) 1 calc PR B 2
H12N H 0.4399 1.0444 0.7254 0.159 Uiso 0.245(8) 1 calc PR B 2
H12O H 0.4038 1.0178 0.6835 0.159 Uiso 0.245(8) 1 calc PR B 2
S2 S 0.47332(12) 0.95716(10) 0.93082(5) 0.0530(7) Uani 0.886(8) 1 d P C 1
S2' S 0.4315(13) 0.9824(7) 0.9228(4) 0.062(6) Uani 0.114(8) 1 d P C 2
O2S O 0.4065(2) 0.90660(18) 0.90215(12) 0.0525(9) Uani 1 1 d . . .
C21S C 0.4157(12) 1.0003(15) 0.9534(5) 0.292(17) Uani 1 1 d . . .
H21A H 0.3804 0.9660 0.9676 0.438 Uiso 0.886(8) 1 calc PR C 1
H21B H 0.3767 1.0192 0.9362 0.438 Uiso 0.886(8) 1 calc PR C 1
H21C H 0.4564 1.0409 0.9696 0.438 Uiso 0.886(8) 1 calc PR C 1
H21D H 0.3571 0.9708 0.9563 0.438 Uiso 0.114(8) 1 calc PR C 2
H21E H 0.4176 1.0522 0.9553 0.438 Uiso 0.114(8) 1 calc PR C 2
H21F H 0.4602 0.9917 0.9723 0.438 Uiso 0.114(8) 1 calc PR C 2
C22S C 0.5286(11) 1.0261(7) 0.9086(3) 0.198(10) Uani 1 1 d . . .
H22B H 0.5655 1.0075 0.8939 0.298 Uiso 0.886(8) 1 calc PR C 1
H22C H 0.5659 1.0659 0.9262 0.298 Uiso 0.886(8) 1 calc PR C 1
H22D H 0.4860 1.0444 0.8928 0.298 Uiso 0.886(8) 1 calc PR C 1
H22E H 0.5268 1.0079 0.8835 0.298 Uiso 0.114(8) 1 calc PR C 2
H22F H 0.5785 1.0163 0.9240 0.298 Uiso 0.114(8) 1 calc PR C 2
H22G H 0.5355 1.0789 0.9101 0.298 Uiso 0.114(8) 1 calc PR C 2
S3 S 0.06426(13) 0.55185(9) 0.80621(5) 0.0616(6) Uani 0.895(5) 1 d P D 1
S3' S 0.0608(9) 0.5225(6) 0.7775(3) 0.051(5) Uani 0.105(5) 1 d P D 2
O3S O 0.0862(2) 0.60197(19) 0.77691(12) 0.0551(9) Uani 1 1 d . . .
C31S C 0.1417(8) 0.4991(6) 0.8098(3) 0.113(3) Uani 1 1 d . . .
H31A H 0.2004 0.5308 0.8202 0.169 Uiso 0.895(5) 1 calc PR D 1
H31B H 0.1433 0.4775 0.7857 0.169 Uiso 0.895(5) 1 calc PR D 1
H31C H 0.1242 0.4602 0.8254 0.169 Uiso 0.895(5) 1 calc PR D 1
H31D H 0.2007 0.5208 0.8042 0.169 Uiso 0.105(5) 1 calc PR D 2
H31E H 0.1301 0.4459 0.8085 0.169 Uiso 0.105(5) 1 calc PR D 2
H31F H 0.1385 0.5181 0.8342 0.169 Uiso 0.105(5) 1 calc PR D 2
C32S C -0.0354(8) 0.4865(6) 0.7868(3) 0.137(5) Uani 1 1 d . . .
H32B H -0.0835 0.5100 0.7841 0.206 Uiso 0.895(5) 1 calc PR D 1
H32C H -0.0484 0.4471 0.8026 0.206 Uiso 0.895(5) 1 calc PR D 1
H32D H -0.0296 0.4663 0.7631 0.206 Uiso 0.895(5) 1 calc PR D 1
H32E H -0.0798 0.4997 0.7696 0.206 Uiso 0.105(5) 1 calc PR D 2
H32F H -0.0382 0.5047 0.8114 0.206 Uiso 0.105(5) 1 calc PR D 2
H32G H -0.0469 0.4332 0.7852 0.206 Uiso 0.105(5) 1 calc PR D 2
S4 S 0.0663(2) 0.5241(2) 0.57841(14) 0.0646(15) Uani 0.543(10) 1 d P E 1
S4' S 0.0606(2) 0.5007(2) 0.60016(16) 0.0611(18) Uani 0.457(10) 1 d P E 2
O4S O 0.0892(3) 0.5830(2) 0.6026(2) 0.095(2) Uani 1 1 d . . .
C41S C -0.0511(8) 0.4810(11) 0.5763(6) 0.239(13) Uani 1 1 d . . .
H41A H -0.0842 0.5165 0.5700 0.359 Uiso 0.543(10) 1 calc PR E 1
H41B H -0.0618 0.4643 0.5998 0.359 Uiso 0.543(10) 1 calc PR E 1
H41C H -0.0703 0.4391 0.5578 0.359 Uiso 0.543(10) 1 calc PR E 1
H41D H -0.0766 0.5205 0.5827 0.359 Uiso 0.457(10) 1 calc PR E 2
H41E H -0.0863 0.4347 0.5829 0.359 Uiso 0.457(10) 1 calc PR E 2
H41F H -0.0509 0.4772 0.5501 0.359 Uiso 0.457(10) 1 calc PR E 2
C42S C 0.0816(12) 0.4450(7) 0.5897(8) 0.286(17) Uani 1 1 d . . .
H42B H 0.1448 0.4485 0.5933 0.429 Uiso 0.543(10) 1 calc PR E 1
H42C H 0.0504 0.4064 0.5703 0.429 Uiso 0.543(10) 1 calc PR E 1
H42D H 0.0588 0.4332 0.6121 0.429 Uiso 0.543(10) 1 calc PR E 1
H42E H 0.1421 0.4484 0.6011 0.429 Uiso 0.457(10) 1 calc PR E 2
H42F H 0.0780 0.4418 0.5634 0.429 Uiso 0.457(10) 1 calc PR E 2
H42G H 0.0413 0.4012 0.5964 0.429 Uiso 0.457(10) 1 calc PR E 2
S5 S 0.0459(3) 1.0912(2) 0.55654(11) 0.1345(11) Uani 1 1 d . . .
O5S O -0.0079(8) 1.1066(7) 0.5248(4) 0.207(6) Uani 1 1 d . . .
C51S C 0.1047(11) 1.0397(9) 0.5406(3) 0.153(6) Uani 1 1 d . . .
H51A H 0.0657 0.9912 0.5313 0.230 Uiso 1 1 calc R . .
H51B H 0.1503 1.0348 0.5601 0.230 Uiso 1 1 calc R . .
H51C H 0.1326 1.0630 0.5210 0.230 Uiso 1 1 calc R . .
C52S C 0.1339(12) 1.1665(7) 0.5696(4) 0.193(9) Uani 1 1 d . . .
H52B H 0.1139 1.2060 0.5804 0.289 Uiso 1 1 calc R . .
H52C H 0.1606 1.1827 0.5485 0.289 Uiso 1 1 calc R . .
H52D H 0.1777 1.1541 0.5875 0.289 Uiso 1 1 calc R . .
S6 S 0.3245(3) 0.77157(19) 1.03192(11) 0.1472(14) Uani 1 1 d D . .
O6S O 0.3468(8) 0.8480(4) 1.0221(3) 0.163(4) Uani 1 1 d . . .
C61S C 0.2083(7) 0.7356(11) 1.0165(6) 0.202(8) Uiso 1 1 d D . .
H61A H 0.1967 0.7286 0.9900 0.303 Uiso 1 1 calc R . .
H61B H 0.1776 0.7700 1.0248 0.303 Uiso 1 1 calc R . .
H61C H 0.1871 0.6886 1.0262 0.303 Uiso 1 1 calc R . .
C62S C 0.3260(18) 0.7796(14) 1.0823(7) 0.248(11) Uiso 1 1 d . . .
H62B H 0.3870 0.7986 1.0948 0.373 Uiso 1 1 calc R . .
H62C H 0.3001 0.7313 1.0899 0.373 Uiso 1 1 calc R . .
H62D H 0.2918 0.8131 1.0883 0.373 Uiso 1 1 calc R . .
S7 S 0.7006(3) 0.0842(3) 0.51956(18) 0.147(2) Uani 0.755(8) 1 d P B 1
S7' S 0.7671(8) 0.0688(6) 0.5367(3) 0.102(4) Uani 0.245(8) 1 d P B 2
O7S O 0.7147(11) 0.0164(10) 0.4963(4) 0.236(6) Uani 1 1 d . . .
C71S C 0.7839(14) 0.1600(13) 0.5170(10) 0.34(2) Uani 1 1 d . . .
H71A H 0.7783 0.1743 0.4923 0.514 Uiso 0.755(8) 1 calc PR B 1
H71B H 0.8407 0.1493 0.5235 0.514 Uiso 0.755(8) 1 calc PR B 1
H71C H 0.7806 0.2001 0.5337 0.514 Uiso 0.755(8) 1 calc PR B 1
H71D H 0.8268 0.1641 0.5005 0.514 Uiso 0.245(8) 1 calc PR B 2
H71E H 0.8060 0.1997 0.5366 0.514 Uiso 0.245(8) 1 calc PR B 2
H71F H 0.7277 0.1634 0.5037 0.514 Uiso 0.245(8) 1 calc PR B 2
C72S C 0.7083(10) 0.0596(10) 0.5569(4) 0.160(6) Uani 1 1 d . . .
H72A H 0.6603 0.0156 0.5576 0.241 Uiso 0.755(8) 1 calc PR B 1
H72B H 0.7046 0.0985 0.5743 0.241 Uiso 0.755(8) 1 calc PR B 1
H72C H 0.7651 0.0487 0.5632 0.241 Uiso 0.755(8) 1 calc PR B 1
H72D H 0.7000 0.0115 0.5661 0.241 Uiso 0.245(8) 1 calc PR B 2
H72E H 0.6526 0.0625 0.5429 0.241 Uiso 0.245(8) 1 calc PR B 2
H72F H 0.7270 0.0978 0.5773 0.241 Uiso 0.245(8) 1 calc PR B 2
S8 S 0.1053(7) 0.5205(6) 1.0406(3) 0.270(4) Uiso 1 1 d D . .
O8S O 0.1802(11) 0.5803(9) 1.0633(4) 0.221(6) Uiso 1 1 d . . .
C81S C 0.167(4) 0.576(3) 1.0031(16) 0.49(3) Uiso 1 1 d . . .
H81A H 0.1567 0.6243 1.0028 0.735 Uiso 1 1 calc R . .
H81B H 0.1443 0.5487 0.9792 0.735 Uiso 1 1 calc R . .
H81C H 0.2307 0.5814 1.0090 0.735 Uiso 1 1 calc R . .
C82S C 0.1313(19) 0.4345(10) 1.0417(8) 0.274(13) Uiso 1 1 d D . .
H82A H 0.1134 0.4114 1.0632 0.411 Uiso 1 1 calc R . .
H82B H 0.1949 0.4426 1.0428 0.411 Uiso 1 1 calc R . .
H82C H 0.0997 0.4025 1.0199 0.411 Uiso 1 1 calc R . .
S9 S -0.2506(8) 0.0666(7) 0.6892(3) 0.155(6) Uiso 0.388(18) 1 d PD F 1
S9' S -0.2784(14) 0.1216(11) 0.6765(5) 0.305(10) Uiso 0.612(18) 1 d P F 2
O9S O -0.1902(12) 0.1458(9) 0.7025(5) 0.234(6) Uiso 1 1 d . . .
C91S C -0.357(3) 0.046(2) 0.7045(13) 0.39(2) Uiso 1 1 d . . .
H91A H -0.3483 0.0439 0.7307 0.589 Uiso 0.388(18) 1 calc PR F 1
H91B H -0.3944 -0.0010 0.6925 0.589 Uiso 0.388(18) 1 calc PR F 1
H91C H -0.3857 0.0846 0.6984 0.589 Uiso 0.388(18) 1 calc PR F 1
H91D H -0.3767 0.0722 0.7234 0.589 Uiso 0.612(18) 1 calc PR F 2
H91E H -0.3229 0.0147 0.7155 0.589 Uiso 0.612(18) 1 calc PR F 2
H91F H -0.4085 0.0162 0.6877 0.589 Uiso 0.612(18) 1 calc PR F 2
C92S C -0.227(3) 0.082(3) 0.6444(7) 0.45(3) Uiso 1 1 d D . .
H92A H -0.1637 0.0881 0.6443 0.680 Uiso 0.388(18) 1 calc PR F 1
H92B H -0.2414 0.1270 0.6373 0.680 Uiso 0.388(18) 1 calc PR F 1
H92C H -0.2616 0.0407 0.6273 0.680 Uiso 0.388(18) 1 calc PR F 1
H92D H -0.1644 0.1100 0.6472 0.680 Uiso 0.612(18) 1 calc PR F 2
H92E H -0.2562 0.0844 0.6199 0.680 Uiso 0.612(18) 1 calc PR F 2
H92F H -0.2309 0.0314 0.6487 0.680 Uiso 0.612(18) 1 calc PR F 2
C1L C 0.7618(12) 0.3797(7) 0.8405(6) 0.205(10) Uani 1 1 d . . .
H1L1 H 0.7920 0.4092 0.8635 0.246 Uiso 1 1 calc R . .
H1L2 H 0.7832 0.4085 0.8208 0.246 Uiso 1 1 calc R . .
Cl11 Cl 0.7983(5) 0.3043(5) 0.8387(3) 0.320(5) Uani 1 1 d . . .
Cl12 Cl 0.6605(3) 0.3744(3) 0.83762(17) 0.195(2) Uani 1 1 d . . .
C2L C 0.1086(12) 0.7151(11) 0.3527(6) 0.190(8) Uani 1 1 d . . .
H2L1 H 0.0752 0.6704 0.3367 0.228 Uiso 1 1 calc R . .
H2L2 H 0.1378 0.7516 0.3374 0.228 Uiso 1 1 calc R . .
Cl21 Cl 0.1781(8) 0.6971(6) 0.3798(3) 0.310(5) Uani 1 1 d . . .
Cl22 Cl 0.0386(4) 0.7484(4) 0.37301(18) 0.220(2) Uani 1 1 d . . .
C3L C 0.2022(8) 0.9428(8) 1.0162(4) 0.134(4) Uani 1 1 d . . .
H3L1 H 0.2357 0.9072 1.0116 0.160 Uiso 1 1 calc R . .
H3L2 H 0.1638 0.9450 0.9933 0.160 Uiso 1 1 calc R . .
Cl31 Cl 0.2732(3) 1.0261(2) 1.02953(14) 0.1675(15) Uani 1 1 d . . .
Cl32 Cl 0.1356(4) 0.9123(3) 1.04938(13) 0.1812(17) Uani 1 1 d . . .
C4L C 0.5895(8) 0.1847(8) 0.7755(5) 0.151(6) Uani 1 1 d . . .
H4L1 H 0.6206 0.2229 0.7954 0.181 Uiso 1 1 calc R . .
H4L2 H 0.5577 0.1415 0.7864 0.181 Uiso 1 1 calc R . .
Cl41 Cl 0.5133(2) 0.2165(2) 0.74873(13) 0.1558(15) Uani 1 1 d . . .
Cl42 Cl 0.6612(6) 0.1624(6) 0.7553(3) 0.369(8) Uani 1 1 d . . .
C5L C 0.609(2) 0.5773(12) 0.4601(6) 0.37(2) Uiso 1 1 d D . .
H5L1 H 0.6612 0.5681 0.4513 0.442 Uiso 1 1 calc R . .
H5L2 H 0.5801 0.5332 0.4712 0.442 Uiso 1 1 calc R . .
Cl51 Cl 0.6447(7) 0.6509(6) 0.4932(3) 0.330(5) Uiso 1 1 d D . .
Cl52 Cl 0.5373(6) 0.5896(5) 0.4239(2) 0.284(4) Uiso 1 1 d D . .
C6L C 0.386(3) 0.562(2) 1.0885(6) 0.37(2) Uiso 1 1 d D . .
H6L1 H 0.4475 0.5795 1.1013 0.439 Uiso 1 1 calc R . .
H6L2 H 0.3486 0.5842 1.1019 0.439 Uiso 1 1 calc R . .
Cl61 Cl 0.3504(8) 0.4697(7) 1.0864(3) 0.337(5) Uiso 1 1 d . . .
Cl62 Cl 0.3787(10) 0.5861(8) 1.0446(5) 0.411(7) Uiso 1 1 d D . .
C7L C 0.0777(11) 0.2925(9) 0.7764(4) 0.152(5) Uiso 1 1 d . . .
H7L1 H 0.0817 0.3286 0.7970 0.183 Uiso 1 1 calc R . .
H7L2 H 0.1361 0.3011 0.7688 0.183 Uiso 1 1 calc R . .
Cl71 Cl 0.0020(6) 0.2967(5) 0.7430(3) 0.283(4) Uiso 1 1 d . . .
Cl72 Cl 0.0388(10) 0.1994(8) 0.7882(4) 0.399(7) Uiso 1 1 d . . .
C8L C -0.0419(11) 0.7315(10) 0.5078(16) 0.47(3) Uiso 1 1 d D . .
H8L1 H -0.0299 0.7569 0.4860 0.568 Uiso 1 1 calc R . .
H8L2 H -0.0307 0.7687 0.5286 0.568 Uiso 1 1 calc R . .
Cl81 Cl 0.0254(4) 0.6747(4) 0.51588(18) 0.217(2) Uiso 1 1 d D . .
Cl82 Cl -0.1498(8) 0.6786(10) 0.5014(5) 0.466(9) Uiso 1 1 d D . .

loop_
_atom_site_aniso_label
_atom_site_aniso_U_11
_atom_site_aniso_U_22
_atom_site_aniso_U_33
_atom_site_aniso_U_23
_atom_site_aniso_U_13
_atom_site_aniso_U_12
CA 0.043(3) 0.039(2) 0.039(2) 0.0068(18) 0.0136(19) 0.009(2)
OA 0.062(2) 0.0383(19) 0.067(2) 0.0049(16) 0.0298(19) 0.0080(17)
NA" 0.039(2) 0.0363(19) 0.053(2) 0.0045(17) 0.0181(18) 0.0109(17)
NA' 0.040(2) 0.038(2) 0.054(2) 0.0053(17) 0.0213(18) 0.0051(17)
CA'1 0.042(3) 0.045(3) 0.042(2) 0.008(2) 0.018(2) 0.005(2)
CA'2 0.058(3) 0.047(3) 0.060(3) 0.008(2) 0.030(3) 0.006(2)
CA'3 0.055(3) 0.054(3) 0.066(4) 0.004(3) 0.027(3) -0.005(3)
CA'4 0.042(3) 0.059(3) 0.055(3) 0.004(2) 0.023(2) -0.002(2)
CA'5 0.032(2) 0.056(3) 0.044(3) 0.005(2) 0.012(2) 0.003(2)
CA'6 0.037(2) 0.045(2) 0.039(2) 0.0058(19) 0.0130(19) 0.000(2)
OAB 0.0362(17) 0.0441(17) 0.0445(17) 0.0098(14) 0.0171(14) 0.0091(14)
CA'A 0.093(5) 0.052(3) 0.104(6) 0.008(4) 0.065(5) -0.004(3)
CA'B 0.212(14) 0.062(5) 0.179(11) -0.036(6) 0.130(11) -0.046(7)
CA'C 0.48(4) 0.075(7) 0.134(11) 0.054(7) 0.018(16) -0.064(13)
CA'D 0.127(12) 0.088(8) 0.62(5) 0.109(16) 0.18(2) 0.004(8)
CAB1 0.027(2) 0.054(3) 0.050(3) 0.005(2) 0.014(2) 0.004(2)
CAB2 0.040(3) 0.065(3) 0.072(4) 0.003(3) 0.030(3) 0.001(3)
CAB3 0.038(3) 0.074(4) 0.072(4) 0.007(3) -0.001(3) 0.012(3)
CB"1 0.028(2) 0.045(2) 0.046(2) 0.0097(19) 0.0142(18) 0.0099(19)
CB"2 0.033(2) 0.047(3) 0.046(3) 0.007(2) 0.013(2) 0.007(2)
CB"3 0.037(2) 0.052(3) 0.045(3) 0.007(2) 0.011(2) 0.011(2)
CB"4 0.037(2) 0.054(3) 0.046(3) 0.011(2) 0.017(2) 0.012(2)
CB"5 0.031(2) 0.048(3) 0.042(2) 0.009(2) 0.0122(19) 0.007(2)
CB"6 0.032(2) 0.046(2) 0.038(2) 0.0084(19) 0.0099(18) 0.0118(19)
CB"A 0.052(3) 0.063(3) 0.050(3) 0.002(2) 0.020(2) 0.013(3)
CB"B 0.068(4) 0.082(5) 0.097(5) -0.023(4) 0.034(4) 0.019(4)
CB"C 0.097(5) 0.061(4) 0.065(4) -0.009(3) 0.038(4) -0.001(4)
CB"D 0.095(6) 0.103(6) 0.050(3) -0.001(4) 0.013(4) 0.024(5)
CB 0.023(2) 0.044(2) 0.045(2) 0.0072(19) 0.0096(17) 0.0074(18)
OB 0.0337(17) 0.0450(19) 0.064(2) 0.0157(16) 0.0112(15) 0.0120(14)
NB" 0.032(2) 0.043(2) 0.055(2) 0.0161(18) 0.0211(17) 0.0133(16)
NB' 0.0233(18) 0.054(2) 0.054(2) 0.0195(19) 0.0125(16) 0.0152(17)
CB'1 0.023(2) 0.054(3) 0.042(2) 0.011(2) 0.0105(17) 0.0155(19)
CB'2 0.030(2) 0.053(3) 0.050(3) 0.014(2) 0.008(2) 0.014(2)
CB'3 0.036(3) 0.060(3) 0.056(3) 0.018(2) 0.008(2) 0.021(2)
CB'4 0.029(2) 0.064(3) 0.057(3) 0.013(2) 0.010(2) 0.018(2)
CB'5 0.024(2) 0.058(3) 0.043(2) 0.010(2) 0.0070(18) 0.016(2)
CB'6 0.025(2) 0.047(2) 0.044(2) 0.0085(19) 0.0077(18) 0.0140(19)
OBC 0.0227(14) 0.0464(18) 0.0519(18) 0.0131(14) 0.0122(13) 0.0112(13)
CB'A 0.041(3) 0.068(4) 0.079(4) 0.025(3) 0.011(3) 0.027(3)
CB'B 0.081(6) 0.104(7) 0.187(11) 0.063(7) -0.045(7) 0.020(5)
CB'C 0.067(5) 0.088(5) 0.145(8) 0.062(5) 0.010(5) 0.032(4)
CB'D 0.153(10) 0.129(8) 0.159(10) 0.066(8) 0.076(8) 0.109(8)
CBC1 0.023(2) 0.063(3) 0.061(3) 0.010(3) 0.004(2) 0.010(2)
CBC2 0.033(3) 0.101(5) 0.143(7) 0.058(5) 0.036(4) 0.032(3)
CBC3 0.072(5) 0.079(5) 0.065(4) 0.003(3) -0.015(3) -0.009(4)
CC"1 0.025(2) 0.034(2) 0.047(2) -0.0031(18) 0.0066(18) 0.0057(17)
CC"2 0.035(2) 0.037(2) 0.061(3) 0.008(2) 0.010(2) 0.0091(19)
CC"3 0.032(2) 0.043(3) 0.080(4) 0.012(3) 0.019(2) 0.004(2)
CC"4 0.026(2) 0.049(3) 0.071(3) 0.005(2) 0.012(2) 0.006(2)
CC"5 0.023(2) 0.045(2) 0.052(3) 0.000(2) 0.0087(18) 0.0089(18)
CC"6 0.023(2) 0.038(2) 0.046(2) -0.0002(18) 0.0111(18) 0.0063(17)
CC"A 0.038(3) 0.069(4) 0.120(6) 0.039(4) 0.031(3) 0.011(3)
CC"B 0.033(6) 0.065(9) 0.117(12) 0.024(8) 0.029(7) -0.007(6)
CC"C 0.072(11) 0.052(8) 0.142(18) 0.032(9) 0.029(11) 0.002(7)
CC"D 0.075(13) 0.18(3) 0.093(13) 0.062(15) 0.030(10) -0.026(15)
CC"E 0.069(10) 0.073(10) 0.16(2) 0.062(13) 0.059(12) 0.023(8)
CC"F 0.26(4) 0.16(2) 0.40(6) 0.17(3) 0.30(5) 0.14(3)
CC"G 0.067(12) 0.076(12) 0.19(2) 0.022(14) 0.010(13) -0.013(10)
CC 0.027(2) 0.033(2) 0.045(2) 0.0014(18) 0.0075(18) 0.0061(17)
OC 0.0309(17) 0.0344(17) 0.098(3) 0.0073(18) 0.0024(18) 0.0079(14)
NC" 0.0241(18) 0.0312(18) 0.054(2) 0.0044(16) 0.0071(16) 0.0070(14)
NC' 0.0278(18) 0.0262(17) 0.053(2) 0.0001(15) 0.0007(16) 0.0086(14)
CC'1 0.028(2) 0.030(2) 0.047(2) 0.0020(18) 0.0069(18) 0.0066(17)
CC'2 0.034(2) 0.032(2) 0.046(2) -0.0009(18) 0.0051(19) 0.0078(18)
CC'3 0.036(2) 0.032(2) 0.049(3) -0.0019(18) 0.0118(19) 0.0099(18)
CC'4 0.031(2) 0.034(2) 0.049(2) 0.0002(19) 0.0091(19) 0.0148(18)
CC'5 0.029(2) 0.030(2) 0.042(2) 0.0041(17) 0.0071(17) 0.0106(17)
CC'6 0.030(2) 0.0247(18) 0.042(2) 0.0011(16) 0.0088(17) 0.0083(16)
OCD 0.0261(14) 0.0301(14) 0.0449(16) -0.0034(12) 0.0011(12) 0.0118(12)
CC'A 0.044(3) 0.035(2) 0.068(3) -0.014(2) 0.004(2) 0.014(2)
CC'B 0.107(6) 0.065(4) 0.064(4) -0.015(3) 0.012(4) 0.033(4)
CC'C 0.061(4) 0.040(3) 0.119(6) -0.015(3) 0.018(4) 0.009(3)
CC'D 0.063(4) 0.062(4) 0.097(5) -0.030(3) -0.007(4) 0.034(3)
CCD1 0.029(2) 0.031(2) 0.047(2) 0.0018(18) 0.0045(18) 0.0118(17)
CCD2 0.028(2) 0.055(3) 0.059(3) -0.009(2) 0.007(2) 0.014(2)
CCD3 0.065(3) 0.038(2) 0.050(3) 0.004(2) -0.003(2) 0.024(2)
CD"1 0.026(2) 0.0270(19) 0.045(2) 0.0003(17) 0.0054(17) 0.0087(16)
CD"2 0.031(2) 0.032(2) 0.044(2) 0.0010(17) 0.0061(18) 0.0105(17)
CD"3 0.030(2) 0.034(2) 0.044(2) 0.0018(18) 0.0029(18) 0.0086(18)
CD"4 0.030(2) 0.034(2) 0.046(2) 0.0010(18) 0.0022(18) 0.0131(18)
CD"5 0.028(2) 0.0282(19) 0.042(2) 0.0032(17) 0.0045(17) 0.0098(16)
CD"6 0.026(2) 0.0258(18) 0.041(2) 0.0007(16) 0.0052(17) 0.0062(16)
CD"A 0.034(2) 0.037(2) 0.045(2) 0.0030(19) -0.0007(19) 0.0094(19)
CD"B 0.035(3) 0.052(3) 0.054(3) 0.000(2) -0.003(2) 0.002(2)
CD"C 0.056(3) 0.047(3) 0.048(3) 0.004(2) -0.004(2) 0.014(2)
CD"D 0.048(3) 0.043(3) 0.057(3) -0.011(2) -0.008(2) 0.012(2)
CD 0.026(2) 0.0291(19) 0.039(2) 0.0052(16) 0.0077(16) 0.0099(16)
OD 0.0267(15) 0.0248(14) 0.0595(19) -0.0020(13) 0.0091(14) 0.0050(12)
ND" 0.0247(17) 0.0263(16) 0.051(2) -0.0048(15) 0.0012(15) 0.0079(14)
ND' 0.0236(17) 0.0210(15) 0.058(2) 0.0020(15) 0.0074(15) 0.0049(13)
CD'1 0.026(2) 0.0274(19) 0.040(2) 0.0013(16) 0.0052(17) 0.0095(16)
CD'6 0.030(2) 0.0272(19) 0.041(2) 0.0066(16) 0.0059(17) 0.0097(16)
CD'5 0.033(2) 0.042(2) 0.042(2) 0.0031(18) 0.0080(18) 0.0192(19)
CD'4 0.041(2) 0.036(2) 0.044(2) 0.0008(18) 0.0030(19) 0.021(2)
CD'3 0.039(2) 0.027(2) 0.046(2) 0.0032(17) 0.0017(19) 0.0111(18)
CD'2 0.030(2) 0.0265(19) 0.047(2) 0.0066(17) 0.0064(18) 0.0047(17)
ODE 0.0247(15) 0.0363(16) 0.069(2) 0.0231(15) 0.0111(14) 0.0110(13)
CE"1 0.027(2) 0.039(2) 0.056(3) 0.015(2) 0.0053(19) 0.0127(18)
CE"6 0.026(2) 0.035(2) 0.044(2) 0.0086(18) 0.0089(17) 0.0129(17)
CE"5 0.036(2) 0.041(2) 0.049(3) 0.011(2) 0.006(2) 0.017(2)
CE"4 0.037(3) 0.048(3) 0.076(4) 0.016(3) -0.008(3) 0.014(2)
CE"3 0.027(3) 0.056(3) 0.129(6) 0.037(4) -0.001(3) 0.003(2)
CE"2 0.033(3) 0.058(3) 0.099(5) 0.044(3) 0.014(3) 0.011(2)
CE 0.034(2) 0.034(2) 0.057(3) 0.015(2) 0.002(2) 0.0107(19)
OE 0.0367(19) 0.0347(18) 0.093(3) 0.0209(18) -0.0061(19) 0.0026(15)
NE" 0.035(2) 0.0345(19) 0.057(2) 0.0155(17) -0.0014(18) 0.0137(16)
NE' 0.035(2) 0.0273(18) 0.063(3) 0.0107(17) -0.0050(18) 0.0083(16)
CE'1 0.038(2) 0.033(2) 0.049(3) 0.0099(19) 0.000(2) 0.0129(19)
CE'2 0.038(2) 0.029(2) 0.056(3) 0.0113(19) 0.003(2) 0.0067(18)
CE'3 0.045(3) 0.031(2) 0.050(3) 0.0073(19) 0.008(2) 0.015(2)
CE'4 0.044(3) 0.028(2) 0.050(3) 0.0110(18) 0.007(2) 0.0147(19)
CE'5 0.041(2) 0.029(2) 0.043(2) 0.0064(17) 0.0049(19) 0.0144(18)
CE'6 0.042(2) 0.0256(19) 0.040(2) 0.0085(17) 0.0005(18) 0.0090(18)
OEF 0.0375(17) 0.0276(14) 0.0482(17) 0.0108(13) -0.0019(14) 0.0090(13)
CE'A 0.052(3) 0.029(2) 0.085(4) 0.017(2) 0.022(3) 0.014(2)
CE'B 0.070(4) 0.037(3) 0.103(5) 0.001(3) -0.018(4) 0.011(3)
CE'C 0.069(4) 0.052(3) 0.145(7) 0.044(4) 0.050(5) 0.031(3)
CE'D 0.058(3) 0.035(2) 0.083(4) 0.020(3) 0.021(3) 0.019(2)
CEF1 0.040(3) 0.028(2) 0.059(3) 0.0072(19) 0.005(2) 0.0145(19)
CEF2 0.050(3) 0.040(3) 0.097(5) 0.016(3) -0.007(3) 0.021(2)
CEF3 0.053(3) 0.041(3) 0.067(3) -0.003(2) 0.012(3) 0.014(2)
CF"1 0.040(2) 0.030(2) 0.043(2) 0.0084(17) 0.0009(19) 0.0144(18)
CF"2 0.055(3) 0.029(2) 0.051(3) 0.0051(19) -0.011(2) 0.009(2)
CF"3 0.066(4) 0.039(3) 0.060(3) 0.007(2) -0.021(3) 0.014(2)
CF"4 0.053(3) 0.039(2) 0.050(3) 0.008(2) -0.011(2) 0.020(2)
CF"5 0.040(2) 0.028(2) 0.041(2) 0.0086(17) 0.0032(19) 0.0109(18)
CF"6 0.032(2) 0.030(2) 0.040(2) 0.0083(17) 0.0011(17) 0.0100(17)
CF"A 0.120(7) 0.056(4) 0.114(7) -0.007(4) -0.081(6) 0.029(4)
CF"B 0.082(6) 0.116(8) 0.140(9) 0.028(7) -0.053(6) -0.008(6)
CF"C 0.37(3) 0.048(5) 0.50(4) 0.013(10) -0.39(3) -0.020(9)
CF"D 0.247(19) 0.29(2) 0.080(7) -0.070(10) -0.083(10) 0.138(17)
CF 0.042(2) 0.0240(19) 0.041(2) 0.0076(16) 0.0069(19) 0.0116(18)
OF 0.0469(19) 0.0295(15) 0.061(2) 0.0177(14) 0.0201(16) 0.0156(14)
NF" 0.034(2) 0.0273(17) 0.054(2) 0.0153(16) 0.0025(17) 0.0095(15)
NF' 0.035(2) 0.0294(17) 0.055(2) 0.0174(16) 0.0157(17) 0.0152(15)
CF'1 0.032(2) 0.0246(18) 0.042(2) 0.0069(16) 0.0078(17) 0.0094(16)
CF'2 0.038(2) 0.0276(19) 0.044(2) 0.0094(17) 0.0125(19) 0.0084(17)
CF'3 0.032(2) 0.034(2) 0.036(2) 0.0059(17) 0.0092(17) 0.0086(17)
CF'4 0.034(2) 0.032(2) 0.039(2) 0.0016(17) 0.0104(18) 0.0115(17)
CF'5 0.029(2) 0.0247(19) 0.039(2) 0.0039(16) 0.0047(17) 0.0078(16)
CF'6 0.0251(19) 0.0246(18) 0.037(2) 0.0038(15) 0.0062(16) 0.0046(15)
OFG 0.0286(15) 0.0237(13) 0.0502(17) 0.0108(12) 0.0137(13) 0.0101(11)
CF'A 0.035(2) 0.045(2) 0.046(2) 0.012(2) 0.018(2) 0.007(2)
CF'B 0.100(7) 0.207(13) 0.265(16) 0.188(13) 0.123(10) 0.085(8)
CF'C 0.042(5) 0.52(3) 0.070(5) 0.037(10) 0.009(4) -0.094(10)
CF'D 0.247(16) 0.071(5) 0.272(17) -0.045(8) 0.231(15) -0.038(7)
CFG1 0.027(2) 0.0250(18) 0.037(2) -0.0006(15) 0.0043(16) 0.0087(15)
CFG2 0.033(2) 0.029(2) 0.062(3) 0.006(2) 0.005(2) 0.0142(18)
CFG3 0.045(3) 0.032(2) 0.041(2) -0.0017(18) 0.007(2) 0.0048(19)
CG"1 0.031(2) 0.0228(18) 0.041(2) 0.0032(16) 0.0067(17) 0.0066(16)
CG"2 0.048(3) 0.0233(19) 0.047(2) 0.0091(17) 0.018(2) 0.0110(18)
CG"3 0.051(3) 0.026(2) 0.049(3) 0.0093(18) 0.018(2) 0.0126(19)
CG"4 0.049(3) 0.026(2) 0.048(3) 0.0049(18) 0.014(2) 0.0131(19)
CG"5 0.032(2) 0.0248(18) 0.036(2) 0.0024(15) 0.0052(17) 0.0074(16)
CG"6 0.027(2) 0.0223(18) 0.040(2) 0.0045(15) 0.0020(16) 0.0071(15)
CG"A 0.074(4) 0.024(2) 0.077(4) 0.017(2) 0.035(3) 0.014(2)
CG"B 0.076(5) 0.039(3) 0.110(6) 0.014(3) 0.022(4) -0.007(3)
CG"C 0.130(7) 0.046(3) 0.075(4) 0.026(3) 0.029(4) 0.030(4)
CG"D 0.109(6) 0.029(2) 0.094(5) 0.019(3) 0.054(4) 0.024(3)
CG 0.024(2) 0.0270(19) 0.049(2) 0.0067(17) 0.0089(17) 0.0053(16)
OG 0.0398(19) 0.0291(16) 0.097(3) 0.0145(17) 0.0323(19) 0.0060(14)
NG" 0.0284(18) 0.0246(16) 0.047(2) 0.0058(14) 0.0136(15) 0.0092(14)
NG' 0.0223(17) 0.0316(18) 0.054(2) 0.0025(16) 0.0125(15) 0.0059(14)
CG'1 0.024(2) 0.032(2) 0.046(2) 0.0054(17) 0.0088(17) 0.0097(16)
CG'2 0.027(2) 0.035(2) 0.047(2) 0.0019(18) 0.0058(18) 0.0043(17)
CG'3 0.023(2) 0.041(2) 0.052(3) 0.007(2) 0.0051(18) 0.0053(18)
CG'4 0.022(2) 0.049(3) 0.050(3) 0.007(2) 0.0073(18) 0.0105(19)
CG'5 0.023(2) 0.039(2) 0.043(2) 0.0082(18) 0.0094(17) 0.0095(17)
CG'6 0.0196(19) 0.037(2) 0.044(2) 0.0089(18) 0.0048(16) 0.0072(16)
OGH 0.0203(14) 0.0374(15) 0.0481(17) -0.0026(13) 0.0081(12) 0.0072(12)
CG'A 0.026(2) 0.057(3) 0.062(3) 0.001(2) 0.002(2) 0.003(2)
CG'B 0.040(3) 0.076(5) 0.123(6) -0.035(4) -0.004(4) 0.000(3)
CG'C 0.035(3) 0.070(4) 0.078(4) 0.007(3) 0.006(3) -0.007(3)
CG'D 0.044(3) 0.077(4) 0.077(4) 0.014(3) -0.008(3) -0.001(3)
CGH1 0.024(2) 0.048(3) 0.043(2) 0.0028(19) 0.0086(18) 0.0117(19)
CGH2 0.035(3) 0.072(4) 0.046(3) 0.004(2) 0.013(2) 0.006(2)
CGH3 0.034(2) 0.053(3) 0.054(3) 0.000(2) 0.001(2) 0.022(2)
CH"1 0.025(2) 0.036(2) 0.047(2) 0.0066(18) 0.0084(17) 0.0135(17)
CH"2 0.025(2) 0.042(2) 0.045(2) -0.0015(19) 0.0052(18) 0.0110(18)
CH"3 0.030(2) 0.044(2) 0.041(2) 0.0034(19) 0.0110(18) 0.0126(19)
CH"4 0.026(2) 0.048(3) 0.047(2) 0.003(2) 0.0101(18) 0.0158(19)
CH"5 0.023(2) 0.042(2) 0.046(2) 0.0065(19) 0.0082(17) 0.0131(18)
CH"6 0.026(2) 0.035(2) 0.040(2) 0.0047(17) 0.0077(17) 0.0092(17)
CH"A 0.033(2) 0.049(3) 0.044(2) 0.003(2) 0.0112(19) 0.014(2)
CH"B 0.035(3) 0.061(3) 0.055(3) -0.012(2) 0.009(2) 0.009(2)
CH"C 0.050(3) 0.047(3) 0.048(3) 0.005(2) 0.014(2) 0.019(2)
CH"D 0.041(3) 0.064(3) 0.043(3) 0.004(2) 0.009(2) 0.020(2)
CH 0.0238(19) 0.030(2) 0.042(2) 0.0054(17) 0.0056(17) 0.0070(16)
OH 0.0232(14) 0.0314(15) 0.060(2) -0.0006(14) 0.0096(13) 0.0063(12)
NH" 0.0234(17) 0.0324(18) 0.053(2) -0.0055(16) 0.0086(15) 0.0090(14)
NH' 0.0207(17) 0.0305(17) 0.056(2) 0.0038(16) 0.0075(15) 0.0079(14)
CH'1 0.0204(19) 0.039(2) 0.043(2) 0.0054(18) 0.0090(16) 0.0101(17)
CH'6 0.028(2) 0.048(3) 0.048(3) 0.015(2) 0.0133(19) 0.0144(19)
CH'5 0.031(2) 0.064(3) 0.050(3) 0.018(2) 0.015(2) 0.024(2)
CH'4 0.022(2) 0.067(3) 0.050(3) 0.003(2) 0.0095(19) 0.010(2)
CH'3 0.031(2) 0.044(3) 0.049(3) -0.001(2) 0.015(2) 0.0001(19)
CH'2 0.032(2) 0.037(2) 0.045(2) 0.0002(18) 0.0106(18) 0.0094(18)
OAH 0.0428(19) 0.049(2) 0.082(3) 0.0339(19) 0.0333(18) 0.0262(16)
CA"1 0.043(3) 0.043(2) 0.044(2) 0.009(2) 0.016(2) 0.017(2)
CA"6 0.035(2) 0.045(3) 0.054(3) 0.016(2) 0.015(2) 0.018(2)
CA"5 0.060(3) 0.063(3) 0.049(3) 0.018(2) 0.024(3) 0.024(3)
CA"4 0.091(5) 0.065(4) 0.071(4) 0.003(3) 0.044(4) 0.028(4)
CA"3 0.096(5) 0.046(3) 0.095(5) 0.010(3) 0.054(4) 0.028(3)
CA"2 0.075(4) 0.040(3) 0.074(4) 0.014(3) 0.042(3) 0.022(3)
S1 0.0494(13) 0.0424(13) 0.0378(10) 0.0000(8) -0.0078(9) 0.0044(9)
S1' 0.30(3) 0.097(11) 0.46(4) 0.141(18) 0.31(3) 0.099(15)
O1S 0.045(2) 0.0378(18) 0.076(3) 0.0053(17) 0.0160(18) 0.0064(15)
C11S 0.129(7) 0.046(3) 0.084(5) 0.003(3) -0.001(5) 0.020(4)
C12S 0.077(5) 0.116(7) 0.132(8) 0.062(6) 0.051(5) 0.011(5)
S2 0.0459(10) 0.0481(10) 0.0614(10) 0.0044(7) -0.0029(7) 0.0134(8)
S2' 0.074(12) 0.034(6) 0.070(9) 0.007(5) -0.010(7) 0.011(7)
O2S 0.0358(18) 0.0343(17) 0.081(3) 0.0073(17) 0.0007(17) 0.0030(14)
C21S 0.169(15) 0.47(4) 0.217(18) -0.25(2) -0.053(13) 0.15(2)
C22S 0.241(16) 0.129(9) 0.099(7) 0.042(7) -0.053(9) -0.130(11)
S3 0.0649(11) 0.0453(9) 0.0649(11) -0.0102(7) 0.0231(8) -0.0054(7)
S3' 0.064(9) 0.029(6) 0.050(8) -0.011(5) 0.022(6) -0.006(5)
O3S 0.0378(19) 0.0380(18) 0.085(3) 0.0000(18) 0.0098(18) 0.0038(15)
C31S 0.143(9) 0.104(7) 0.119(8) 0.062(6) 0.056(7) 0.054(7)
C32S 0.132(9) 0.116(8) 0.106(7) -0.005(6) 0.033(6) -0.073(7)
S4 0.0480(16) 0.071(2) 0.073(3) 0.0061(19) 0.0159(14) 0.0103(14)
S4' 0.057(2) 0.048(2) 0.070(4) -0.0062(19) 0.0146(17) 0.0002(15)
O4S 0.050(3) 0.046(2) 0.197(7) 0.015(3) 0.044(3) 0.011(2)
C41S 0.059(6) 0.30(2) 0.30(2) -0.21(2) -0.013(9) 0.015(9)
C42S 0.162(15) 0.065(7) 0.55(4) -0.048(14) -0.16(2) 0.021(8)
S5 0.128(3) 0.120(2) 0.138(3) -0.0003(19) 0.014(2) 0.012(2)
O5S 0.173(10) 0.197(10) 0.213(11) -0.047(9) -0.098(9) 0.067(8)
C51S 0.188(15) 0.191(14) 0.096(8) 0.006(8) -0.008(8) 0.097(12)
C52S 0.242(18) 0.098(8) 0.181(13) -0.004(8) -0.123(13) 0.036(10)
S6 0.171(3) 0.104(2) 0.153(3) 0.013(2) 0.054(3) -0.001(2)
O6S 0.199(10) 0.087(5) 0.214(10) 0.007(5) 0.101(8) 0.025(5)
S7 0.106(3) 0.160(4) 0.183(5) 0.020(4) 0.048(3) 0.038(3)
S7' 0.090(7) 0.102(7) 0.114(8) 0.028(6) -0.011(6) 0.038(5)
O7S 0.237(16) 0.294(18) 0.183(12) 0.038(12) 0.010(11) 0.092(14)
C71S 0.151(17) 0.23(2) 0.58(6) 0.25(3) -0.06(2) -0.040(16)
C72S 0.129(11) 0.230(17) 0.113(9) 0.034(10) 0.058(8) 0.009(11)
C1L 0.194(16) 0.084(7) 0.32(2) -0.036(11) 0.163(17) -0.039(9)
Cl11 0.162(5) 0.272(8) 0.473(14) -0.107(8) -0.093(7) 0.074(5)
Cl12 0.133(3) 0.183(4) 0.242(5) 0.018(4) 0.008(3) 0.008(3)
C2L 0.132(13) 0.190(17) 0.22(2) -0.064(15) 0.006(13) 0.026(12)
Cl21 0.321(11) 0.327(11) 0.274(9) -0.019(8) -0.027(8) 0.129(9)
Cl22 0.152(4) 0.276(7) 0.228(5) 0.015(5) -0.024(4) 0.082(4)
C3L 0.084(7) 0.170(12) 0.142(10) 0.041(9) 0.011(7) 0.028(7)
Cl31 0.132(3) 0.155(3) 0.210(4) 0.056(3) 0.018(3) 0.028(2)
Cl32 0.184(4) 0.187(4) 0.163(3) 0.030(3) 0.060(3) 0.015(3)
C4L 0.094(8) 0.131(10) 0.210(14) 0.079(10) 0.027(9) -0.014(7)
Cl41 0.0856(18) 0.138(3) 0.247(4) 0.091(3) 0.034(2) 0.0169(17)
Cl42 0.268(8) 0.512(15) 0.519(15) 0.385(14) 0.246(10) 0.277(10)

loop_
_atom_type_symbol
_atom_type_description
_atom_type_scat_dispersion_real
_atom_type_scat_dispersion_imag
_atom_type_scat_source
C C 0.0033 0.0016 'International Tables Vol C Tables 4.2.6.8 and 6.1.1.4'
H H 0.0000 0.0000 'International Tables Vol C Tables 4.2.6.8 and 6.1.1.4'
N N 0.0061 0.0033 'International Tables Vol C Tables 4.2.6.8 and 6.1.1.4'
O O 0.0106 0.0060 'International Tables Vol C Tables 4.2.6.8 and 6.1.1.4'
S S 0.1246 0.1234 'International Tables Vol C Tables 4.2.6.8 and 6.1.1.4'
Cl Cl 0.1484 0.1585 'International Tables Vol C Tables 4.2.6.8 and 6.1.1.4'

loop_
_geom_angle_atom_site_label_1
_geom_angle_atom_site_label_2
_geom_angle_atom_site_label_3
_geom_angle
_geom_angle_site_symmetry_1
_geom_angle_site_symmetry_3
_geom_angle_publ_flag
OA CA NA' 125.1(5) . . ?
OA CA NA" 123.3(4) . . ?
NA' CA NA" 111.6(4) . . ?
CA NA" CA"1 123.6(4) . . ?
CA NA" HA" 118.2 . . ?
CA"1 NA" HA" 118.2 . . ?
CA NA' CA'1 126.5(4) . . ?
CA NA' HA' 116.7 . . ?
CA'1 NA' HA' 116.7 . . ?
CA'6 CA'1 CA'2 120.3(5) . . ?
CA'6 CA'1 NA' 116.1(4) . . ?
CA'2 CA'1 NA' 123.4(5) . . ?
CA'1 CA'2 CA'3 118.7(5) . . ?
CA'1 CA'2 HA'2 120.7 . . ?
CA'3 CA'2 HA'2 120.7 . . ?
CA'4 CA'3 CA'2 118.8(5) . . ?
CA'4 CA'3 CA'A 123.1(5) . . ?
CA'2 CA'3 CA'A 117.9(6) . . ?
CA'3 CA'4 CA'5 123.1(5) . . ?
CA'3 CA'4 HA'4 118.5 . . ?
CA'5 CA'4 HA'4 118.5 . . ?
CA'4 CA'5 CA'6 117.1(5) . . ?
CA'4 CA'5 CAB1 125.4(4) . . ?
CA'6 CA'5 CAB1 117.4(4) . . ?
CA'1 CA'6 CA'5 121.6(5) . . ?
CA'1 CA'6 OAB 117.6(4) . . ?
CA'5 CA'6 OAB 120.8(5) . . ?
CB"6 OAB CA'6 115.0(3) . . ?
CA'B CA'A CA'D 112.4(13) . . ?
CA'B CA'A CA'C 109.0(13) . . ?
CA'D CA'A CA'C 104.9(15) . . ?
CA'B CA'A CA'3 111.5(6) . . ?
CA'D CA'A CA'3 111.6(8) . . ?
CA'C CA'A CA'3 107.2(7) . . ?
CA'A CA'B H17A 109.5 . . ?
CA'A CA'B H17B 109.5 . . ?
H17A CA'B H17B 109.5 . . ?
CA'A CA'B H17C 109.5 . . ?
H17A CA'B H17C 109.5 . . ?
H17B CA'B H17C 109.5 . . ?
CA'A CA'C H17D 109.5 . . ?
CA'A CA'C H17E 109.5 . . ?
H17D CA'C H17E 109.5 . . ?
CA'A CA'C H17F 109.5 . . ?
H17D CA'C H17F 109.5 . . ?
H17E CA'C H17F 109.5 . . ?
CA'A CA'D H17G 109.5 . . ?
CA'A CA'D H17H 109.5 . . ?
H17G CA'D H17H 109.5 . . ?
CA'A CA'D H17I 109.5 . . ?
H17G CA'D H17I 109.5 . . ?
H17H CA'D H17I 109.5 . . ?
CB"5 CAB1 CAB2 112.7(4) . . ?
CB"5 CAB1 CA'5 107.5(4) . . ?
CAB2 CAB1 CA'5 112.2(5) . . ?
CB"5 CAB1 CAB3 106.5(4) . . ?
CAB2 CAB1 CAB3 109.0(5) . . ?
CA'5 CAB1 CAB3 108.7(5) . . ?
CAB1 CAB2 H18A 109.5 . . ?
CAB1 CAB2 H18B 109.5 . . ?
H18A CAB2 H18B 109.5 . . ?
CAB1 CAB2 H18C 109.5 . . ?
H18A CAB2 H18C 109.5 . . ?
H18B CAB2 H18C 109.5 . . ?
CAB1 CAB3 H18D 109.5 . . ?
CAB1 CAB3 H18E 109.5 . . ?
H18D CAB3 H18E 109.5 . . ?
CAB1 CAB3 H18F 109.5 . . ?
H18D CAB3 H18F 109.5 . . ?
H18E CAB3 H18F 109.5 . . ?
CB"2 CB"1 CB"6 118.3(4) . . ?
CB"2 CB"1 NB" 117.6(4) . . ?
CB"6 CB"1 NB" 124.0(4) . . ?
CB"1 CB"2 CB"3 122.6(5) . . ?
CB"1 CB"2 HB"2 118.7 . . ?
CB"3 CB"2 HB"2 118.7 . . ?
CB"2 CB"3 CB"4 117.1(5) . . ?
CB"2 CB"3 CB"A 121.3(5) . . ?
CB"4 CB"3 CB"A 121.5(4) . . ?
CB"3 CB"4 CB"5 122.2(4) . . ?
CB"3 CB"4 HB"4 118.9 . . ?
CB"5 CB"4 HB"4 118.9 . . ?
CB"6 CB"5 CB"4 118.2(4) . . ?
CB"6 CB"5 CAB1 118.0(4) . . ?
CB"4 CB"5 CAB1 123.6(4) . . ?
OAB CB"6 CB"5 120.2(4) . . ?
OAB CB"6 CB"1 118.4(4) . . ?
CB"5 CB"6 CB"1 121.3(4) . . ?
CB"D CB"A CB"3 109.2(5) . . ?
CB"D CB"A CB"C 108.8(6) . . ?
CB"3 CB"A CB"C 111.3(5) . . ?
CB"D CB"A CB"B 108.9(6) . . ?
CB"3 CB"A CB"B 112.1(5) . . ?
CB"C CB"A CB"B 106.4(6) . . ?
CB"A CB"B H27A 109.5 . . ?
CB"A CB"B H27B 109.5 . . ?
H27A CB"B H27B 109.5 . . ?
CB"A CB"B H27C 109.5 . . ?
H27A CB"B H27C 109.5 . . ?
H27B CB"B H27C 109.5 . . ?
CB"A CB"C H27D 109.5 . . ?
CB"A CB"C H27E 109.5 . . ?
H27D CB"C H27E 109.5 . . ?
CB"A CB"C H27F 109.5 . . ?
H27D CB"C H27F 109.5 . . ?
H27E CB"C H27F 109.5 . . ?
CB"A CB"D H27G 109.5 . . ?
CB"A CB"D H27H 109.5 . . ?
H27G CB"D H27H 109.5 . . ?
CB"A CB"D H27I 109.5 . . ?
H27G CB"D H27I 109.5 . . ?
H27H CB"D H27I 109.5 . . ?
OB CB NB" 124.3(4) . . ?
OB CB NB' 123.7(4) . . ?
NB" CB NB' 111.9(4) . . ?
CB NB" CB"1 126.0(4) . . ?
CB NB" HB" 117.0 . . ?
CB"1 NB" HB" 117.0 . . ?
CB NB' CB'1 125.6(4) . . ?
CB NB' HB' 117.2 . . ?
CB'1 NB' HB' 117.2 . . ?
CB'6 CB'1 CB'2 119.1(4) . . ?
CB'6 CB'1 NB' 116.7(4) . . ?
CB'2 CB'1 NB' 124.1(4) . . ?
CB'3 CB'2 CB'1 120.3(5) . . ?
CB'3 CB'2 H32 119.8 . . ?
CB'1 CB'2 H32 119.8 . . ?
CB'4 CB'3 CB'2 118.5(5) . . ?
CB'4 CB'3 CB'A 120.1(5) . . ?
CB'2 CB'3 CB'A 121.4(5) . . ?
CB'5 CB'4 CB'3 122.7(5) . . ?
CB'5 CB'4 H34 118.6 . . ?
CB'3 CB'4 H34 118.6 . . ?
CB'4 CB'5 CB'6 117.3(5) . . ?
CB'4 CB'5 CBC1 122.8(4) . . ?
CB'6 CB'5 CBC1 119.7(4) . . ?
CB'1 CB'6 OBC 115.8(4) . . ?
CB'1 CB'6 CB'5 121.9(4) . . ?
OBC CB'6 CB'5 122.3(4) . . ?
CC"6 OBC CB'6 118.1(3) . . ?
CB'B CB'A CB'C 106.3(7) . . ?
CB'B CB'A CB'3 110.5(6) . . ?
CB'C CB'A CB'3 113.9(5) . . ?
CB'B CB'A CB'D 109.6(8) . . ?
CB'C CB'A CB'D 108.2(8) . . ?
CB'3 CB'A CB'D 108.2(6) . . ?
CB'A CB'B H37A 109.5 . . ?
CB'A CB'B H37B 109.5 . . ?
H37A CB'B H37B 109.5 . . ?
CB'A CB'B H37C 109.5 . . ?
H37A CB'B H37C 109.5 . . ?
H37B CB'B H37C 109.5 . . ?
CB'A CB'C H37D 109.5 . . ?
CB'A CB'C H37E 109.5 . . ?
H37D CB'C H37E 109.5 . . ?
CB'A CB'C H37F 109.5 . . ?
H37D CB'C H37F 109.5 . . ?
H37E CB'C H37F 109.5 . . ?
CB'A CB'D H37G 109.5 . . ?
CB'A CB'D H37H 109.5 . . ?
H37G CB'D H37H 109.5 . . ?
CB'A CB'D H37I 109.5 . . ?
H37G CB'D H37I 109.5 . . ?
H37H CB'D H37I 109.5 . . ?
CB'5 CBC1 CC"5 109.9(4) . . ?
CB'5 CBC1 CBC2 111.3(5) . . ?
CC"5 CBC1 CBC2 110.4(5) . . ?
CB'5 CBC1 CBC3 108.3(5) . . ?
CC"5 CBC1 CBC3 106.1(5) . . ?
CBC2 CBC1 CBC3 110.7(6) . . ?
CBC1 CBC2 H38A 109.5 . . ?
CBC1 CBC2 H38B 109.5 . . ?
H38A CBC2 H38B 109.5 . . ?
CBC1 CBC2 H38C 109.5 . . ?
H38A CBC2 H38C 109.5 . . ?
H38B CBC2 H38C 109.5 . . ?
CBC1 CBC3 H38D 109.5 . . ?
CBC1 CBC3 H38E 109.5 . . ?
H38D CBC3 H38E 109.5 . . ?
CBC1 CBC3 H38F 109.5 . . ?
H38D CBC3 H38F 109.5 . . ?
H38E CBC3 H38F 109.5 . . ?
CC"6 CC"1 CC"2 118.3(4) . . ?
CC"6 CC"1 NC" 118.7(4) . . ?
CC"2 CC"1 NC" 122.9(4) . . ?
CC"3 CC"2 CC"1 121.5(5) . . ?
CC"3 CC"2 H42 119.2 . . ?
CC"1 CC"2 H42 119.2 . . ?
CC"2 CC"3 CC"4 117.8(5) . . ?
CC"2 CC"3 CC"A 121.4(5) . . ?
CC"4 CC"3 CC"A 120.7(5) . . ?
CC"5 CC"4 CC"3 122.8(5) . . ?
CC"5 CC"4 H44 118.6 . . ?
CC"3 CC"4 H44 118.6 . . ?
CC"4 CC"5 CC"6 117.5(5) . . ?
CC"4 CC"5 CBC1 122.2(4) . . ?
CC"6 CC"5 CBC1 120.2(4) . . ?
OBC CC"6 CC"1 116.2(4) . . ?
OBC CC"6 CC"5 121.8(4) . . ?
CC"1 CC"6 CC"5 122.0(4) . . ?
CC"D CC"A CC"G 135.7(13) . . ?
CC"D CC"A CC"E 59.2(16) . . ?
CC"G CC"A CC"E 104.1(14) . . ?
CC"D CC"A CC"B 111.4(13) . . ?
CC"G CC"A CC"B 46.3(11) . . ?
CC"E CC"A CC"B 131.7(9) . . ?
CC"D CC"A CC"3 111.8(10) . . ?
CC"G CC"A CC"3 112.5(11) . . ?
CC"E CC"A CC"3 113.2(7) . . ?
CC"B CC"A CC"3 113.7(7) . . ?
CC"D CC"A CC"C 111.6(17) . . ?
CC"G CC"A CC"C 55.6(13) . . ?
CC"E CC"A CC"C 54.6(11) . . ?
CC"B CC"A CC"C 100.2(11) . . ?
CC"3 CC"A CC"C 107.6(8) . . ?
CC"D CC"A CC"F 45.2(18) . . ?
CC"G CC"A CC"F 119(2) . . ?
CC"E CC"A CC"F 103.3(19) . . ?
CC"B CC"A CC"F 75.2(18) . . ?
CC"3 CC"A CC"F 104.7(9) . . ?
CC"C CC"A CC"F 146.3(11) . . ?
CC"A CC"B H47A 109.5 . . ?
CC"A CC"B H47B 109.5 . . ?
H47A CC"B H47B 109.5 . . ?
CC"A CC"B H47C 109.5 . . ?
H47A CC"B H47C 109.5 . . ?
H47B CC"B H47C 109.5 . . ?
CC"A CC"C H47D 109.5 . . ?
CC"A CC"C H47E 109.5 . . ?
H47D CC"C H47E 109.5 . . ?
CC"A CC"C H47F 109.5 . . ?
H47D CC"C H47F 109.5 . . ?
H47E CC"C H47F 109.5 . . ?
CC"A CC"D H47G 109.5 . . ?
CC"A CC"D H47H 109.5 . . ?
H47G CC"D H47H 109.5 . . ?
CC"A CC"D H47I 109.5 . . ?
H47G CC"D H47I 109.5 . . ?
H47H CC"D H47I 109.5 . . ?
CC"A CC"E H47J 109.5 . . ?
CC"A CC"E H47K 109.5 . . ?
H47J CC"E H47K 109.5 . . ?
CC"A CC"E H47L 109.5 . . ?
H47J CC"E H47L 109.5 . . ?
H47K CC"E H47L 109.5 . . ?
CC"A CC"F H47M 109.5 . . ?
CC"A CC"F H47N 109.5 . . ?
H47M CC"F H47N 109.5 . . ?
CC"A CC"F H47O 109.5 . . ?
H47M CC"F H47O 109.5 . . ?
H47N CC"F H47O 109.5 . . ?
CC"A CC"G H47P 109.5 . . ?
CC"A CC"G H47Q 109.5 . . ?
H47P CC"G H47Q 109.5 . . ?
CC"A CC"G H47R 109.5 . . ?
H47P CC"G H47R 109.5 . . ?
H47Q CC"G H47R 109.5 . . ?
OC CC NC" 123.5(4) . . ?
OC CC NC' 122.9(4) . . ?
NC" CC NC' 113.6(4) . . ?
CC NC" CC"1 126.3(4) . . ?
CC NC" HC" 116.9 . . ?
CC"1 NC" HC" 116.9 . . ?
CC NC' CC'1 125.2(4) . . ?
CC NC' HC' 117.4 . . ?
CC'1 NC' HC' 117.4 . . ?
CC'2 CC'1 NC' 122.5(4) . . ?
CC'2 CC'1 CC'6 118.6(4) . . ?
NC' CC'1 CC'6 118.9(4) . . ?
CC'3 CC'2 CC'1 121.9(4) . . ?
CC'3 CC'2 H52 119.1 . . ?
CC'1 CC'2 H52 119.1 . . ?
CC'4 CC'3 CC'2 117.5(4) . . ?
CC'4 CC'3 CC'A 122.8(4) . . ?
CC'2 CC'3 CC'A 119.7(4) . . ?
CC'3 CC'4 CC'5 123.0(4) . . ?
CC'3 CC'4 H54 118.5 . . ?
CC'5 CC'4 H54 118.5 . . ?
CC'6 CC'5 CC'4 117.7(4) . . ?
CC'6 CC'5 CCD1 122.6(4) . . ?
CC'4 CC'5 CCD1 119.8(4) . . ?
OCD CC'6 CC'5 123.4(4) . . ?
OCD CC'6 CC'1 115.3(4) . . ?
CC'5 CC'6 CC'1 121.3(4) . . ?
CC'6 OCD CD"6 118.4(3) . . ?
CC'B CC'A CC'C 110.4(6) . . ?
CC'B CC'A CC'3 108.8(5) . . ?
CC'C CC'A CC'3 110.4(5) . . ?
CC'B CC'A CC'D 109.6(6) . . ?
CC'C CC'A CC'D 105.8(5) . . ?
CC'3 CC'A CC'D 111.8(4) . . ?
CC'A CC'B H57A 109.5 . . ?
CC'A CC'B H57B 109.5 . . ?
H57A CC'B H57B 109.5 . . ?
CC'A CC'B H57C 109.5 . . ?
H57A CC'B H57C 109.5 . . ?
H57B CC'B H57C 109.5 . . ?
CC'A CC'C H57D 109.5 . . ?
CC'A CC'C H57E 109.5 . . ?
H57D CC'C H57E 109.5 . . ?
CC'A CC'C H57F 109.5 . . ?
H57D CC'C H57F 109.5 . . ?
H57E CC'C H57F 109.5 . . ?
CC'A CC'D H57G 109.5 . . ?
CC'A CC'D H57H 109.5 . . ?
H57G CC'D H57H 109.5 . . ?
CC'A CC'D H57I 109.5 . . ?
H57G CC'D H57I 109.5 . . ?
H57H CC'D H57I 109.5 . . ?
CC'5 CCD1 CD"5 110.2(3) . . ?
CC'5 CCD1 CCD3 110.1(4) . . ?
CD"5 CCD1 CCD3 110.0(4) . . ?
CC'5 CCD1 CCD2 109.2(4) . . ?
CD"5 CCD1 CCD2 108.8(4) . . ?
CCD3 CCD1 CCD2 108.5(4) . . ?
CCD1 CCD2 H58A 109.5 . . ?
CCD1 CCD2 H58B 109.5 . . ?
H58A CCD2 H58B 109.5 . . ?
CCD1 CCD2 H58C 109.5 . . ?
H58A CCD2 H58C 109.5 . . ?
H58B CCD2 H58C 109.5 . . ?
CCD1 CCD3 H58D 109.5 . . ?
CCD1 CCD3 H58E 109.5 . . ?
H58D CCD3 H58E 109.5 . . ?
CCD1 CCD3 H58F 109.5 . . ?
H58D CCD3 H58F 109.5 . . ?
H58E CCD3 H58F 109.5 . . ?
CD"2 CD"1 ND" 124.3(4) . . ?
CD"2 CD"1 CD"6 118.9(4) . . ?
ND" CD"1 CD"6 116.8(4) . . ?
CD"1 CD"2 CD"3 121.1(4) . . ?
CD"1 CD"2 H62 119.5 . . ?
CD"3 CD"2 H62 119.5 . . ?
CD"4 CD"3 CD"2 118.2(4) . . ?
CD"4 CD"3 CD"A 118.9(4) . . ?
CD"2 CD"3 CD"A 122.9(4) . . ?
CD"3 CD"4 CD"5 122.8(4) . . ?
CD"3 CD"4 H64 118.6 . . ?
CD"5 CD"4 H64 118.6 . . ?
CD"6 CD"5 CD"4 117.6(4) . . ?
CD"6 CD"5 CCD1 122.4(4) . . ?
CD"4 CD"5 CCD1 120.0(4) . . ?
CD"5 CD"6 OCD 122.8(4) . . ?
CD"5 CD"6 CD"1 121.5(4) . . ?
OCD CD"6 CD"1 115.7(4) . . ?
CD"B CD"A CD"D 108.4(4) . . ?
CD"B CD"A CD"3 110.2(4) . . ?
CD"D CD"A CD"3 112.2(4) . . ?
CD"B CD"A CD"C 108.4(4) . . ?
CD"D CD"A CD"C 108.3(4) . . ?
CD"3 CD"A CD"C 109.3(4) . . ?
CD"A CD"B H67A 109.5 . . ?
CD"A CD"B H67B 109.5 . . ?
H67A CD"B H67B 109.5 . . ?
CD"A CD"B H67C 109.5 . . ?
H67A CD"B H67C 109.5 . . ?
H67B CD"B H67C 109.5 . . ?
CD"A CD"C H67D 109.5 . . ?
CD"A CD"C H67E 109.5 . . ?
H67D CD"C H67E 109.5 . . ?
CD"A CD"C H67F 109.5 . . ?
H67D CD"C H67F 109.5 . . ?
H67E CD"C H67F 109.5 . . ?
CD"A CD"D H67G 109.5 . . ?
CD"A CD"D H67H 109.5 . . ?
H67G CD"D H67H 109.5 . . ?
CD"A CD"D H67I 109.5 . . ?
H67G CD"D H67I 109.5 . . ?
H67H CD"D H67I 109.5 . . ?
OD CD ND" 124.4(4) . . ?
OD CD ND' 123.0(4) . . ?
ND" CD ND' 112.6(4) . . ?
CD ND" CD"1 128.1(4) . . ?
CD ND" HD" 116.0 . . ?
CD"1 ND" HD" 116.0 . . ?
CD ND' CD'1 125.0(3) . . ?
CD ND' HD' 117.5 . . ?
CD'1 ND' HD' 117.5 . . ?
CD'2 CD'1 CD'6 118.3(4) . . ?
CD'2 CD'1 ND' 124.1(4) . . ?
CD'6 CD'1 ND' 117.7(4) . . ?
CD'5 CD'6 ODE 123.2(4) . . ?
CD'5 CD'6 CD'1 121.6(4) . . ?
ODE CD'6 CD'1 115.0(4) . . ?
CD'6 CD'5 CD'4 118.9(4) . . ?
CD'6 CD'5 H73 120.6 . . ?
CD'4 CD'5 H73 120.6 . . ?
CD'3 CD'4 CD'5 120.4(4) . . ?
CD'3 CD'4 H74 119.8 . . ?
CD'5 CD'4 H74 119.8 . . ?
CD'4 CD'3 CD'2 120.3(4) . . ?
CD'4 CD'3 H75 119.9 . . ?
CD'2 CD'3 H75 119.9 . . ?
CD'3 CD'2 CD'1 120.6(4) . . ?
CD'3 CD'2 H76 119.7 . . ?
CD'1 CD'2 H76 119.7 . . ?
CE"6 ODE CD'6 122.4(3) . . ?
CE"2 CE"1 CE"6 118.8(4) . . ?
CE"2 CE"1 NE" 123.0(4) . . ?
CE"6 CE"1 NE" 118.2(4) . . ?
ODE CE"6 CE"1 114.3(4) . . ?
ODE CE"6 CE"5 124.7(4) . . ?
CE"1 CE"6 CE"5 120.9(4) . . ?
CE"4 CE"5 CE"6 119.1(5) . . ?
CE"4 CE"5 H83 120.5 . . ?
CE"6 CE"5 H83 120.5 . . ?
CE"3 CE"4 CE"5 120.6(5) . . ?
CE"3 CE"4 H84 119.7 . . ?
CE"5 CE"4 H84 119.7 . . ?
CE"4 CE"3 CE"2 120.5(5) . . ?
CE"4 CE"3 H85 119.8 . . ?
CE"2 CE"3 H85 119.8 . . ?
CE"3 CE"2 CE"1 120.2(5) . . ?
CE"3 CE"2 H86 119.9 . . ?
CE"1 CE"2 H86 119.9 . . ?
OE CE NE' 124.4(4) . . ?
OE CE NE" 123.8(4) . . ?
NE' CE NE" 111.8(4) . . ?
CE NE" CE"1 121.9(4) . . ?
CE NE" HE" 119.1 . . ?
CE"1 NE" HE" 119.1 . . ?
CE NE' CE'1 125.8(4) . . ?
CE NE' HE' 117.1 . . ?
CE'1 NE' HE' 117.1 . . ?
CE'6 CE'1 NE' 117.6(4) . . ?
CE'6 CE'1 CE'2 118.0(4) . . ?
NE' CE'1 CE'2 124.3(4) . . ?
CE'3 CE'2 CE'1 121.0(5) . . ?
CE'3 CE'2 H92 119.5 . . ?
CE'1 CE'2 H92 119.5 . . ?
CE'2 CE'3 CE'4 118.9(4) . . ?
CE'2 CE'3 CE'A 118.2(5) . . ?
CE'4 CE'3 CE'A 122.8(4) . . ?
CE'3 CE'4 CE'5 121.6(4) . . ?
CE'3 CE'4 H94 119.2 . . ?
CE'5 CE'4 H94 119.2 . . ?
CE'6 CE'5 CE'4 117.5(4) . . ?
CE'6 CE'5 CEF1 117.6(4) . . ?
CE'4 CE'5 CEF1 124.9(4) . . ?
CE'5 CE'6 CE'1 122.7(4) . . ?
CE'5 CE'6 OEF 121.0(4) . . ?
CE'1 CE'6 OEF 116.3(4) . . ?
CF"6 OEF CE'6 114.8(3) . . ?
CE'D CE'A CE'3 112.5(5) . . ?
CE'D CE'A CE'C 107.3(5) . . ?
CE'3 CE'A CE'C 111.0(5) . . ?
CE'D CE'A CE'B 108.7(5) . . ?
CE'3 CE'A CE'B 107.8(5) . . ?
CE'C CE'A CE'B 109.6(6) . . ?
CE'A CE'B H97A 109.5 . . ?
CE'A CE'B H97B 109.5 . . ?
H97A CE'B H97B 109.5 . . ?
CE'A CE'B H97C 109.5 . . ?
H97A CE'B H97C 109.5 . . ?
H97B CE'B H97C 109.5 . . ?
CE'A CE'C H97D 109.5 . . ?
CE'A CE'C H97E 109.5 . . ?
H97D CE'C H97E 109.5 . . ?
CE'A CE'C H97F 109.5 . . ?
H97D CE'C H97F 109.5 . . ?
H97E CE'C H97F 109.5 . . ?
CE'A CE'D H97G 109.5 . . ?
CE'A CE'D H97H 109.5 . . ?
H97G CE'D H97H 109.5 . . ?
CE'A CE'D H97I 109.5 . . ?
H97G CE'D H97I 109.5 . . ?
H97H CE'D H97I 109.5 . . ?
CE'5 CEF1 CF"5 106.9(4) . . ?
CE'5 CEF1 CEF3 109.1(4) . . ?
CF"5 CEF1 CEF3 107.7(4) . . ?
CE'5 CEF1 CEF2 111.8(4) . . ?
CF"5 CEF1 CEF2 111.7(4) . . ?
CEF3 CEF1 CEF2 109.4(5) . . ?
CEF1 CEF2 H98A 109.5 . . ?
CEF1 CEF2 H98B 109.5 . . ?
H98A CEF2 H98B 109.5 . . ?
CEF1 CEF2 H98C 109.5 . . ?
H98A CEF2 H98C 109.5 . . ?
H98B CEF2 H98C 109.5 . . ?
CEF1 CEF3 H98D 109.5 . . ?
CEF1 CEF3 H98E 109.5 . . ?
H98D CEF3 H98E 109.5 . . ?
CEF1 CEF3 H98F 109.5 . . ?
H98D CEF3 H98F 109.5 . . ?
H98E CEF3 H98F 109.5 . . ?
CF"2 CF"1 CF"6 118.0(4) . . ?
CF"2 CF"1 NF" 118.0(4) . . ?
CF"6 CF"1 NF" 123.7(4) . . ?
CF"1 CF"2 CF"3 122.8(4) . . ?
CF"1 CF"2 H102 118.6 . . ?
CF"3 CF"2 H102 118.6 . . ?
CF"2 CF"3 CF"4 117.1(5) . . ?
CF"2 CF"3 CF"A 121.1(5) . . ?
CF"4 CF"3 CF"A 121.9(5) . . ?
CF"5 CF"4 CF"3 122.2(4) . . ?
CF"5 CF"4 H104 118.9 . . ?
CF"3 CF"4 H104 118.9 . . ?
CF"4 CF"5 CF"6 118.4(4) . . ?
CF"4 CF"5 CEF1 124.3(4) . . ?
CF"6 CF"5 CEF1 116.8(4) . . ?
OEF CF"6 CF"5 120.7(4) . . ?
OEF CF"6 CF"1 117.9(4) . . ?
CF"5 CF"6 CF"1 121.4(4) . . ?
CF"C CF"A CF"D 119.8(15) . . ?
CF"C CF"A CF"3 110.8(6) . . ?
CF"D CF"A CF"3 108.5(10) . . ?
CF"C CF"A CF"B 106.1(15) . . ?
CF"D CF"A CF"B 103.0(9) . . ?
CF"3 CF"A CF"B 107.8(7) . . ?
CF"A CF"B H10A 109.5 . . ?
CF"A CF"B H10B 109.5 . . ?
H10A CF"B H10B 109.5 . . ?
CF"A CF"B H10C 109.5 . . ?
H10A CF"B H10C 109.5 . . ?
H10B CF"B H10C 109.5 . . ?
CF"A CF"C H10D 109.5 . . ?
CF"A CF"C H10E 109.5 . . ?
H10D CF"C H10E 109.5 . . ?
CF"A CF"C H10F 109.5 . . ?
H10D CF"C H10F 109.5 . . ?
H10E CF"C H10F 109.5 . . ?
CF"A CF"D H10G 109.5 . . ?
CF"A CF"D H10H 109.5 . . ?
H10G CF"D H10H 109.5 . . ?
CF"A CF"D H10I 109.5 . . ?
H10G CF"D H10I 109.5 . . ?
H10H CF"D H10I 109.5 . . ?
OF CF NF" 124.8(4) . . ?
OF CF NF' 123.1(4) . . ?
NF" CF NF' 112.1(4) . . ?
CF NF" CF"1 126.3(4) . . ?
CF NF" HF" 116.9 . . ?
CF"1 NF" HF" 116.9 . . ?
CF NF' CF'1 124.4(4) . . ?
CF NF' HF' 117.8 . . ?
CF'1 NF' HF' 117.8 . . ?
CF'2 CF'1 CF'6 119.1(4) . . ?
CF'2 CF'1 NF' 124.3(4) . . ?
CF'6 CF'1 NF' 116.6(4) . . ?
CF'1 CF'2 CF'3 120.8(4) . . ?
CF'1 CF'2 H112 119.6 . . ?
CF'3 CF'2 H112 119.6 . . ?
CF'4 CF'3 CF'2 118.1(4) . . ?
CF'4 CF'3 CF'A 121.5(4) . . ?
CF'2 CF'3 CF'A 120.4(4) . . ?
CF'3 CF'4 CF'5 122.4(4) . . ?
CF'3 CF'4 H114 118.8 . . ?
CF'5 CF'4 H114 118.8 . . ?
CF'6 CF'5 CF'4 118.1(4) . . ?
CF'6 CF'5 CFG1 120.7(4) . . ?
CF'4 CF'5 CFG1 120.9(4) . . ?
CF'5 CF'6 OFG 123.6(4) . . ?
CF'5 CF'6 CF'1 121.2(4) . . ?
OFG CF'6 CF'1 115.1(4) . . ?
CF'6 OFG CG"6 118.4(3) . . ?
CF'C CF'A CF'D 113.7(12) . . ?
CF'C CF'A CF'B 104.7(12) . . ?
CF'D CF'A CF'B 105.9(10) . . ?
CF'C CF'A CF'3 108.8(5) . . ?
CF'D CF'A CF'3 110.8(5) . . ?
CF'B CF'A CF'3 113.0(5) . . ?
CF'A CF'B H11A 109.5 . . ?
CF'A CF'B H11B 109.5 . . ?
H11A CF'B H11B 109.5 . . ?
CF'A CF'B H11C 109.5 . . ?
H11A CF'B H11C 109.5 . . ?
H11B CF'B H11C 109.5 . . ?
CF'A CF'C H11D 109.5 . . ?
CF'A CF'C H11E 109.5 . . ?
H11D CF'C H11E 109.5 . . ?
CF'A CF'C H11F 109.5 . . ?
H11D CF'C H11F 109.5 . . ?
H11E CF'C H11F 109.5 . . ?
CF'A CF'D H11G 109.5 . . ?
CF'A CF'D H11H 109.5 . . ?
H11G CF'D H11H 109.5 . . ?
CF'A CF'D H11I 109.5 . . ?
H11G CF'D H11I 109.5 . . ?
H11H CF'D H11I 109.5 . . ?
CG"5 CFG1 CF'5 110.1(3) . . ?
CG"5 CFG1 CFG2 109.9(4) . . ?
CF'5 CFG1 CFG2 110.9(3) . . ?
CG"5 CFG1 CFG3 109.0(3) . . ?
CF'5 CFG1 CFG3 106.9(3) . . ?
CFG2 CFG1 CFG3 109.9(4) . . ?
CFG1 CFG2 H11J 109.5 . . ?
CFG1 CFG2 H11K 109.5 . . ?
H11J CFG2 H11K 109.5 . . ?
CFG1 CFG2 H11L 109.5 . . ?
H11J CFG2 H11L 109.5 . . ?
H11K CFG2 H11L 109.5 . . ?
CFG1 CFG3 H11M 109.5 . . ?
CFG1 CFG3 H11N 109.5 . . ?
H11M CFG3 H11N 109.5 . . ?
CFG1 CFG3 H11O 109.5 . . ?
H11M CFG3 H11O 109.5 . . ?
H11N CFG3 H11O 109.5 . . ?
CG"2 CG"1 CG"6 118.3(4) . . ?
CG"2 CG"1 NG" 123.7(4) . . ?
CG"6 CG"1 NG" 118.0(3) . . ?
CG"1 CG"2 CG"3 121.4(4) . . ?
CG"1 CG"2 H122 119.3 . . ?
CG"3 CG"2 H122 119.3 . . ?
CG"4 CG"3 CG"2 118.2(4) . . ?
CG"4 CG"3 CG"A 123.0(4) . . ?
CG"2 CG"3 CG"A 118.8(4) . . ?
CG"3 CG"4 CG"5 122.3(4) . . ?
CG"3 CG"4 H124 118.9 . . ?
CG"5 CG"4 H124 118.9 . . ?
CG"6 CG"5 CG"4 118.0(4) . . ?
CG"6 CG"5 CFG1 122.0(4) . . ?
CG"4 CG"5 CFG1 119.9(4) . . ?
CG"5 CG"6 OFG 122.7(4) . . ?
CG"5 CG"6 CG"1 121.8(4) . . ?
OFG CG"6 CG"1 115.5(3) . . ?
CG"D CG"A CG"C 110.0(6) . . ?
CG"D CG"A CG"3 112.0(4) . . ?
CG"C CG"A CG"3 109.2(5) . . ?
CG"D CG"A CG"B 107.4(6) . . ?
CG"C CG"A CG"B 108.6(6) . . ?
CG"3 CG"A CG"B 109.5(5) . . ?
CG"A CG"B H12A 109.5 . . ?
CG"A CG"B H12B 109.5 . . ?
H12A CG"B H12B 109.5 . . ?
CG"A CG"B H12C 109.5 . . ?
H12A CG"B H12C 109.5 . . ?
H12B CG"B H12C 109.5 . . ?
CG"A CG"C H12D 109.5 . . ?
CG"A CG"C H12E 109.5 . . ?
H12D CG"C H12E 109.5 . . ?
CG"A CG"C H12F 109.5 . . ?
H12D CG"C H12F 109.5 . . ?
H12E CG"C H12F 109.5 . . ?
CG"A CG"D H12G 109.5 . . ?
CG"A CG"D H12H 109.5 . . ?
H12G CG"D H12H 109.5 . . ?
CG"A CG"D H12I 109.5 . . ?
H12G CG"D H12I 109.5 . . ?
H12H CG"D H12I 109.5 . . ?
OG CG NG' 123.0(4) . . ?
OG CG NG" 122.8(4) . . ?
NG' CG NG" 114.2(3) . . ?
CG NG" CG"1 126.3(3) . . ?
CG NG" HG" 116.9 . . ?
CG"1 NG" HG" 116.9 . . ?
CG NG' CG'1 124.5(4) . . ?
CG NG' HG' 117.8 . . ?
CG'1 NG' HG' 117.8 . . ?
CG'6 CG'1 CG'2 119.4(4) . . ?
CG'6 CG'1 NG' 119.6(4) . . ?
CG'2 CG'1 NG' 121.0(4) . . ?
CG'3 CG'2 CG'1 121.1(4) . . ?
CG'3 CG'2 H132 119.4 . . ?
CG'1 CG'2 H132 119.4 . . ?
CG'4 CG'3 CG'2 117.7(4) . . ?
CG'4 CG'3 CG'A 120.3(4) . . ?
CG'2 CG'3 CG'A 121.8(4) . . ?
CG'3 CG'4 CG'5 122.7(4) . . ?
CG'3 CG'4 HG'4 118.6 . . ?
CG'5 CG'4 HG'4 118.6 . . ?
CG'6 CG'5 CG'4 118.1(4) . . ?
CG'6 CG'5 CGH1 122.1(4) . . ?
CG'4 CG'5 CGH1 119.8(4) . . ?
OGH CG'6 CG'1 115.8(4) . . ?
OGH CG'6 CG'5 123.3(4) . . ?
CG'1 CG'6 CG'5 120.9(4) . . ?
CH"6 OGH CG'6 118.6(3) . . ?
CG'B CG'A CG'C 109.7(6) . . ?
CG'B CG'A CG'3 111.9(5) . . ?
CG'C CG'A CG'3 111.3(5) . . ?
CG'B CG'A CG'D 108.7(6) . . ?
CG'C CG'A CG'D 107.8(5) . . ?
CG'3 CG'A CG'D 107.4(4) . . ?
CG'A CG'B H13A 109.5 . . ?
CG'A CG'B H13B 109.5 . . ?
H13A CG'B H13B 109.5 . . ?
CG'A CG'B H13C 109.5 . . ?
H13A CG'B H13C 109.5 . . ?
H13B CG'B H13C 109.5 . . ?
CG'A CG'C H13D 109.5 . . ?
CG'A CG'C H13E 109.5 . . ?
H13D CG'C H13E 109.5 . . ?
CG'A CG'C H13F 109.5 . . ?
H13D CG'C H13F 109.5 . . ?
H13E CG'C H13F 109.5 . . ?
CG'A CG'D H13G 109.5 . . ?
CG'A CG'D H13H 109.5 . . ?
H13G CG'D H13H 109.5 . . ?
CG'A CG'D H13I 109.5 . . ?
H13G CG'D H13I 109.5 . . ?
H13H CG'D H13I 109.5 . . ?
CH"5 CGH1 CGH2 109.7(4) . . ?
CH"5 CGH1 CG'5 110.0(4) . . ?
CGH2 CGH1 CG'5 110.3(4) . . ?
CH"5 CGH1 CGH3 108.8(4) . . ?
CGH2 CGH1 CGH3 108.9(4) . . ?
CG'5 CGH1 CGH3 109.1(4) . . ?
CGH1 CGH2 H13J 109.5 . . ?
CGH1 CGH2 H13K 109.5 . . ?
H13J CGH2 H13K 109.5 . . ?
CGH1 CGH2 H13L 109.5 . . ?
H13J CGH2 H13L 109.5 . . ?
H13K CGH2 H13L 109.5 . . ?
CGH1 CGH3 H13M 109.5 . . ?
CGH1 CGH3 H13N 109.5 . . ?
H13M CGH3 H13N 109.5 . . ?
CGH1 CGH3 H13O 109.5 . . ?
H13M CGH3 H13O 109.5 . . ?
H13N CGH3 H13O 109.5 . . ?
CH"2 CH"1 CH"6 119.3(4) . . ?
CH"2 CH"1 NH" 123.7(4) . . ?
CH"6 CH"1 NH" 116.9(4) . . ?
CH"3 CH"2 CH"1 120.5(4) . . ?
CH"3 CH"2 H142 119.7 . . ?
CH"1 CH"2 H142 119.7 . . ?
CH"4 CH"3 CH"2 118.4(4) . . ?
CH"4 CH"3 CH"A 118.5(4) . . ?
CH"2 CH"3 CH"A 123.0(4) . . ?
CH"3 CH"4 CH"5 122.9(4) . . ?
CH"3 CH"4 H144 118.5 . . ?
CH"5 CH"4 H144 118.5 . . ?
CH"6 CH"5 CH"4 117.3(4) . . ?
CH"6 CH"5 CGH1 122.5(4) . . ?
CH"4 CH"5 CGH1 120.2(4) . . ?
OGH CH"6 CH"5 123.3(4) . . ?
OGH CH"6 CH"1 115.4(4) . . ?
CH"5 CH"6 CH"1 121.3(4) . . ?
CH"D CH"A CH"B 108.5(4) . . ?
CH"D CH"A CH"3 109.0(4) . . ?
CH"B CH"A CH"3 112.3(4) . . ?
CH"D CH"A CH"C 110.0(4) . . ?
CH"B CH"A CH"C 107.1(4) . . ?
CH"3 CH"A CH"C 109.9(4) . . ?
CH"A CH"B H14A 109.5 . . ?
CH"A CH"B H14B 109.5 . . ?
H14A CH"B H14B 109.5 . . ?
CH"A CH"B H14C 109.5 . . ?
H14A CH"B H14C 109.5 . . ?
H14B CH"B H14C 109.5 . . ?
CH"A CH"C H14D 109.5 . . ?
CH"A CH"C H14E 109.5 . . ?
H14D CH"C H14E 109.5 . . ?
CH"A CH"C H14F 109.5 . . ?
H14D CH"C H14F 109.5 . . ?
H14E CH"C H14F 109.5 . . ?
CH"A CH"D H14G 109.5 . . ?
CH"A CH"D H14H 109.5 . . ?
H14G CH"D H14H 109.5 . . ?
CH"A CH"D H14I 109.5 . . ?
H14G CH"D H14I 109.5 . . ?
H14H CH"D H14I 109.5 . . ?
OH CH NH" 123.9(4) . . ?
OH CH NH' 123.1(4) . . ?
NH" CH NH' 113.0(4) . . ?
CH NH" CH"1 128.1(4) . . ?
CH NH" HH" 115.9 . . ?
CH"1 NH" HH" 115.9 . . ?
CH NH' CH'1 125.2(4) . . ?
CH NH' HH' 117.4 . . ?
CH'1 NH' HH' 117.4 . . ?
CH'2 CH'1 CH'6 118.7(4) . . ?
CH'2 CH'1 NH' 123.1(4) . . ?
CH'6 CH'1 NH' 118.1(4) . . ?
CH'5 CH'6 OAH 123.9(4) . . ?
CH'5 CH'6 CH'1 121.3(4) . . ?
OAH CH'6 CH'1 114.6(4) . . ?
CH'4 CH'5 CH'6 119.2(5) . . ?
CH'4 CH'5 H153 120.4 . . ?
CH'6 CH'5 H153 120.4 . . ?
CH'5 CH'4 CH'3 120.6(4) . . ?
CH'5 CH'4 H154 119.7 . . ?
CH'3 CH'4 H154 119.7 . . ?
CH'4 CH'3 CH'2 120.4(5) . . ?
CH'4 CH'3 H155 119.8 . . ?
CH'2 CH'3 H155 119.8 . . ?
CH'3 CH'2 CH'1 119.8(4) . . ?
CH'3 CH'2 H156 120.1 . . ?
CH'1 CH'2 H156 120.1 . . ?
CA"6 OAH CH'6 122.3(4) . . ?
CA"2 CA"1 CA"6 118.7(5) . . ?
CA"2 CA"1 NA" 122.9(4) . . ?
CA"6 CA"1 NA" 118.4(4) . . ?
CA"5 CA"6 OAH 124.3(5) . . ?
CA"5 CA"6 CA"1 121.7(5) . . ?
OAH CA"6 CA"1 114.0(4) . . ?
CA"6 CA"5 CA"4 118.9(5) . . ?
CA"6 CA"5 H163 120.5 . . ?
CA"4 CA"5 H163 120.5 . . ?
CA"3 CA"4 CA"5 120.0(5) . . ?
CA"3 CA"4 H164 120.0 . . ?
CA"5 CA"4 H164 120.0 . . ?
CA"4 CA"3 CA"2 120.2(6) . . ?
CA"4 CA"3 H165 119.9 . . ?
CA"2 CA"3 H165 119.9 . . ?
CA"1 CA"2 CA"3 120.4(5) . . ?
CA"1 CA"2 H166 119.8 . . ?
CA"3 CA"2 H166 119.8 . . ?
O1S S1 C11S 106.0(3) . . ?
O1S S1 C12S 105.8(4) . . ?
C11S S1 C12S 98.3(5) . . ?
O1S S1' C11S 118.6(17) . . ?
O1S S1' C12S 112.6(17) . . ?
C11S S1' C12S 106.0(15) . . ?
S1' O1S S1 10.0(17) . . ?
S1' C11S S1 7.8(14) . . ?
S1' C11S H11P 112.5 . . ?
S1 C11S H11P 109.5 . . ?
S1' C11S H11Q 113.9 . . ?
S1 C11S H11Q 109.5 . . ?
H11P C11S H11Q 109.5 . . ?
S1' C11S H11R 101.7 . . ?
S1 C11S H11R 109.5 . . ?
H11P C11S H11R 109.5 . . ?
H11Q C11S H11R 109.5 . . ?
S1' C11S H11S 109.5 . . ?
S1 C11S H11S 111.0 . . ?
H11P C11S H11S 32.2 . . ?
H11Q C11S H11S 132.4 . . ?
H11R C11S H11S 79.3 . . ?
S1' C11S H11T 109.5 . . ?
S1 C11S H11T 102.0 . . ?
H11P C11S H11T 78.8 . . ?
H11Q C11S H11T 37.1 . . ?
H11R C11S H11T 141.7 . . ?
H11S C11S H11T 109.5 . . ?
S1' C11S H11U 109.5 . . ?
S1 C11S H11U 115.1 . . ?
H11P C11S H11U 131.1 . . ?
H11Q C11S H11U 73.7 . . ?
H11R C11S H11U 36.8 . . ?
H11S C11S H11U 109.5 . . ?
H11T C11S H11U 109.5 . . ?
S1' C12S S1 8.6(13) . . ?
S1' C12S H12J 114.8 . . ?
S1 C12S H12J 109.5 . . ?
S1' C12S H12K 101.0 . . ?
S1 C12S H12K 109.5 . . ?
H12J C12S H12K 109.5 . . ?
S1' C12S H12L 112.2 . . ?
S1 C12S H12L 109.5 . . ?
H12J C12S H12L 109.5 . . ?
H12K C12S H12L 109.5 . . ?
S1' C12S H12M 109.5 . . ?
S1 C12S H12M 109.1 . . ?
H12J C12S H12M 33.6 . . ?
H12K C12S H12M 78.7 . . ?
H12L C12S H12M 134.6 . . ?
S1' C12S H12N 109.5 . . ?
S1 C12S H12N 116.9 . . ?
H12J C12S H12N 129.9 . . ?
H12K C12S H12N 37.8 . . ?
H12L C12S H12N 72.3 . . ?
H12M C12S H12N 109.5 . . ?
S1' C12S H12O 109.5 . . ?
S1 C12S H12O 102.0 . . ?
H12J C12S H12O 76.8 . . ?
H12K C12S H12O 142.8 . . ?
H12L C12S H12O 39.0 . . ?
H12M C12S H12O 109.5 . . ?
H12N C12S H12O 109.5 . . ?
O2S S2 C21S 105.1(6) . . ?
O2S S2 C22S 105.2(4) . . ?
C21S S2 C22S 101.2(14) . . ?
C21S S2' O2S 128.6(18) . . ?
C21S S2' C22S 121.2(15) . . ?
O2S S2' C22S 102.9(12) . . ?
S2 O2S S2' 36.4(7) . . ?
S2' C21S S2 34.1(9) . . ?
S2' C21S H21A 123.7 . . ?
S2 C21S H21A 109.5 . . ?
S2' C21S H21B 75.4 . . ?
S2 C21S H21B 109.5 . . ?
H21A C21S H21B 109.5 . . ?
S2' C21S H21C 121.7 . . ?
S2 C21S H21C 109.5 . . ?
H21A C21S H21C 109.5 . . ?
H21B C21S H21C 109.5 . . ?
S2' C21S H21D 109.5 . . ?
S2 C21S H21D 115.7 . . ?
H21A C21S H21D 32.5 . . ?
H21B C21S H21D 77.7 . . ?
H21C C21S H21D 128.6 . . ?
S2' C21S H21E 109.5 . . ?
S2 C21S H21E 129.4 . . ?
H21A C21S H21E 120.9 . . ?
H21B C21S H21E 59.1 . . ?
H21C C21S H21E 50.6 . . ?
H21D C21S H21E 109.5 . . ?
S2' C21S H21F 109.5 . . ?
S2 C21S H21F 76.1 . . ?
H21A C21S H21F 77.0 . . ?
H21B C21S H21F 168.5 . . ?
H21C C21S H21F 59.0 . . ?
H21D C21S H21F 109.5 . . ?
H21E C21S H21F 109.5 . . ?
S2 C22S S2' 31.9(6) . . ?
S2 C22S H22B 109.5 . . ?
S2' C22S H22B 131.1 . . ?
S2 C22S H22C 109.5 . . ?
S2' C22S H22C 112.4 . . ?
H22B C22S H22C 109.5 . . ?
S2 C22S H22D 109.5 . . ?
S2' C22S H22D 79.1 . . ?
H22B C22S H22D 109.5 . . ?
H22C C22S H22D 109.5 . . ?
S2 C22S H22E 109.8 . . ?
S2' C22S H22E 109.5 . . ?
H22B C22S H22E 40.7 . . ?
H22C C22S H22E 137.5 . . ?
H22D C22S H22E 71.5 . . ?
S2 C22S H22F 80.0 . . ?
S2' C22S H22F 109.5 . . ?
H22B C22S H22F 69.5 . . ?
H22C C22S H22F 62.6 . . ?
H22D C22S H22F 169.8 . . ?
H22E C22S H22F 109.5 . . ?
S2 C22S H22G 133.1 . . ?
S2' C22S H22G 109.5 . . ?
H22B C22S H22G 116.9 . . ?
H22C C22S H22G 48.9 . . ?
H22D C22S H22G 61.5 . . ?
H22E C22S H22G 109.5 . . ?
H22F C22S H22G 109.5 . . ?
O3S S3 C32S 104.8(4) . . ?
O3S S3 C31S 106.5(3) . . ?
C32S S3 C31S 102.7(7) . . ?
O3S S3' C32S 116.3(11) . . ?
O3S S3' C31S 108.0(8) . . ?
C32S S3' C31S 109.0(9) . . ?
S3' O3S S3 46.4(5) . . ?
S3 C31S S3' 38.3(4) . . ?
S3 C31S H31A 109.5 . . ?
S3' C31S H31A 126.5 . . ?
S3 C31S H31B 109.5 . . ?
S3' C31S H31B 71.3 . . ?
H31A C31S H31B 109.5 . . ?
S3 C31S H31C 109.5 . . ?
S3' C31S H31C 120.7 . . ?
H31A C31S H31C 109.5 . . ?
H31B C31S H31C 109.5 . . ?
S3 C31S H31D 118.8 . . ?
S3' C31S H31D 109.5 . . ?
H31A C31S H31D 37.0 . . ?
H31B C31S H31D 72.8 . . ?
H31C C31S H31D 127.8 . . ?
S3 C31S H31E 128.4 . . ?
S3' C31S H31E 109.5 . . ?
H31A C31S H31E 120.2 . . ?
H31B C31S H31E 67.5 . . ?
H31C C31S H31E 42.2 . . ?
H31D C31S H31E 109.5 . . ?
S3 C31S H31F 71.5 . . ?
S3' C31S H31F 109.5 . . ?
H31A C31S H31F 72.7 . . ?
H31B C31S H31F 176.8 . . ?
H31C C31S H31F 67.4 . . ?
H31D C31S H31F 109.5 . . ?
H31E C31S H31F 109.5 . . ?
S3' C32S S3 40.4(5) . . ?
S3' C32S H32B 124.0 . . ?
S3 C32S H32B 109.5 . . ?
S3' C32S H32C 124.0 . . ?
S3 C32S H32C 109.5 . . ?
H32B C32S H32C 109.5 . . ?
S3' C32S H32D 69.1 . . ?
S3 C32S H32D 109.5 . . ?
H32B C32S H32D 109.5 . . ?
H32C C32S H32D 109.5 . . ?
S3' C32S H32E 109.5 . . ?
S3 C32S H32E 121.2 . . ?
H32B C32S H32E 34.7 . . ?
H32C C32S H32E 124.5 . . ?
H32D C32S H32E 74.8 . . ?
S3' C32S H32F 109.5 . . ?
S3 C32S H32F 69.2 . . ?
H32B C32S H32F 74.8 . . ?
H32C C32S H32F 67.7 . . ?
H32D C32S H32F 175.7 . . ?
H32E C32S H32F 109.5 . . ?
S3' C32S H32G 109.5 . . ?
S3 C32S H32G 126.8 . . ?
H32B C32S H32G 121.7 . . ?
H32C C32S H32G 41.8 . . ?
H32D C32S H32G 67.8 . . ?
H32E C32S H32G 109.5 . . ?
H32F C32S H32G 109.5 . . ?
O4S S4 C42S 121.2(10) . . ?
O4S S4 C41S 107.8(5) . . ?
C42S S4 C41S 86.5(11) . . ?
C42S S4' O4S 142.4(13) . . ?
C42S S4' C41S 100.9(8) . . ?
O4S S4' C41S 101.4(8) . . ?
S4 O4S S4' 38.7(2) . . ?
S4' C41S S4 30.5(2) . . ?
S4' C41S H41A 126.8 . . ?
S4 C41S H41A 109.5 . . ?
S4' C41S H41B 79.4 . . ?
S4 C41S H41B 109.5 . . ?
H41A C41S H41B 109.5 . . ?
S4' C41S H41C 116.4 . . ?
S4 C41S H41C 109.5 . . ?
H41A C41S H41C 109.5 . . ?
H41B C41S H41C 109.5 . . ?
S4' C41S H41D 109.5 . . ?
S4 C41S H41D 105.8 . . ?
H41A C41S H41D 27.9 . . ?
H41B C41S H41D 85.7 . . ?
H41C C41S H41D 133.4 . . ?
S4' C41S H41E 109.5 . . ?
S4 C41S H41E 135.2 . . ?
H41A C41S H41E 114.7 . . ?
H41B C41S H41E 48.4 . . ?
H41C C41S H41E 62.4 . . ?
H41D C41S H41E 109.5 . . ?
S4' C41S H41F 109.5 . . ?
S4 C41S H41F 83.1 . . ?
H41A C41S H41F 82.3 . . ?
H41B C41S H41F 157.4 . . ?
H41C C41S H41F 48.0 . . ?
H41D C41S H41F 109.5 . . ?
H41E C41S H41F 109.5 . . ?
S4' C42S S4 35.0(5) . . ?
S4' C42S H42B 116.5 . . ?
S4 C42S H42B 109.5 . . ?
S4' C42S H42C 129.1 . . ?
S4 C42S H42C 109.5 . . ?
H42B C42S H42C 109.5 . . ?
S4' C42S H42D 75.1 . . ?
S4 C42S H42D 109.5 . . ?
H42B C42S H42D 109.5 . . ?
H42C C42S H42D 109.5 . . ?
S4' C42S H42E 109.5 . . ?
S4 C42S H42E 113.9 . . ?
H42B C42S H42E 17.8 . . ?
H42C C42S H42E 120.7 . . ?
H42D C42S H42E 92.1 . . ?
S4' C42S H42F 109.5 . . ?
S4 C42S H42F 75.7 . . ?
H42B C42S H42F 91.7 . . ?
H42C C42S H42F 47.1 . . ?
H42D C42S H42F 154.0 . . ?
H42E C42S H42F 109.5 . . ?
S4' C42S H42G 109.5 . . ?
S4 C42S H42G 131.4 . . ?
H42B C42S H42G 118.4 . . ?
H42C C42S H42G 62.6 . . ?
H42D C42S H42G 47.4 . . ?
H42E C42S H42G 109.5 . . ?
H42F C42S H42G 109.5 . . ?
O5S S5 C51S 105.2(7) . . ?
O5S S5 C52S 107.9(7) . . ?
C51S S5 C52S 95.0(10) . . ?
S5 C51S H51A 109.5 . . ?
S5 C51S H51B 109.5 . . ?
H51A C51S H51B 109.5 . . ?
S5 C51S H51C 109.5 . . ?
H51A C51S H51C 109.5 . . ?
H51B C51S H51C 109.5 . . ?
S5 C52S H52B 109.5 . . ?
S5 C52S H52C 109.5 . . ?
H52B C52S H52C 109.5 . . ?
S5 C52S H52D 109.5 . . ?
H52B C52S H52D 109.5 . . ?
H52C C52S H52D 109.5 . . ?
O6S S6 C61S 105.3(9) . . ?
O6S S6 C62S 105.1(9) . . ?
C61S S6 C62S 99.8(11) . . ?
S6 C61S H61A 109.5 . . ?
S6 C61S H61B 109.5 . . ?
H61A C61S H61B 109.5 . . ?
S6 C61S H61C 109.5 . . ?
H61A C61S H61C 109.5 . . ?
H61B C61S H61C 109.5 . . ?
S6 C62S H62B 109.5 . . ?
S6 C62S H62C 109.5 . . ?
H62B C62S H62C 109.5 . . ?
S6 C62S H62D 109.5 . . ?
H62B C62S H62D 109.5 . . ?
H62C C62S H62D 109.5 . . ?
C72S S7 O7S 101.5(10) . . ?
C72S S7 C71S 111.0(13) . . ?
O7S S7 C71S 108.9(16) . . ?
C72S S7' O7S 104.9(12) . . ?
C72S S7' C71S 111.5(16) . . ?
O7S S7' C71S 95.4(13) . . ?
S7 O7S S7' 44.4(6) . . ?
S7 C71S S7' 40.8(5) . . ?
S7 C71S H71A 109.5 . . ?
S7' C71S H71A 133.7 . . ?
S7 C71S H71B 109.5 . . ?
S7' C71S H71B 70.0 . . ?
H71A C71S H71B 109.5 . . ?
S7 C71S H71C 109.5 . . ?
S7' C71S H71C 114.1 . . ?
H71A C71S H71C 109.5 . . ?
H71B C71S H71C 109.5 . . ?
S7 C71S H71D 125.6 . . ?
S7' C71S H71D 109.5 . . ?
H71A C71S H71D 52.3 . . ?
H71B C71S H71D 57.2 . . ?
H71C C71S H71D 124.9 . . ?
S7 C71S H71E 122.6 . . ?
S7' C71S H71E 109.5 . . ?
H71A C71S H71E 116.7 . . ?
H71B C71S H71E 85.8 . . ?
H71C C71S H71E 23.9 . . ?
H71D C71S H71E 109.5 . . ?
S7 C71S H71F 68.7 . . ?
S7' C71S H71F 109.5 . . ?
H71A C71S H71F 58.1 . . ?
H71B C71S H71F 163.3 . . ?
H71C C71S H71F 86.3 . . ?
H71D C71S H71F 109.5 . . ?
H71E C71S H71F 109.5 . . ?
S7' C72S S7 53.7(6) . . ?
S7' C72S H72A 127.8 . . ?
S7 C72S H72A 109.5 . . ?
S7' C72S H72B 122.7 . . ?
S7 C72S H72B 109.5 . . ?
H72A C72S H72B 109.5 . . ?
S7' C72S H72C 55.9 . . ?
S7 C72S H72C 109.5 . . ?
H72A C72S H72C 109.5 . . ?
H72B C72S H72C 109.5 . . ?
S7' C72S H72D 109.5 . . ?
S7 C72S H72D 133.4 . . ?
H72A C72S H72D 41.3 . . ?
H72B C72S H72D 114.7 . . ?
H72C C72S H72D 69.3 . . ?
S7' C72S H72E 109.5 . . ?
S7 C72S H72E 56.6 . . ?
H72A C72S H72E 68.3 . . ?
H72B C72S H72E 88.5 . . ?
H72C C72S H72E 161.0 . . ?
H72D C72S H72E 109.5 . . ?
S7' C72S H72F 109.5 . . ?
S7 C72S H72F 117.2 . . ?
H72A C72S H72F 120.4 . . ?
H72B C72S H72F 21.4 . . ?
H72C C72S H72F 88.2 . . ?
H72D C72S H72F 109.5 . . ?
H72E C72S H72F 109.5 . . ?
O8S S8 C82S 109.8(13) . . ?
O8S S8 C81S 76.7(18) . . ?
C82S S8 C81S 108(2) . . ?
S8 C81S H81A 109.5 . . ?
S8 C81S H81B 109.5 . . ?
H81A C81S H81B 109.5 . . ?
S8 C81S H81C 109.5 . . ?
H81A C81S H81C 109.5 . . ?
H81B C81S H81C 109.5 . . ?
S8 C82S H82A 109.5 . . ?
S8 C82S H82B 109.5 . . ?
H82A C82S H82B 109.5 . . ?
S8 C82S H82C 109.5 . . ?
H82A C82S H82C 109.5 . . ?
H82B C82S H82C 109.5 . . ?
O9S S9 C92S 88.2(19) . . ?
O9S S9 C91S 113.7(17) . . ?
C92S S9 C91S 129(2) . . ?
O9S S9' C92S 90(2) . . ?
O9S S9' C91S 102.6(18) . . ?
C92S S9' C91S 115(2) . . ?
S9' O9S S9 50.6(10) . . ?
S9 C91S S9' 39.0(11) . . ?
S9 C91S H91A 109.5 . . ?
S9' C91S H91A 126.0 . . ?
S9 C91S H91B 109.5 . . ?
S9' C91S H91B 121.5 . . ?
H91A C91S H91B 109.5 . . ?
S9 C91S H91C 109.5 . . ?
S9' C91S H91C 70.6 . . ?
H91A C91S H91C 109.5 . . ?
H91B C91S H91C 109.5 . . ?
S9 C91S H91D 129.7 . . ?
S9' C91S H91D 109.5 . . ?
H91A C91S H91D 49.7 . . ?
H91B C91S H91D 120.5 . . ?
H91C C91S H91D 60.0 . . ?
S9 C91S H91E 71.0 . . ?
S9' C91S H91E 109.5 . . ?
H91A C91S H91E 59.8 . . ?
H91B C91S H91E 81.6 . . ?
H91C C91S H91E 167.4 . . ?
H91D C91S H91E 109.5 . . ?
S9 C91S H91F 117.7 . . ?
S9' C91S H91F 109.5 . . ?
H91A C91S H91F 124.2 . . ?
H91B C91S H91F 27.9 . . ?
H91C C91S H91F 81.8 . . ?
H91D C91S H91F 109.5 . . ?
H91E C91S H91F 109.5 . . ?
S9' C92S S9 43.3(8) . . ?
S9' C92S H92A 129.2 . . ?
S9 C92S H92A 109.5 . . ?
S9' C92S H92B 66.5 . . ?
S9 C92S H92B 109.5 . . ?
H92A C92S H92B 109.5 . . ?
S9' C92S H92C 119.7 . . ?
S9 C92S H92C 109.5 . . ?
H92A C92S H92C 109.5 . . ?
H92B C92S H92C 109.5 . . ?
S9' C92S H92D 109.5 . . ?
S9 C92S H92D 107.1 . . ?
H92A C92S H92D 25.3 . . ?
H92B C92S H92D 87.5 . . ?
H92C C92S H92D 130.8 . . ?
S9' C92S H92E 109.5 . . ?
S9 C92S H92E 140.8 . . ?
H92A C92S H92E 109.6 . . ?
H92B C92S H92E 59.2 . . ?
H92C C92S H92E 53.3 . . ?
H92D C92S H92E 109.5 . . ?
S9' C92S H92F 109.5 . . ?
S9 C92S H92F 70.1 . . ?
H92A C92S H92F 86.4 . . ?
H92B C92S H92F 162.5 . . ?
H92C C92S H92F 56.6 . . ?
H92D C92S H92F 109.5 . . ?
H92E C92S H92F 109.5 . . ?
Cl12 C1L Cl11 121.7(8) . . ?
Cl12 C1L H1L1 106.9 . . ?
Cl11 C1L H1L1 106.9 . . ?
Cl12 C1L H1L2 106.9 . . ?
Cl11 C1L H1L2 106.9 . . ?
H1L1 C1L H1L2 106.7 . . ?
Cl21 C2L Cl22 111.8(14) . . ?
Cl21 C2L H2L1 109.3 . . ?
Cl22 C2L H2L1 109.3 . . ?
Cl21 C2L H2L2 109.3 . . ?
Cl22 C2L H2L2 109.3 . . ?
H2L1 C2L H2L2 107.9 . . ?
Cl31 C3L Cl32 111.5(9) . . ?
Cl31 C3L H3L1 109.3 . . ?
Cl32 C3L H3L1 109.3 . . ?
Cl31 C3L H3L2 109.3 . . ?
Cl32 C3L H3L2 109.3 . . ?
H3L1 C3L H3L2 108.0 . . ?
Cl42 C4L Cl41 115.3(10) . . ?
Cl42 C4L H4L1 108.5 . . ?
Cl41 C4L H4L1 108.5 . . ?
Cl42 C4L H4L2 108.5 . . ?
Cl41 C4L H4L2 108.5 . . ?
H4L1 C4L H4L2 107.5 . . ?
Cl52 C5L Cl51 114.0(9) . . ?
Cl52 C5L H5L1 108.8 . . ?
Cl51 C5L H5L1 108.8 . . ?
Cl52 C5L H5L2 108.8 . . ?
Cl51 C5L H5L2 108.8 . . ?
H5L1 C5L H5L2 107.6 . . ?
Cl61 C6L Cl62 108(2) . . ?
Cl61 C6L H6L1 110.2 . . ?
Cl62 C6L H6L1 110.2 . . ?
Cl61 C6L H6L2 110.2 . . ?
Cl62 C6L H6L2 110.2 . . ?
H6L1 C6L H6L2 108.5 . . ?
Cl71 C7L Cl72 102.8(11) . . ?
Cl71 C7L H7L1 111.2 . . ?
Cl72 C7L H7L1 111.2 . . ?
Cl71 C7L H7L2 111.2 . . ?
Cl72 C7L H7L2 111.2 . . ?
H7L1 C7L H7L2 109.1 . . ?
Cl81 C8L Cl82 108.0(8) . . ?
Cl81 C8L H8L1 110.1 . . ?
Cl82 C8L H8L1 110.1 . . ?
Cl81 C8L H8L2 110.1 . . ?
Cl82 C8L H8L2 110.1 . . ?
H8L1 C8L H8L2 108.4 . . ?

loop_
_geom_bond_atom_site_label_1
_geom_bond_atom_site_label_2
_geom_bond_distance
_geom_bond_site_symmetry_2
_geom_bond_publ_flag
CA OA 1.226(6) . ?
CA NA' 1.367(6) . ?
CA NA" 1.377(6) . ?
NA" CA"1 1.408(6) . ?
NA" HA" 0.8800 . ?
NA' CA'1 1.417(6) . ?
NA' HA' 0.8800 . ?
CA'1 CA'6 1.384(7) . ?
CA'1 CA'2 1.403(7) . ?
CA'2 CA'3 1.412(8) . ?
CA'2 HA'2 0.9500 . ?
CA'3 CA'4 1.383(9) . ?
CA'3 CA'A 1.541(8) . ?
CA'4 CA'5 1.390(8) . ?
CA'4 HA'4 0.9500 . ?
CA'5 CA'6 1.391(7) . ?
CA'5 CAB1 1.534(8) . ?
CA'6 OAB 1.393(6) . ?
OAB CB"6 1.384(6) . ?
CA'A CA'B 1.458(12) . ?
CA'A CA'D 1.484(15) . ?
CA'A CA'C 1.53(2) . ?
CA'B H17A 0.9800 . ?
CA'B H17B 0.9800 . ?
CA'B H17C 0.9800 . ?
CA'C H17D 0.9800 . ?
CA'C H17E 0.9800 . ?
CA'C H17F 0.9800 . ?
CA'D H17G 0.9800 . ?
CA'D H17H 0.9800 . ?
CA'D H17I 0.9800 . ?
CAB1 CB"5 1.525(7) . ?
CAB1 CAB2 1.533(7) . ?
CAB1 CAB3 1.541(8) . ?
CAB2 H18A 0.9800 . ?
CAB2 H18B 0.9800 . ?
CAB2 H18C 0.9800 . ?
CAB3 H18D 0.9800 . ?
CAB3 H18E 0.9800 . ?
CAB3 H18F 0.9800 . ?
CB"1 CB"2 1.392(7) . ?
CB"1 CB"6 1.401(7) . ?
CB"1 NB" 1.418(6) . ?
CB"2 CB"3 1.396(7) . ?
CB"2 HB"2 0.9500 . ?
CB"3 CB"4 1.401(7) . ?
CB"3 CB"A 1.522(8) . ?
CB"4 CB"5 1.402(7) . ?
CB"4 HB"4 0.9500 . ?
CB"5 CB"6 1.393(6) . ?
CB"A CB"D 1.515(10) . ?
CB"A CB"C 1.532(9) . ?
CB"A CB"B 1.533(9) . ?
CB"B H27A 0.9800 . ?
CB"B H27B 0.9800 . ?
CB"B H27C 0.9800 . ?
CB"C H27D 0.9800 . ?
CB"C H27E 0.9800 . ?
CB"C H27F 0.9800 . ?
CB"D H27G 0.9800 . ?
CB"D H27H 0.9800 . ?
CB"D H27I 0.9800 . ?
CB OB 1.226(6) . ?
CB NB" 1.367(6) . ?
CB NB' 1.373(6) . ?
NB" HB" 0.8800 . ?
NB' CB'1 1.414(6) . ?
NB' HB' 0.8800 . ?
CB'1 CB'6 1.384(7) . ?
CB'1 CB'2 1.400(7) . ?
CB'2 CB'3 1.396(7) . ?
CB'2 H32 0.9500 . ?
CB'3 CB'4 1.387(8) . ?
CB'3 CB'A 1.538(8) . ?
CB'4 CB'5 1.386(7) . ?
CB'4 H34 0.9500 . ?
CB'5 CB'6 1.397(6) . ?
CB'5 CBC1 1.515(7) . ?
CB'6 OBC 1.395(6) . ?
OBC CC"6 1.387(5) . ?
CB'A CB'B 1.530(12) . ?
CB'A CB'C 1.535(10) . ?
CB'A CB'D 1.548(12) . ?
CB'B H37A 0.9800 . ?
CB'B H37B 0.9800 . ?
CB'B H37C 0.9800 . ?
CB'C H37D 0.9800 . ?
CB'C H37E 0.9800 . ?
CB'C H37F 0.9800 . ?
CB'D H37G 0.9800 . ?
CB'D H37H 0.9800 . ?
CB'D H37I 0.9800 . ?
CBC1 CC"5 1.532(7) . ?
CBC1 CBC2 1.535(8) . ?
CBC1 CBC3 1.567(9) . ?
CBC2 H38A 0.9800 . ?
CBC2 H38B 0.9800 . ?
CBC2 H38C 0.9800 . ?
CBC3 H38D 0.9800 . ?
CBC3 H38E 0.9800 . ?
CBC3 H38F 0.9800 . ?
CC"1 CC"6 1.392(7) . ?
CC"1 CC"2 1.399(7) . ?
CC"1 NC" 1.410(6) . ?
CC"2 CC"3 1.391(7) . ?
CC"2 H42 0.9500 . ?
CC"3 CC"4 1.394(8) . ?
CC"3 CC"A 1.543(8) . ?
CC"4 CC"5 1.385(7) . ?
CC"4 H44 0.9500 . ?
CC"5 CC"6 1.394(6) . ?
CC"A CC"D 1.41(2) . ?
CC"A CC"G 1.45(2) . ?
CC"A CC"E 1.513(19) . ?
CC"A CC"B 1.531(15) . ?
CC"A CC"C 1.577(19) . ?
CC"A CC"F 1.65(3) . ?
CC"B H47A 0.9800 . ?
CC"B H47B 0.9800 . ?
CC"B H47C 0.9800 . ?
CC"C H47D 0.9800 . ?
CC"C H47E 0.9800 . ?
CC"C H47F 0.9800 . ?
CC"D H47G 0.9800 . ?
CC"D H47H 0.9800 . ?
CC"D H47I 0.9800 . ?
CC"E H47J 0.9800 . ?
CC"E H47K 0.9800 . ?
CC"E H47L 0.9800 . ?
CC"F H47M 0.9800 . ?
CC"F H47N 0.9800 . ?
CC"F H47O 0.9800 . ?
CC"G H47P 0.9800 . ?
CC"G H47Q 0.9800 . ?
CC"G H47R 0.9800 . ?
CC OC 1.230(6) . ?
CC NC" 1.370(6) . ?
CC NC' 1.373(6) . ?
NC" HC" 0.8800 . ?
NC' CC'1 1.404(6) . ?
NC' HC' 0.8800 . ?
CC'1 CC'2 1.402(6) . ?
CC'1 CC'6 1.405(6) . ?
CC'2 CC'3 1.391(7) . ?
CC'2 H52 0.9500 . ?
CC'3 CC'4 1.388(7) . ?
CC'3 CC'A 1.541(6) . ?
CC'4 CC'5 1.408(6) . ?
CC'4 H54 0.9500 . ?
CC'5 CC'6 1.388(6) . ?
CC'5 CCD1 1.518(6) . ?
CC'6 OCD 1.382(5) . ?
OCD CD"6 1.394(5) . ?
CC'A CC'B 1.497(10) . ?
CC'A CC'C 1.511(9) . ?
CC'A CC'D 1.551(8) . ?
CC'B H57A 0.9800 . ?
CC'B H57B 0.9800 . ?
CC'B H57C 0.9800 . ?
CC'C H57D 0.9800 . ?
CC'C H57E 0.9800 . ?
CC'C H57F 0.9800 . ?
CC'D H57G 0.9800 . ?
CC'D H57H 0.9800 . ?
CC'D H57I 0.9800 . ?
CCD1 CD"5 1.527(6) . ?
CCD1 CCD3 1.528(7) . ?
CCD1 CCD2 1.545(7) . ?
CCD2 H58A 0.9800 . ?
CCD2 H58B 0.9800 . ?
CCD2 H58C 0.9800 . ?
CCD3 H58D 0.9800 . ?
CCD3 H58E 0.9800 . ?
CCD3 H58F 0.9800 . ?
CD"1 CD"2 1.394(6) . ?
CD"1 ND" 1.404(5) . ?
CD"1 CD"6 1.404(6) . ?
CD"2 CD"3 1.397(6) . ?
CD"2 H62 0.9500 . ?
CD"3 CD"4 1.389(6) . ?
CD"3 CD"A 1.534(6) . ?
CD"4 CD"5 1.397(6) . ?
CD"4 H64 0.9500 . ?
CD"5 CD"6 1.391(6) . ?
CD"A CD"B 1.524(7) . ?
CD"A CD"D 1.533(7) . ?
CD"A CD"C 1.546(7) . ?
CD"B H67A 0.9800 . ?
CD"B H67B 0.9800 . ?
CD"B H67C 0.9800 . ?
CD"C H67D 0.9800 . ?
CD"C H67E 0.9800 . ?
CD"C H67F 0.9800 . ?
CD"D H67G 0.9800 . ?
CD"D H67H 0.9800 . ?
CD"D H67I 0.9800 . ?
CD OD 1.229(5) . ?
CD ND" 1.365(5) . ?
CD ND' 1.373(5) . ?
ND" HD" 0.8800 . ?
ND' CD'1 1.411(5) . ?
ND' HD' 0.8800 . ?
CD'1 CD'2 1.389(6) . ?
CD'1 CD'6 1.404(6) . ?
CD'6 CD'5 1.386(6) . ?
CD'6 ODE 1.388(5) . ?
CD'5 CD'4 1.389(7) . ?
CD'5 H73 0.9500 . ?
CD'4 CD'3 1.387(7) . ?
CD'4 H74 0.9500 . ?
CD'3 CD'2 1.388(6) . ?
CD'3 H75 0.9500 . ?
CD'2 H76 0.9500 . ?
ODE CE"6 1.374(5) . ?
CE"1 CE"2 1.389(7) . ?
CE"1 CE"6 1.391(6) . ?
CE"1 NE" 1.409(6) . ?
CE"6 CE"5 1.393(6) . ?
CE"5 CE"4 1.382(8) . ?
CE"5 H83 0.9500 . ?
CE"4 CE"3 1.368(9) . ?
CE"4 H84 0.9500 . ?
CE"3 CE"2 1.385(9) . ?
CE"3 H85 0.9500 . ?
CE"2 H86 0.9500 . ?
CE OE 1.212(6) . ?
CE NE' 1.370(6) . ?
CE NE" 1.387(6) . ?
NE" HE" 0.8800 . ?
NE' CE'1 1.403(6) . ?
NE' HE' 0.8800 . ?
CE'1 CE'6 1.385(7) . ?
CE'1 CE'2 1.405(6) . ?
CE'2 CE'3 1.383(6) . ?
CE'2 H92 0.9500 . ?
CE'3 CE'4 1.388(7) . ?
CE'3 CE'A 1.541(7) . ?
CE'4 CE'5 1.405(6) . ?
CE'4 H94 0.9500 . ?
CE'5 CE'6 1.379(6) . ?
CE'5 CEF1 1.527(7) . ?
CE'6 OEF 1.393(5) . ?
OEF CF"6 1.386(5) . ?
CE'A CE'D 1.526(8) . ?
CE'A CE'C 1.542(9) . ?
CE'A CE'B 1.547(10) . ?
CE'B H97A 0.9800 . ?
CE'B H97B 0.9800 . ?
CE'B H97C 0.9800 . ?
CE'C H97D 0.9800 . ?
CE'C H97E 0.9800 . ?
CE'C H97F 0.9800 . ?
CE'D H97G 0.9800 . ?
CE'D H97H 0.9800 . ?
CE'D H97I 0.9800 . ?
CEF1 CF"5 1.530(6) . ?
CEF1 CEF3 1.531(8) . ?
CEF1 CEF2 1.543(7) . ?
CEF2 H98A 0.9800 . ?
CEF2 H98B 0.9800 . ?
CEF2 H98C 0.9800 . ?
CEF3 H98D 0.9800 . ?
CEF3 H98E 0.9800 . ?
CEF3 H98F 0.9800 . ?
CF"1 CF"2 1.388(7) . ?
CF"1 CF"6 1.398(6) . ?
CF"1 NF" 1.425(5) . ?
CF"2 CF"3 1.392(7) . ?
CF"2 H102 0.9500 . ?
CF"3 CF"4 1.404(7) . ?
CF"3 CF"A 1.541(8) . ?
CF"4 CF"5 1.390(7) . ?
CF"4 H104 0.9500 . ?
CF"5 CF"6 1.393(6) . ?
CF"A CF"C 1.433(15) . ?
CF"A CF"D 1.46(2) . ?
CF"A CF"B 1.623(17) . ?
CF"B H10A 0.9800 . ?
CF"B H10B 0.9800 . ?
CF"B H10C 0.9800 . ?
CF"C H10D 0.9800 . ?
CF"C H10E 0.9800 . ?
CF"C H10F 0.9800 . ?
CF"D H10G 0.9800 . ?
CF"D H10H 0.9800 . ?
CF"D H10I 0.9800 . ?
CF OF 1.230(6) . ?
CF NF" 1.357(6) . ?
CF NF' 1.382(5) . ?
NF" HF" 0.8800 . ?
NF' CF'1 1.407(6) . ?
NF' HF' 0.8800 . ?
CF'1 CF'2 1.389(6) . ?
CF'1 CF'6 1.406(5) . ?
CF'2 CF'3 1.410(6) . ?
CF'2 H112 0.9500 . ?
CF'3 CF'4 1.383(6) . ?
CF'3 CF'A 1.536(6) . ?
CF'4 CF'5 1.402(6) . ?
CF'4 H114 0.9500 . ?
CF'5 CF'6 1.381(6) . ?
CF'5 CFG1 1.535(5) . ?
CF'6 OFG 1.382(5) . ?
OFG CG"6 1.388(5) . ?
CF'A CF'C 1.449(10) . ?
CF'A CF'D 1.471(10) . ?
CF'A CF'B 1.491(11) . ?
CF'B H11A 0.9800 . ?
CF'B H11B 0.9800 . ?
CF'B H11C 0.9800 . ?
CF'C H11D 0.9800 . ?
CF'C H11E 0.9800 . ?
CF'C H11F 0.9800 . ?
CF'D H11G 0.9800 . ?
CF'D H11H 0.9800 . ?
CF'D H11I 0.9800 . ?
CFG1 CG"5 1.530(6) . ?
CFG1 CFG2 1.538(6) . ?
CFG1 CFG3 1.541(6) . ?
CFG2 H11J 0.9800 . ?
CFG2 H11K 0.9800 . ?
CFG2 H11L 0.9800 . ?
CFG3 H11M 0.9800 . ?
CFG3 H11N 0.9800 . ?
CFG3 H11O 0.9800 . ?
CG"1 CG"2 1.391(6) . ?
CG"1 CG"6 1.406(6) . ?
CG"1 NG" 1.411(5) . ?
CG"2 CG"3 1.400(6) . ?
CG"2 H122 0.9500 . ?
CG"3 CG"4 1.379(7) . ?
CG"3 CG"A 1.539(6) . ?
CG"4 CG"5 1.405(6) . ?
CG"4 H124 0.9500 . ?
CG"5 CG"6 1.376(6) . ?
CG"A CG"D 1.520(8) . ?
CG"A CG"C 1.521(10) . ?
CG"A CG"B 1.551(10) . ?
CG"B H12A 0.9800 . ?
CG"B H12B 0.9800 . ?
CG"B H12C 0.9800 . ?
CG"C H12D 0.9800 . ?
CG"C H12E 0.9800 . ?
CG"C H12F 0.9800 . ?
CG"D H12G 0.9800 . ?
CG"D H12H 0.9800 . ?
CG"D H12I 0.9800 . ?
CG OG 1.224(5) . ?
CG NG' 1.359(6) . ?
CG NG" 1.380(5) . ?
NG" HG" 0.8800 . ?
NG' CG'1 1.407(5) . ?
NG' HG' 0.8800 . ?
CG'1 CG'6 1.391(6) . ?
CG'1 CG'2 1.400(6) . ?
CG'2 CG'3 1.396(6) . ?
CG'2 H132 0.9500 . ?
CG'3 CG'4 1.392(7) . ?
CG'3 CG'A 1.543(7) . ?
CG'4 CG'5 1.395(6) . ?
CG'4 HG'4 0.9500 . ?
CG'5 CG'6 1.394(6) . ?
CG'5 CGH1 1.537(6) . ?
CG'6 OGH 1.385(5) . ?
OGH CH"6 1.383(5) . ?
CG'A CG'B 1.506(9) . ?
CG'A CG'C 1.517(8) . ?
CG'A CG'D 1.568(9) . ?
CG'B H13A 0.9800 . ?
CG'B H13B 0.9800 . ?
CG'B H13C 0.9800 . ?
CG'C H13D 0.9800 . ?
CG'C H13E 0.9800 . ?
CG'C H13F 0.9800 . ?
CG'D H13G 0.9800 . ?
CG'D H13H 0.9800 . ?
CG'D H13I 0.9800 . ?
CGH1 CH"5 1.525(6) . ?
CGH1 CGH2 1.534(7) . ?
CGH1 CGH3 1.538(7) . ?
CGH2 H13J 0.9800 . ?
CGH2 H13K 0.9800 . ?
CGH2 H13L 0.9800 . ?
CGH3 H13M 0.9800 . ?
CGH3 H13N 0.9800 . ?
CGH3 H13O 0.9800 . ?
CH"1 CH"2 1.397(6) . ?
CH"1 CH"6 1.398(6) . ?
CH"1 NH" 1.413(5) . ?
CH"2 CH"3 1.395(6) . ?
CH"2 H142 0.9500 . ?
CH"3 CH"4 1.380(7) . ?
CH"3 CH"A 1.541(7) . ?
CH"4 CH"5 1.401(7) . ?
CH"4 H144 0.9500 . ?
CH"5 CH"6 1.392(6) . ?
CH"A CH"D 1.533(7) . ?
CH"A CH"B 1.534(7) . ?
CH"A CH"C 1.544(7) . ?
CH"B H14A 0.9800 . ?
CH"B H14B 0.9800 . ?
CH"B H14C 0.9800 . ?
CH"C H14D 0.9800 . ?
CH"C H14E 0.9800 . ?
CH"C H14F 0.9800 . ?
CH"D H14G 0.9800 . ?
CH"D H14H 0.9800 . ?
CH"D H14I 0.9800 . ?
CH OH 1.238(5) . ?
CH NH" 1.362(5) . ?
CH NH' 1.365(5) . ?
NH" HH" 0.8800 . ?
NH' CH'1 1.409(5) . ?
NH' HH' 0.8800 . ?
CH'1 CH'2 1.394(6) . ?
CH'1 CH'6 1.408(6) . ?
CH'6 CH'5 1.385(6) . ?
CH'6 OAH 1.388(6) . ?
CH'5 CH'4 1.379(8) . ?
CH'5 H153 0.9500 . ?
CH'4 CH'3 1.392(8) . ?
CH'4 H154 0.9500 . ?
CH'3 CH'2 1.394(7) . ?
CH'3 H155 0.9500 . ?
CH'2 H156 0.9500 . ?
OAH CA"6 1.385(6) . ?
CA"1 CA"2 1.392(7) . ?
CA"1 CA"6 1.394(7) . ?
CA"6 CA"5 1.379(7) . ?
CA"5 CA"4 1.410(9) . ?
CA"5 H163 0.9500 . ?
CA"4 CA"3 1.382(9) . ?
CA"4 H164 0.9500 . ?
CA"3 CA"2 1.392(8) . ?
CA"3 H165 0.9500 . ?
CA"2 H166 0.9500 . ?
S1 O1S 1.495(5) . ?
S1 C11S 1.762(8) . ?
S1 C12S 1.787(9) . ?
S1' O1S 1.406(18) . ?
S1' C11S 1.62(2) . ?
S1' C12S 1.74(2) . ?
C11S H11P 0.9800 . ?
C11S H11Q 0.9800 . ?
C11S H11R 0.9800 . ?
C11S H11S 0.9800 . ?
C11S H11T 0.9800 . ?
C11S H11U 0.9800 . ?
C12S H12J 0.9800 . ?
C12S H12K 0.9800 . ?
C12S H12L 0.9800 . ?
C12S H12M 0.9800 . ?
C12S H12N 0.9800 . ?
C12S H12O 0.9800 . ?
S2 O2S 1.494(4) . ?
S2 C21S 1.670(14) . ?
S2 C22S 1.710(10) . ?
S2' C21S 1.26(2) . ?
S2' O2S 1.527(14) . ?
S2' C22S 1.73(2) . ?
C21S H21A 0.9800 . ?
C21S H21B 0.9800 . ?
C21S H21C 0.9800 . ?
C21S H21D 0.9800 . ?
C21S H21E 0.9800 . ?
C21S H21F 0.9800 . ?
C22S H22B 0.9800 . ?
C22S H22C 0.9800 . ?
C22S H22D 0.9800 . ?
C22S H22E 0.9800 . ?
C22S H22F 0.9800 . ?
C22S H22G 0.9800 . ?
S3 O3S 1.515(5) . ?
S3 C32S 1.767(9) . ?
S3 C31S 1.781(11) . ?
S3' O3S 1.463(12) . ?
S3' C32S 1.604(16) . ?
S3' C31S 1.799(19) . ?
C31S H31A 0.9800 . ?
C31S H31B 0.9800 . ?
C31S H31C 0.9800 . ?
C31S H31D 0.9800 . ?
C31S H31E 0.9800 . ?
C31S H31F 0.9800 . ?
C32S H32B 0.9800 . ?
C32S H32C 0.9800 . ?
C32S H32D 0.9800 . ?
C32S H32E 0.9800 . ?
C32S H32F 0.9800 . ?
C32S H32G 0.9800 . ?
S4 O4S 1.339(7) . ?
S4 C42S 1.657(16) . ?
S4 C41S 1.822(14) . ?
S4' C42S 1.256(18) . ?
S4' O4S 1.505(6) . ?
S4' C41S 1.806(14) . ?
C41S H41A 0.9800 . ?
C41S H41B 0.9800 . ?
C41S H41C 0.9800 . ?
C41S H41D 0.9800 . ?
C41S H41E 0.9800 . ?
C41S H41F 0.9800 . ?
C42S H42B 0.9800 . ?
C42S H42C 0.9800 . ?
C42S H42D 0.9800 . ?
C42S H42E 0.9800 . ?
C42S H42F 0.9800 . ?
C42S H42G 0.9800 . ?
S5 O5S 1.453(11) . ?
S5 C51S 1.670(14) . ?
S5 C52S 1.711(15) . ?
C51S H51A 0.9800 . ?
C51S H51B 0.9800 . ?
C51S H51C 0.9800 . ?
C52S H52B 0.9800 . ?
C52S H52C 0.9800 . ?
C52S H52D 0.9800 . ?
S6 O6S 1.485(9) . ?
S6 C61S 1.793(9) . ?
S6 C62S 1.89(3) . ?
C61S H61A 0.9800 . ?
C61S H61B 0.9800 . ?
C61S H61C 0.9800 . ?
C62S H62B 0.9800 . ?
C62S H62C 0.9800 . ?
C62S H62D 0.9800 . ?
S7 C72S 1.501(15) . ?
S7 O7S 1.603(19) . ?
S7 C71S 1.703(18) . ?
S7' C72S 1.274(17) . ?
S7' O7S 1.74(2) . ?
S7' C71S 1.90(2) . ?
C71S H71A 0.9800 . ?
C71S H71B 0.9800 . ?
C71S H71C 0.9800 . ?
C71S H71D 0.9800 . ?
C71S H71E 0.9800 . ?
C71S H71F 0.9800 . ?
C72S H72A 0.9800 . ?
C72S H72B 0.9800 . ?
C72S H72C 0.9800 . ?
C72S H72D 0.9800 . ?
C72S H72E 0.9800 . ?
C72S H72F 0.9800 . ?
S8 O8S 1.526(16) . ?
S8 C82S 1.795(10) . ?
S8 C81S 2.02(6) . ?
C81S H81A 0.9800 . ?
C81S H81B 0.9800 . ?
C81S H81C 0.9800 . ?
C82S H82A 0.9800 . ?
C82S H82B 0.9800 . ?
C82S H82C 0.9800 . ?
S9 O9S 1.57(2) . ?
S9 C92S 1.803(10) . ?
S9 C91S 1.82(5) . ?
S9' O9S 1.53(2) . ?
S9' C92S 1.79(4) . ?
S9' C91S 2.08(4) . ?
C91S H91A 0.9800 . ?
C91S H91B 0.9800 . ?
C91S H91C 0.9800 . ?
C91S H91D 0.9800 . ?
C91S H91E 0.9800 . ?
C91S H91F 0.9800 . ?
C92S H92A 0.9800 . ?
C92S H92B 0.9800 . ?
C92S H92C 0.9800 . ?
C92S H92D 0.9800 . ?
C92S H92E 0.9800 . ?
C92S H92F 0.9800 . ?
C1L Cl12 1.579(19) . ?
C1L Cl11 1.687(18) . ?
C1L H1L1 0.9900 . ?
C1L H1L2 0.9900 . ?
C2L Cl21 1.51(2) . ?
C2L Cl22 1.675(19) . ?
C2L H2L1 0.9900 . ?
C2L H2L2 0.9900 . ?
C3L Cl31 1.689(14) . ?
C3L Cl32 1.777(14) . ?
C3L H3L1 0.9900 . ?
C3L H3L2 0.9900 . ?
C4L Cl42 1.593(18) . ?
C4L Cl41 1.718(14) . ?
C4L H4L1 0.9900 . ?
C4L H4L2 0.9900 . ?
C5L Cl52 1.713(10) . ?
C5L Cl51 1.738(10) . ?
C5L H5L1 0.9900 . ?
C5L H5L2 0.9900 . ?
C6L Cl61 1.69(4) . ?
C6L Cl62 1.734(10) . ?
C6L H6L1 0.9900 . ?
C6L H6L2 0.9900 . ?
C7L Cl71 1.630(17) . ?
C7L Cl72 1.820(19) . ?
C7L H7L1 0.9900 . ?
C7L H7L2 0.9900 . ?
C8L Cl81 1.723(10) . ?
C8L Cl82 1.724(10) . ?
C8L H8L1 0.9900 . ?
C8L H8L2 0.9900 . ?

loop_
_geom_hbond_atom_site_label_D
_geom_hbond_atom_site_label_H
_geom_hbond_atom_site_label_A
_geom_hbond_distance_DH
_geom_hbond_distance_HA
_geom_hbond_distance_DA
_geom_hbond_angle_DHA
_geom_hbond_site_symmetry_A
NA" HA" OB 0.88 2.59 3.332(5) 142.1 .
NA' HA' OB 0.88 1.97 2.830(6) 166.2 .
NB" HB" O4S 0.88 2.16 2.814(6) 130.3 .
NB' HB' O4S 0.88 2.62 3.058(6) 111.8 .
NB' HB' OH 0.88 2.53 3.324(5) 150.8 .
NC" HC" OH 0.88 2.19 2.980(5) 148.6 .
NC' HC' OH 0.88 2.05 2.882(5) 156.2 .
ND" HD" O3S 0.88 2.14 2.903(5) 144.3 .
ND' HD' O3S 0.88 2.06 2.882(5) 155.6 .
ND' HD' S3 0.88 3.01 3.799(4) 150.7 .
NE' HE' OF 0.88 1.95 2.825(5) 174.0 .
NF" HF" O2S 0.88 2.09 2.822(5) 140.2 .
NF' HF' OD 0.88 2.50 3.332(5) 156.9 .
NG" HG" OD 0.88 2.23 3.016(4) 148.8 .
NG' HG' OD 0.88 2.03 2.862(5) 156.4 .
NH" HH" O1S 0.88 2.14 2.937(5) 149.8 .
NH' HH' O1S 0.88 2.06 2.890(5) 157.3 .

loop_
_geom_torsion_atom_site_label_1
_geom_torsion_atom_site_label_2
_geom_torsion_atom_site_label_3
_geom_torsion_atom_site_label_4
_geom_torsion
_geom_torsion_site_symmetry_1
_geom_torsion_site_symmetry_2
_geom_torsion_site_symmetry_3
_geom_torsion_site_symmetry_4
_geom_torsion_publ_flag
OA CA NA" CA"1 -16.7(8) . . . . ?
NA' CA NA" CA"1 162.9(4) . . . . ?
OA CA NA' CA'1 2.7(8) . . . . ?
NA" CA NA' CA'1 -176.9(5) . . . . ?
CA NA' CA'1 CA'6 162.3(5) . . . . ?
CA NA' CA'1 CA'2 -21.4(8) . . . . ?
CA'6 CA'1 CA'2 CA'3 1.4(9) . . . . ?
NA' CA'1 CA'2 CA'3 -174.8(5) . . . . ?
CA'1 CA'2 CA'3 CA'4 3.1(9) . . . . ?
CA'1 CA'2 CA'3 CA'A 178.9(6) . . . . ?
CA'2 CA'3 CA'4 CA'5 -3.6(10) . . . . ?
CA'A CA'3 CA'4 CA'5 -179.2(7) . . . . ?
CA'3 CA'4 CA'5 CA'6 -0.4(9) . . . . ?
CA'3 CA'4 CA'5 CAB1 -179.2(6) . . . . ?
CA'2 CA'1 CA'6 CA'5 -5.6(8) . . . . ?
NA' CA'1 CA'6 CA'5 170.8(5) . . . . ?
CA'2 CA'1 CA'6 OAB 176.2(5) . . . . ?
NA' CA'1 CA'6 OAB -7.4(7) . . . . ?
CA'4 CA'5 CA'6 CA'1 5.1(8) . . . . ?
CAB1 CA'5 CA'6 CA'1 -176.1(5) . . . . ?
CA'4 CA'5 CA'6 OAB -176.8(5) . . . . ?
CAB1 CA'5 CA'6 OAB 2.1(7) . . . . ?
CA'1 CA'6 OAB CB"6 141.7(4) . . . . ?
CA'5 CA'6 OAB CB"6 -36.6(6) . . . . ?
CA'4 CA'3 CA'A CA'B -143.8(10) . . . . ?
CA'2 CA'3 CA'A CA'B 40.5(13) . . . . ?
CA'4 CA'3 CA'A CA'D -17.3(17) . . . . ?
CA'2 CA'3 CA'A CA'D 167.1(14) . . . . ?
CA'4 CA'3 CA'A CA'C 96.9(13) . . . . ?
CA'2 CA'3 CA'A CA'C -78.7(13) . . . . ?
CA'4 CA'5 CAB1 CB"5 -147.4(5) . . . . ?
CA'6 CA'5 CAB1 CB"5 33.8(6) . . . . ?
CA'4 CA'5 CAB1 CAB2 -23.0(7) . . . . ?
CA'6 CA'5 CAB1 CAB2 158.3(5) . . . . ?
CA'4 CA'5 CAB1 CAB3 97.6(6) . . . . ?
CA'6 CA'5 CAB1 CAB3 -81.1(6) . . . . ?
CB"6 CB"1 CB"2 CB"3 1.9(7) . . . . ?
NB" CB"1 CB"2 CB"3 -174.3(5) . . . . ?
CB"1 CB"2 CB"3 CB"4 0.7(8) . . . . ?
CB"1 CB"2 CB"3 CB"A -177.3(5) . . . . ?
CB"2 CB"3 CB"4 CB"5 0.5(8) . . . . ?
CB"A CB"3 CB"4 CB"5 178.5(5) . . . . ?
CB"3 CB"4 CB"5 CB"6 -4.1(8) . . . . ?
CB"3 CB"4 CB"5 CAB1 170.3(5) . . . . ?
CAB2 CAB1 CB"5 CB"6 -163.6(5) . . . . ?
CA'5 CAB1 CB"5 CB"6 -39.4(6) . . . . ?
CAB3 CAB1 CB"5 CB"6 76.9(6) . . . . ?
CAB2 CAB1 CB"5 CB"4 22.0(7) . . . . ?
CA'5 CAB1 CB"5 CB"4 146.1(5) . . . . ?
CAB3 CAB1 CB"5 CB"4 -97.5(6) . . . . ?
CA'6 OAB CB"6 CB"5 30.7(6) . . . . ?
CA'6 OAB CB"6 CB"1 -152.5(4) . . . . ?
CB"4 CB"5 CB"6 OAB -176.4(4) . . . . ?
CAB1 CB"5 CB"6 OAB 8.8(7) . . . . ?
CB"4 CB"5 CB"6 CB"1 6.8(7) . . . . ?
CAB1 CB"5 CB"6 CB"1 -167.9(4) . . . . ?
CB"2 CB"1 CB"6 OAB 177.4(4) . . . . ?
NB" CB"1 CB"6 OAB -6.6(7) . . . . ?
CB"2 CB"1 CB"6 CB"5 -5.8(7) . . . . ?
NB" CB"1 CB"6 CB"5 170.2(4) . . . . ?
CB"2 CB"3 CB"A CB"D 93.1(7) . . . . ?
CB"4 CB"3 CB"A CB"D -84.9(7) . . . . ?
CB"2 CB"3 CB"A CB"C -27.1(8) . . . . ?
CB"4 CB"3 CB"A CB"C 155.0(6) . . . . ?
CB"2 CB"3 CB"A CB"B -146.2(6) . . . . ?
CB"4 CB"3 CB"A CB"B 35.9(8) . . . . ?
OB CB NB" CB"1 -11.8(8) . . . . ?
NB' CB NB" CB"1 168.2(5) . . . . ?
CB"2 CB"1 NB" CB -121.4(5) . . . . ?
CB"6 CB"1 NB" CB 62.6(7) . . . . ?
OB CB NB' CB'1 27.6(8) . . . . ?
NB" CB NB' CB'1 -152.4(5) . . . . ?
CB NB' CB'1 CB'6 154.3(5) . . . . ?
CB NB' CB'1 CB'2 -22.7(8) . . . . ?
CB'6 CB'1 CB'2 CB'3 -0.1(8) . . . . ?
NB' CB'1 CB'2 CB'3 176.9(5) . . . . ?
CB'1 CB'2 CB'3 CB'4 -3.3(8) . . . . ?
CB'1 CB'2 CB'3 CB'A 178.7(5) . . . . ?
CB'2 CB'3 CB'4 CB'5 3.3(9) . . . . ?
CB'A CB'3 CB'4 CB'5 -178.7(5) . . . . ?
CB'3 CB'4 CB'5 CB'6 0.1(8) . . . . ?
CB'3 CB'4 CB'5 CBC1 -173.7(5) . . . . ?
CB'2 CB'1 CB'6 OBC -178.3(4) . . . . ?
NB' CB'1 CB'6 OBC 4.5(6) . . . . ?
CB'2 CB'1 CB'6 CB'5 3.7(7) . . . . ?
NB' CB'1 CB'6 CB'5 -173.5(4) . . . . ?
CB'4 CB'5 CB'6 CB'1 -3.7(7) . . . . ?
CBC1 CB'5 CB'6 CB'1 170.3(5) . . . . ?
CB'4 CB'5 CB'6 OBC 178.4(4) . . . . ?
CBC1 CB'5 CB'6 OBC -7.5(7) . . . . ?
CB'1 CB'6 OBC CC"6 165.5(4) . . . . ?
CB'5 CB'6 OBC CC"6 -16.5(6) . . . . ?
CB'4 CB'3 CB'A CB'B -52.3(9) . . . . ?
CB'2 CB'3 CB'A CB'B 125.6(8) . . . . ?
CB'4 CB'3 CB'A CB'C -171.8(7) . . . . ?
CB'2 CB'3 CB'A CB'C 6.1(9) . . . . ?
CB'4 CB'3 CB'A CB'D 67.8(9) . . . . ?
CB'2 CB'3 CB'A CB'D -114.3(8) . . . . ?
CB'4 CB'5 CBC1 CC"5 -159.6(5) . . . . ?
CB'6 CB'5 CBC1 CC"5 26.6(7) . . . . ?
CB'4 CB'5 CBC1 CBC2 -37.0(8) . . . . ?
CB'6 CB'5 CBC1 CBC2 149.3(6) . . . . ?
CB'4 CB'5 CBC1 CBC3 84.8(7) . . . . ?
CB'6 CB'5 CBC1 CBC3 -88.9(6) . . . . ?
CC"6 CC"1 CC"2 CC"3 -1.1(7) . . . . ?
NC" CC"1 CC"2 CC"3 175.5(5) . . . . ?
CC"1 CC"2 CC"3 CC"4 1.1(8) . . . . ?
CC"1 CC"2 CC"3 CC"A -179.5(6) . . . . ?
CC"2 CC"3 CC"4 CC"5 -0.5(9) . . . . ?
CC"A CC"3 CC"4 CC"5 -179.9(6) . . . . ?
CC"3 CC"4 CC"5 CC"6 -0.1(8) . . . . ?
CC"3 CC"4 CC"5 CBC1 175.9(5) . . . . ?
CB'5 CBC1 CC"5 CC"4 159.2(5) . . . . ?
CBC2 CBC1 CC"5 CC"4 36.1(8) . . . . ?
CBC3 CBC1 CC"5 CC"4 -84.0(6) . . . . ?
CB'5 CBC1 CC"5 CC"6 -25.0(7) . . . . ?
CBC2 CBC1 CC"5 CC"6 -148.1(6) . . . . ?
CBC3 CBC1 CC"5 CC"6 91.9(6) . . . . ?
CB'6 OBC CC"6 CC"1 -161.9(4) . . . . ?
CB'6 OBC CC"6 CC"5 18.3(6) . . . . ?
CC"2 CC"1 CC"6 OBC -179.2(4) . . . . ?
NC" CC"1 CC"6 OBC 4.0(6) . . . . ?
CC"2 CC"1 CC"6 CC"5 0.6(7) . . . . ?
NC" CC"1 CC"6 CC"5 -176.2(4) . . . . ?
CC"4 CC"5 CC"6 OBC 179.8(4) . . . . ?
CBC1 CC"5 CC"6 OBC 3.7(7) . . . . ?
CC"4 CC"5 CC"6 CC"1 0.0(7) . . . . ?
CBC1 CC"5 CC"6 CC"1 -176.0(4) . . . . ?
CC"2 CC"3 CC"A CC"D 60.5(17) . . . . ?
CC"4 CC"3 CC"A CC"D -120.1(16) . . . . ?
CC"2 CC"3 CC"A CC"G -121.8(13) . . . . ?
CC"4 CC"3 CC"A CC"G 57.7(14) . . . . ?
CC"2 CC"3 CC"A CC"E -4.1(15) . . . . ?
CC"4 CC"3 CC"A CC"E 175.3(12) . . . . ?
CC"2 CC"3 CC"A CC"B -172.4(10) . . . . ?
CC"4 CC"3 CC"A CC"B 7.0(13) . . . . ?
CC"2 CC"3 CC"A CC"C -62.4(12) . . . . ?
CC"4 CC"3 CC"A CC"C 117.0(10) . . . . ?
CC"2 CC"3 CC"A CC"F 108(2) . . . . ?
CC"4 CC"3 CC"A CC"F -73(2) . . . . ?
OC CC NC" CC"1 10.2(8) . . . . ?
NC' CC NC" CC"1 -170.5(4) . . . . ?
CC"6 CC"1 NC" CC -160.4(4) . . . . ?
CC"2 CC"1 NC" CC 23.0(7) . . . . ?
OC CC NC' CC'1 10.4(8) . . . . ?
NC" CC NC' CC'1 -168.9(4) . . . . ?
CC NC' CC'1 CC'2 35.5(7) . . . . ?
CC NC' CC'1 CC'6 -147.1(4) . . . . ?
NC' CC'1 CC'2 CC'3 176.2(4) . . . . ?
CC'6 CC'1 CC'2 CC'3 -1.2(7) . . . . ?
CC'1 CC'2 CC'3 CC'4 0.2(7) . . . . ?
CC'1 CC'2 CC'3 CC'A -177.9(5) . . . . ?
CC'2 CC'3 CC'4 CC'5 -0.1(7) . . . . ?
CC'A CC'3 CC'4 CC'5 177.9(5) . . . . ?
CC'3 CC'4 CC'5 CC'6 1.1(7) . . . . ?
CC'3 CC'4 CC'5 CCD1 -178.3(4) . . . . ?
CC'4 CC'5 CC'6 OCD 178.1(4) . . . . ?
CCD1 CC'5 CC'6 OCD -2.5(7) . . . . ?
CC'4 CC'5 CC'6 CC'1 -2.2(6) . . . . ?
CCD1 CC'5 CC'6 CC'1 177.2(4) . . . . ?
CC'2 CC'1 CC'6 OCD -178.0(4) . . . . ?
NC' CC'1 CC'6 OCD 4.5(6) . . . . ?
CC'2 CC'1 CC'6 CC'5 2.3(7) . . . . ?
NC' CC'1 CC'6 CC'5 -175.2(4) . . . . ?
CC'5 CC'6 OCD CD"6 -0.3(6) . . . . ?
CC'1 CC'6 OCD CD"6 -179.9(4) . . . . ?
CC'4 CC'3 CC'A CC'B -118.8(6) . . . . ?
CC'2 CC'3 CC'A CC'B 59.2(7) . . . . ?
CC'4 CC'3 CC'A CC'C 119.9(6) . . . . ?
CC'2 CC'3 CC'A CC'C -62.2(7) . . . . ?
CC'4 CC'3 CC'A CC'D 2.4(8) . . . . ?
CC'2 CC'3 CC'A CC'D -179.7(5) . . . . ?
CC'6 CC'5 CCD1 CD"5 1.5(6) . . . . ?
CC'4 CC'5 CCD1 CD"5 -179.1(4) . . . . ?
CC'6 CC'5 CCD1 CCD3 123.0(5) . . . . ?
CC'4 CC'5 CCD1 CCD3 -57.5(6) . . . . ?
CC'6 CC'5 CCD1 CCD2 -118.0(5) . . . . ?
CC'4 CC'5 CCD1 CCD2 61.5(5) . . . . ?
ND" CD"1 CD"2 CD"3 175.9(4) . . . . ?
CD"6 CD"1 CD"2 CD"3 -0.8(7) . . . . ?
CD"1 CD"2 CD"3 CD"4 -1.2(7) . . . . ?
CD"1 CD"2 CD"3 CD"A -179.9(4) . . . . ?
CD"2 CD"3 CD"4 CD"5 1.0(7) . . . . ?
CD"A CD"3 CD"4 CD"5 179.7(4) . . . . ?
CD"3 CD"4 CD"5 CD"6 1.2(7) . . . . ?
CD"3 CD"4 CD"5 CCD1 -177.2(4) . . . . ?
CC'5 CCD1 CD"5 CD"6 2.1(6) . . . . ?
CCD3 CCD1 CD"5 CD"6 -119.5(5) . . . . ?
CCD2 CCD1 CD"5 CD"6 121.8(5) . . . . ?
CC'5 CCD1 CD"5 CD"4 -179.6(4) . . . . ?
CCD3 CCD1 CD"5 CD"4 58.8(6) . . . . ?
CCD2 CCD1 CD"5 CD"4 -59.8(6) . . . . ?
CD"4 CD"5 CD"6 OCD 176.7(4) . . . . ?
CCD1 CD"5 CD"6 OCD -5.0(7) . . . . ?
CD"4 CD"5 CD"6 CD"1 -3.3(7) . . . . ?
CCD1 CD"5 CD"6 CD"1 175.1(4) . . . . ?
CC'6 OCD CD"6 CD"5 4.0(6) . . . . ?
CC'6 OCD CD"6 CD"1 -176.1(4) . . . . ?
CD"2 CD"1 CD"6 CD"5 3.1(7) . . . . ?
ND" CD"1 CD"6 CD"5 -173.8(4) . . . . ?
CD"2 CD"1 CD"6 OCD -176.9(4) . . . . ?
ND" CD"1 CD"6 OCD 6.2(6) . . . . ?
CD"4 CD"3 CD"A CD"B 60.3(6) . . . . ?
CD"2 CD"3 CD"A CD"B -121.0(5) . . . . ?
CD"4 CD"3 CD"A CD"D -178.8(5) . . . . ?
CD"2 CD"3 CD"A CD"D -0.1(7) . . . . ?
CD"4 CD"3 CD"A CD"C -58.7(6) . . . . ?
CD"2 CD"3 CD"A CD"C 120.0(5) . . . . ?
OD CD ND" CD"1 15.2(7) . . . . ?
ND' CD ND" CD"1 -165.0(4) . . . . ?
CD"2 CD"1 ND" CD 11.1(7) . . . . ?
CD"6 CD"1 ND" CD -172.1(4) . . . . ?
OD CD ND' CD'1 9.4(7) . . . . ?
ND" CD ND' CD'1 -170.4(4) . . . . ?
CD ND' CD'1 CD'2 35.4(7) . . . . ?
CD ND' CD'1 CD'6 -146.1(4) . . . . ?
CD'2 CD'1 CD'6 CD'5 0.2(7) . . . . ?
ND' CD'1 CD'6 CD'5 -178.4(4) . . . . ?
CD'2 CD'1 CD'6 ODE -175.6(4) . . . . ?
ND' CD'1 CD'6 ODE 5.8(6) . . . . ?
ODE CD'6 CD'5 CD'4 175.5(4) . . . . ?
CD'1 CD'6 CD'5 CD'4 0.1(7) . . . . ?
CD'6 CD'5 CD'4 CD'3 -0.5(7) . . . . ?
CD'5 CD'4 CD'3 CD'2 0.7(7) . . . . ?
CD'4 CD'3 CD'2 CD'1 -0.5(7) . . . . ?
CD'6 CD'1 CD'2 CD'3 0.0(7) . . . . ?
ND' CD'1 CD'2 CD'3 178.6(4) . . . . ?
CD'5 CD'6 ODE CE"6 35.9(7) . . . . ?
CD'1 CD'6 ODE CE"6 -148.4(4) . . . . ?
CD'6 ODE CE"6 CE"1 -155.0(4) . . . . ?
CD'6 ODE CE"6 CE"5 29.8(7) . . . . ?
CE"2 CE"1 CE"6 ODE -176.0(5) . . . . ?
NE" CE"1 CE"6 ODE 3.8(6) . . . . ?
CE"2 CE"1 CE"6 CE"5 -0.5(8) . . . . ?
NE" CE"1 CE"6 CE"5 179.2(4) . . . . ?
ODE CE"6 CE"5 CE"4 174.6(5) . . . . ?
CE"1 CE"6 CE"5 CE"4 -0.4(7) . . . . ?
CE"6 CE"5 CE"4 CE"3 1.0(9) . . . . ?
CE"5 CE"4 CE"3 CE"2 -0.6(11) . . . . ?
CE"4 CE"3 CE"2 CE"1 -0.3(12) . . . . ?
CE"6 CE"1 CE"2 CE"3 0.9(10) . . . . ?
NE" CE"1 CE"2 CE"3 -178.8(6) . . . . ?
OE CE NE" CE"1 -17.5(8) . . . . ?
NE' CE NE" CE"1 161.9(5) . . . . ?
CE"2 CE"1 NE" CE 49.6(8) . . . . ?
CE"6 CE"1 NE" CE -130.1(5) . . . . ?
OE CE NE' CE'1 3.2(9) . . . . ?
NE" CE NE' CE'1 -176.2(5) . . . . ?
CE NE' CE'1 CE'6 156.8(5) . . . . ?
CE NE' CE'1 CE'2 -25.5(8) . . . . ?
CE'6 CE'1 CE'2 CE'3 3.2(8) . . . . ?
NE' CE'1 CE'2 CE'3 -174.6(5) . . . . ?
CE'1 CE'2 CE'3 CE'4 1.5(8) . . . . ?
CE'1 CE'2 CE'3 CE'A -178.6(5) . . . . ?
CE'2 CE'3 CE'4 CE'5 -3.2(8) . . . . ?
CE'A CE'3 CE'4 CE'5 177.0(5) . . . . ?
CE'3 CE'4 CE'5 CE'6 0.0(7) . . . . ?
CE'3 CE'4 CE'5 CEF1 -177.1(5) . . . . ?
CE'4 CE'5 CE'6 CE'1 5.1(7) . . . . ?
CEF1 CE'5 CE'6 CE'1 -177.6(5) . . . . ?
CE'4 CE'5 CE'6 OEF -177.1(4) . . . . ?
CEF1 CE'5 CE'6 OEF 0.1(7) . . . . ?
NE' CE'1 CE'6 CE'5 171.3(4) . . . . ?
CE'2 CE'1 CE'6 CE'5 -6.7(7) . . . . ?
NE' CE'1 CE'6 OEF -6.6(7) . . . . ?
CE'2 CE'1 CE'6 OEF 175.5(4) . . . . ?
CE'5 CE'6 OEF CF"6 -35.1(6) . . . . ?
CE'1 CE'6 OEF CF"6 142.8(4) . . . . ?
CE'2 CE'3 CE'A CE'D -171.2(5) . . . . ?
CE'4 CE'3 CE'A CE'D 8.7(8) . . . . ?
CE'2 CE'3 CE'A CE'C -51.0(7) . . . . ?
CE'4 CE'3 CE'A CE'C 128.8(6) . . . . ?
CE'2 CE'3 CE'A CE'B 69.0(6) . . . . ?
CE'4 CE'3 CE'A CE'B -111.1(6) . . . . ?
CE'6 CE'5 CEF1 CF"5 36.5(6) . . . . ?
CE'4 CE'5 CEF1 CF"5 -146.5(5) . . . . ?
CE'6 CE'5 CEF1 CEF3 -79.8(5) . . . . ?
CE'4 CE'5 CEF1 CEF3 97.3(5) . . . . ?
CE'6 CE'5 CEF1 CEF2 159.0(5) . . . . ?
CE'4 CE'5 CEF1 CEF2 -23.9(7) . . . . ?
CF"6 CF"1 CF"2 CF"3 1.1(9) . . . . ?
NF" CF"1 CF"2 CF"3 -173.8(6) . . . . ?
CF"1 CF"2 CF"3 CF"4 2.0(10) . . . . ?
CF"1 CF"2 CF"3 CF"A -177.6(8) . . . . ?
CF"2 CF"3 CF"4 CF"5 -1.6(10) . . . . ?
CF"A CF"3 CF"4 CF"5 178.0(8) . . . . ?
CF"3 CF"4 CF"5 CF"6 -1.9(8) . . . . ?
CF"3 CF"4 CF"5 CEF1 169.9(6) . . . . ?
CE'5 CEF1 CF"5 CF"4 146.1(5) . . . . ?
CEF3 CEF1 CF"5 CF"4 -96.7(6) . . . . ?
CEF2 CEF1 CF"5 CF"4 23.5(7) . . . . ?
CE'5 CEF1 CF"5 CF"6 -42.0(6) . . . . ?
CEF3 CEF1 CF"5 CF"6 75.2(5) . . . . ?
CEF2 CEF1 CF"5 CF"6 -164.6(5) . . . . ?
CE'6 OEF CF"6 CF"5 28.9(6) . . . . ?
CE'6 OEF CF"6 CF"1 -152.7(4) . . . . ?
CF"4 CF"5 CF"6 OEF -176.4(4) . . . . ?
CEF1 CF"5 CF"6 OEF 11.2(7) . . . . ?
CF"4 CF"5 CF"6 CF"1 5.1(7) . . . . ?
CEF1 CF"5 CF"6 CF"1 -167.2(4) . . . . ?
CF"2 CF"1 CF"6 OEF 176.8(5) . . . . ?
NF" CF"1 CF"6 OEF -8.7(7) . . . . ?
CF"2 CF"1 CF"6 CF"5 -4.8(7) . . . . ?
NF" CF"1 CF"6 CF"5 169.8(5) . . . . ?
CF"2 CF"3 CF"A CF"C -21(2) . . . . ?
CF"4 CF"3 CF"A CF"C 159.3(17) . . . . ?
CF"2 CF"3 CF"A CF"D 112.4(10) . . . . ?
CF"4 CF"3 CF"A CF"D -67.2(12) . . . . ?
CF"2 CF"3 CF"A CF"B -136.7(8) . . . . ?
CF"4 CF"3 CF"A CF"B 43.7(11) . . . . ?
OF CF NF" CF"1 -7.9(8) . . . . ?
NF' CF NF" CF"1 173.2(4) . . . . ?
CF"2 CF"1 NF" CF -124.1(5) . . . . ?
CF"6 CF"1 NF" CF 61.4(7) . . . . ?
OF CF NF' CF'1 31.9(7) . . . . ?
NF" CF NF' CF'1 -149.2(4) . . . . ?
CF NF' CF'1 CF'2 -26.5(7) . . . . ?
CF NF' CF'1 CF'6 151.7(4) . . . . ?
CF'6 CF'1 CF'2 CF'3 -1.5(7) . . . . ?
NF' CF'1 CF'2 CF'3 176.7(4) . . . . ?
CF'1 CF'2 CF'3 CF'4 -2.0(7) . . . . ?
CF'1 CF'2 CF'3 CF'A 177.5(4) . . . . ?
CF'2 CF'3 CF'4 CF'5 2.0(7) . . . . ?
CF'A CF'3 CF'4 CF'5 -177.5(4) . . . . ?
CF'3 CF'4 CF'5 CF'6 1.4(7) . . . . ?
CF'3 CF'4 CF'5 CFG1 -172.6(4) . . . . ?
CF'4 CF'5 CF'6 OFG 176.9(4) . . . . ?
CFG1 CF'5 CF'6 OFG -9.0(6) . . . . ?
CF'4 CF'5 CF'6 CF'1 -5.0(6) . . . . ?
CFG1 CF'5 CF'6 CF'1 169.1(4) . . . . ?
CF'2 CF'1 CF'6 CF'5 5.1(6) . . . . ?
NF' CF'1 CF'6 CF'5 -173.2(4) . . . . ?
CF'2 CF'1 CF'6 OFG -176.7(4) . . . . ?
NF' CF'1 CF'6 OFG 5.0(6) . . . . ?
CF'5 CF'6 OFG CG"6 -5.2(6) . . . . ?
CF'1 CF'6 OFG CG"6 176.7(4) . . . . ?
CF'4 CF'3 CF'A CF'C 83.8(12) . . . . ?
CF'2 CF'3 CF'A CF'C -95.7(12) . . . . ?
CF'4 CF'3 CF'A CF'D -41.8(11) . . . . ?
CF'2 CF'3 CF'A CF'D 138.8(10) . . . . ?
CF'4 CF'3 CF'A CF'B -160.4(9) . . . . ?
CF'2 CF'3 CF'A CF'B 20.1(10) . . . . ?
CF'6 CF'5 CFG1 CG"5 15.8(5) . . . . ?
CF'4 CF'5 CFG1 CG"5 -170.3(4) . . . . ?
CF'6 CF'5 CFG1 CFG2 137.6(4) . . . . ?
CF'4 CF'5 CFG1 CFG2 -48.4(5) . . . . ?
CF'6 CF'5 CFG1 CFG3 -102.6(5) . . . . ?
CF'4 CF'5 CFG1 CFG3 71.4(5) . . . . ?
CG"6 CG"1 CG"2 CG"3 -1.1(7) . . . . ?
NG" CG"1 CG"2 CG"3 177.8(4) . . . . ?
CG"1 CG"2 CG"3 CG"4 -1.0(8) . . . . ?
CG"1 CG"2 CG"3 CG"A 179.3(5) . . . . ?
CG"2 CG"3 CG"4 CG"5 1.0(8) . . . . ?
CG"A CG"3 CG"4 CG"5 -179.3(5) . . . . ?
CG"3 CG"4 CG"5 CG"6 1.1(7) . . . . ?
CG"3 CG"4 CG"5 CFG1 179.3(4) . . . . ?
CF'5 CFG1 CG"5 CG"6 -10.5(5) . . . . ?
CFG2 CFG1 CG"5 CG"6 -132.9(4) . . . . ?
CFG3 CFG1 CG"5 CG"6 106.5(4) . . . . ?
CF'5 CFG1 CG"5 CG"4 171.3(4) . . . . ?
CFG2 CFG1 CG"5 CG"4 48.9(5) . . . . ?
CFG3 CFG1 CG"5 CG"4 -71.7(5) . . . . ?
CG"4 CG"5 CG"6 OFG 175.9(4) . . . . ?
CFG1 CG"5 CG"6 OFG -2.3(6) . . . . ?
CG"4 CG"5 CG"6 CG"1 -3.2(6) . . . . ?
CFG1 CG"5 CG"6 CG"1 178.6(4) . . . . ?
CF'6 OFG CG"6 CG"5 11.0(6) . . . . ?
CF'6 OFG CG"6 CG"1 -169.8(4) . . . . ?
CG"2 CG"1 CG"6 CG"5 3.2(6) . . . . ?
NG" CG"1 CG"6 CG"5 -175.7(4) . . . . ?
CG"2 CG"1 CG"6 OFG -176.0(4) . . . . ?
NG" CG"1 CG"6 OFG 5.1(6) . . . . ?
CG"4 CG"3 CG"A CG"D 3.3(9) . . . . ?
CG"2 CG"3 CG"A CG"D -176.9(6) . . . . ?
CG"4 CG"3 CG"A CG"C -118.8(6) . . . . ?
CG"2 CG"3 CG"A CG"C 60.9(7) . . . . ?
CG"4 CG"3 CG"A CG"B 122.4(6) . . . . ?
CG"2 CG"3 CG"A CG"B -57.9(7) . . . . ?
OG CG NG" CG"1 6.8(7) . . . . ?
NG' CG NG" CG"1 -173.7(4) . . . . ?
CG"2 CG"1 NG" CG 15.0(7) . . . . ?
CG"6 CG"1 NG" CG -166.1(4) . . . . ?
OG CG NG' CG'1 12.0(7) . . . . ?
NG" CG NG' CG'1 -167.5(4) . . . . ?
CG NG' CG'1 CG'6 -147.3(4) . . . . ?
CG NG' CG'1 CG'2 34.9(7) . . . . ?
CG'6 CG'1 CG'2 CG'3 -1.9(7) . . . . ?
NG' CG'1 CG'2 CG'3 175.9(4) . . . . ?
CG'1 CG'2 CG'3 CG'4 0.0(7) . . . . ?
CG'1 CG'2 CG'3 CG'A -175.8(5) . . . . ?
CG'2 CG'3 CG'4 CG'5 0.3(7) . . . . ?
CG'A CG'3 CG'4 CG'5 176.1(5) . . . . ?
CG'3 CG'4 CG'5 CG'6 1.3(7) . . . . ?
CG'3 CG'4 CG'5 CGH1 -177.2(4) . . . . ?
CG'2 CG'1 CG'6 OGH -177.7(4) . . . . ?
NG' CG'1 CG'6 OGH 4.4(6) . . . . ?
CG'2 CG'1 CG'6 CG'5 3.5(7) . . . . ?
NG' CG'1 CG'6 CG'5 -174.3(4) . . . . ?
CG'4 CG'5 CG'6 OGH 178.1(4) . . . . ?
CGH1 CG'5 CG'6 OGH -3.4(7) . . . . ?
CG'4 CG'5 CG'6 CG'1 -3.2(6) . . . . ?
CGH1 CG'5 CG'6 CG'1 175.3(4) . . . . ?
CG'1 CG'6 OGH CH"6 -177.7(4) . . . . ?
CG'5 CG'6 OGH CH"6 1.1(6) . . . . ?
CG'4 CG'3 CG'A CG'B 167.5(6) . . . . ?
CG'2 CG'3 CG'A CG'B -16.8(8) . . . . ?
CG'4 CG'3 CG'A CG'C 44.4(7) . . . . ?
CG'2 CG'3 CG'A CG'C -139.9(5) . . . . ?
CG'4 CG'3 CG'A CG'D -73.4(6) . . . . ?
CG'2 CG'3 CG'A CG'D 102.3(6) . . . . ?
CG'6 CG'5 CGH1 CH"5 2.1(6) . . . . ?
CG'4 CG'5 CGH1 CH"5 -179.5(4) . . . . ?
CG'6 CG'5 CGH1 CGH2 123.2(5) . . . . ?
CG'4 CG'5 CGH1 CGH2 -58.4(6) . . . . ?
CG'6 CG'5 CGH1 CGH3 -117.2(5) . . . . ?
CG'4 CG'5 CGH1 CGH3 61.2(6) . . . . ?
CH"6 CH"1 CH"2 CH"3 -1.9(7) . . . . ?
NH" CH"1 CH"2 CH"3 175.5(4) . . . . ?
CH"1 CH"2 CH"3 CH"4 -0.9(7) . . . . ?
CH"1 CH"2 CH"3 CH"A -178.7(4) . . . . ?
CH"2 CH"3 CH"4 CH"5 1.4(7) . . . . ?
CH"A CH"3 CH"4 CH"5 179.3(4) . . . . ?
CH"3 CH"4 CH"5 CH"6 0.8(7) . . . . ?
CH"3 CH"4 CH"5 CGH1 -178.2(4) . . . . ?
CGH2 CGH1 CH"5 CH"6 -120.1(5) . . . . ?
CG'5 CGH1 CH"5 CH"6 1.4(6) . . . . ?
CGH3 CGH1 CH"5 CH"6 120.8(5) . . . . ?
CGH2 CGH1 CH"5 CH"4 58.8(6) . . . . ?
CG'5 CGH1 CH"5 CH"4 -179.7(4) . . . . ?
CGH3 CGH1 CH"5 CH"4 -60.2(6) . . . . ?
CG'6 OGH CH"6 CH"5 2.6(6) . . . . ?
CG'6 OGH CH"6 CH"1 -176.7(4) . . . . ?
CH"4 CH"5 CH"6 OGH 177.2(4) . . . . ?
CGH1 CH"5 CH"6 OGH -3.8(7) . . . . ?
CH"4 CH"5 CH"6 CH"1 -3.6(7) . . . . ?
CGH1 CH"5 CH"6 CH"1 175.4(4) . . . . ?
CH"2 CH"1 CH"6 OGH -176.6(4) . . . . ?
NH" CH"1 CH"6 OGH 5.9(6) . . . . ?
CH"2 CH"1 CH"6 CH"5 4.2(7) . . . . ?
NH" CH"1 CH"6 CH"5 -173.3(4) . . . . ?
CH"4 CH"3 CH"A CH"D -61.8(6) . . . . ?
CH"2 CH"3 CH"A CH"D 116.0(5) . . . . ?
CH"4 CH"3 CH"A CH"B 177.9(5) . . . . ?
CH"2 CH"3 CH"A CH"B -4.3(7) . . . . ?
CH"4 CH"3 CH"A CH"C 58.8(6) . . . . ?
CH"2 CH"3 CH"A CH"C -123.4(5) . . . . ?
OH CH NH" CH"1 10.0(8) . . . . ?
NH' CH NH" CH"1 -169.6(4) . . . . ?
CH"2 CH"1 NH" CH 15.3(7) . . . . ?
CH"6 CH"1 NH" CH -167.3(4) . . . . ?
OH CH NH' CH'1 5.0(7) . . . . ?
NH" CH NH' CH'1 -175.3(4) . . . . ?
CH NH' CH'1 CH'2 38.6(7) . . . . ?
CH NH' CH'1 CH'6 -144.3(5) . . . . ?
CH'2 CH'1 CH'6 CH'5 -2.2(7) . . . . ?
NH' CH'1 CH'6 CH'5 -179.4(5) . . . . ?
CH'2 CH'1 CH'6 OAH -177.5(4) . . . . ?
NH' CH'1 CH'6 OAH 5.3(6) . . . . ?
OAH CH'6 CH'5 CH'4 176.0(5) . . . . ?
CH'1 CH'6 CH'5 CH'4 1.2(8) . . . . ?
CH'6 CH'5 CH'4 CH'3 0.3(8) . . . . ?
CH'5 CH'4 CH'3 CH'2 -0.9(8) . . . . ?
CH'4 CH'3 CH'2 CH'1 -0.1(7) . . . . ?
CH'6 CH'1 CH'2 CH'3 1.6(7) . . . . ?
NH' CH'1 CH'2 CH'3 178.7(4) . . . . ?
CH'5 CH'6 OAH CA"6 31.8(8) . . . . ?
CH'1 CH'6 OAH CA"6 -153.1(5) . . . . ?
CA NA" CA"1 CA"2 47.4(8) . . . . ?
CA NA" CA"1 CA"6 -132.1(5) . . . . ?
CH'6 OAH CA"6 CA"5 31.5(8) . . . . ?
CH'6 OAH CA"6 CA"1 -151.7(5) . . . . ?
CA"2 CA"1 CA"6 CA"5 -0.6(8) . . . . ?
NA" CA"1 CA"6 CA"5 178.9(5) . . . . ?
CA"2 CA"1 CA"6 OAH -177.5(5) . . . . ?
NA" CA"1 CA"6 OAH 2.0(7) . . . . ?
OAH CA"6 CA"5 CA"4 176.0(6) . . . . ?
CA"1 CA"6 CA"5 CA"4 -0.6(9) . . . . ?
CA"6 CA"5 CA"4 CA"3 1.1(11) . . . . ?
CA"5 CA"4 CA"3 CA"2 -0.4(12) . . . . ?
CA"6 CA"1 CA"2 CA"3 1.3(10) . . . . ?
NA" CA"1 CA"2 CA"3 -178.1(6) . . . . ?
CA"4 CA"3 CA"2 CA"1 -0.9(12) . . . . ?
C11S S1' O1S S1 133(7) . . . . ?
C12S S1' O1S S1 -103(5) . . . . ?
C11S S1 O1S S1' -38(5) . . . . ?
C12S S1 O1S S1' 66(5) . . . . ?
O1S S1' C11S S1 -127(7) . . . . ?
C12S S1' C11S S1 105(5) . . . . ?
O1S S1 C11S S1' 43(5) . . . . ?
C12S S1 C11S S1' -66(5) . . . . ?
O1S S1' C12S S1 108(5) . . . . ?
C11S S1' C12S S1 -120(5) . . . . ?
O1S S1 C12S S1' -59(4) . . . . ?
C11S S1 C12S S1' 50(4) . . . . ?
C21S S2 O2S S2' 37.3(16) . . . . ?
C22S S2 O2S S2' -69.1(13) . . . . ?
C21S S2' O2S S2 -83(2) . . . . ?
C22S S2' O2S S2 66.2(12) . . . . ?
O2S S2' C21S S2 70.2(17) . . . . ?
C22S S2' C21S S2 -74.7(18) . . . . ?
O2S S2 C21S S2' -51.1(16) . . . . ?
C22S S2 C21S S2' 58.2(15) . . . . ?
O2S S2 C22S S2' 68.1(10) . . . . ?
C21S S2 C22S S2' -41.1(11) . . . . ?
C21S S2' C22S S2 89(2) . . . . ?
O2S S2' C22S S2 -64.0(9) . . . . ?
C32S S3' O3S S3 63.2(8) . . . . ?
C31S S3' O3S S3 -59.5(7) . . . . ?
C32S S3 O3S S3' -48.7(10) . . . . ?
C31S S3 O3S S3' 59.7(10) . . . . ?
O3S S3 C31S S3' -55.1(7) . . . . ?
C32S S3 C31S S3' 54.8(7) . . . . ?
O3S S3' C31S S3 58.9(6) . . . . ?
C32S S3' C31S S3 -68.2(8) . . . . ?
O3S S3' C32S S3 -58.8(7) . . . . ?
C31S S3' C32S S3 63.4(8) . . . . ?
O3S S3 C32S S3' 50.0(9) . . . . ?
C31S S3 C32S S3' -61.1(9) . . . . ?
C42S S4 O4S S4' -27.6(11) . . . . ?
C41S S4 O4S S4' 69.3(10) . . . . ?
C42S S4' O4S S4 59.0(19) . . . . ?
C41S S4' O4S S4 -66.4(7) . . . . ?
C42S S4' C41S S4 -93.6(15) . . . . ?
O4S S4' C41S S4 56.0(5) . . . . ?
O4S S4 C41S S4' -73.6(6) . . . . ?
C42S S4 C41S S4' 48.1(11) . . . . ?
O4S S4' C42S S4 -49.1(16) . . . . ?
C41S S4' C42S S4 76.5(10) . . . . ?
O4S S4 C42S S4' 37.3(10) . . . . ?
C41S S4 C42S S4' -71.5(8) . . . . ?
C72S S7 O7S S7' -46.7(9) . . . . ?
C71S S7 O7S S7' 70.4(11) . . . . ?
C72S S7' O7S S7 60.3(11) . . . . ?
C71S S7' O7S S7 -53.6(11) . . . . ?
C72S S7 C71S S7' 43.3(12) . . . . ?
O7S S7 C71S S7' -67.5(10) . . . . ?
C72S S7' C71S S7 -54.2(14) . . . . ?
O7S S7' C71S S7 54.1(11) . . . . ?
O7S S7' C72S S7 -53.7(8) . . . . ?
C71S S7' C72S S7 48.4(12) . . . . ?
O7S S7 C72S S7' 59.6(11) . . . . ?
C71S S7 C72S S7' -56.0(16) . . . . ?
C92S S9' O9S S9 -66.8(15) . . . . ?
C91S S9' O9S S9 48.5(16) . . . . ?
C92S S9 O9S S9' 66.1(19) . . . . ?
C91S S9 O9S S9' -66(2) . . . . ?
O9S S9 C91S S9' 55.6(14) . . . . ?
C92S S9 C91S S9' -52(3) . . . . ?
O9S S9' C91S S9 -52.4(15) . . . . ?
C92S S9' C91S S9 43(2) . . . . ?
O9S S9' C92S S9 64.4(14) . . . . ?
C91S S9' C92S S9 -39(2) . . . . ?
O9S S9 C92S S9' -61.8(13) . . . . ?
C91S S9 C92S S9' 58(3) . . . . ?
